data_4119797
loop_
_publ_author_name
'Dominique T. Thielemann'
'Anna T. Wagner'
'Esther R\"osch'
'Dominik K. K\"olmel'
'Joachim G. Heck'
'Birgit Rudat'
'Marco Neumaier'
'Claus Feldmann'
'Ute Schepers'
'Stefan Br\"ase'
'Peter W. Roesky'

_publ_contact_author
;
      Prof. Dr. Peter W. Roesky
      Karlsruher Institut fuer Technologie (KIT)
      Institut fuer Anorganische Chemie
      Lehrstuhl fuer Anorganische Funktionsmaterialien
      Engesserstr. 15, Geb. 30.45
      76131 Karlsruhe 
      Bundesrepublik Deutschland
;
_publ_contact_author_email roesky@kit.edu
_publ_contact_author_fax '+49 721 6084854'
_publ_contact_author_phone '+49 721 6086117'
_publ_section_title
;
 Luminescent Cell-Penetrating Pentadecanuclear Lanthanide Clusters
;
_journal_name_full 'Journal of the American Chemical Society'
_journal_page_first 7454
_journal_page_last 7457
_journal_paper_doi 10.1021/ja403539t
_journal_volume 135
_journal_year 2013
_chemical_absolute_configuration rmad
_chemical_formula_moiety 'C300 H340 Cl5 N20 O80 Tb15, 3(C3 H7 N O), 3(H2 O)'
_chemical_formula_sum 'C309 H367 Cl5 N23 O86 Tb15'
_chemical_formula_weight 8340.31
_chemical_name_systematic
; 
 ? 
;
_space_group_IT_number 14
_symmetry_cell_setting monoclinic
_symmetry_Int_Tables_number 14
_symmetry_space_group_name_Hall '-P 2yn'
_symmetry_space_group_name_H-M 'P 1 21/n 1'
_atom_sites_solution_hydrogens geom
_atom_sites_solution_primary direct
_atom_sites_solution_secondary difmap
_audit_creation_date 10-10-20
_audit_creation_method 'STOE X-RED'
_cell_angle_alpha 90.00
_cell_angle_beta 102.01(3)
_cell_angle_gamma 90.00
_cell_formula_units_Z 4
_cell_length_a 25.264(5)
_cell_length_b 47.896(10)
_cell_length_c 31.413(6)
_cell_measurement_reflns_used 67625
_cell_measurement_temperature 200(2)
_cell_measurement_theta_max 24.39
_cell_measurement_theta_min 1.04
_cell_volume 37179(13)
_computing_cell_refinement 'STOE X-AREA, PLATON (A.L.Spek, 2005)'
_computing_data_collection 'STOE X-AREA'
_computing_data_reduction 'STOE X-RED, PLATON (A.L.Spek, 2005)'
_computing_molecular_graphics 'Diamond 2.1e/3'
_computing_publication_material 'X-STEP32, Microsoft Word'
_computing_structure_refinement 'SHELXL-97 (Sheldrick, 1997)'
_computing_structure_solution 'SHELXS-97 (Sheldrick, 1997)'
_diffrn_ambient_temperature 200(2)
_diffrn_detector 'image plate (34 cm diameter)'
_diffrn_detector_area_resol_mean 6.67
_diffrn_detector_type STOE
_diffrn_measured_fraction_theta_full 0.990
_diffrn_measured_fraction_theta_max 0.990
_diffrn_measurement_device '2-circle goniometer'
_diffrn_measurement_device_type 'STOE IPDS 2'
_diffrn_measurement_method 'rotation method'
_diffrn_radiation_collimation '0.5 mm diameter, multiple pinhole'
_diffrn_radiation_monochromator 'plane graphite'
_diffrn_radiation_polarisn_norm 0
_diffrn_radiation_source 'fine-focus sealed tube'
_diffrn_radiation_type MoK\a
_diffrn_radiation_wavelength 0.71073
_diffrn_reflns_av_R_equivalents 0.1610
_diffrn_reflns_av_sigmaI/netI 0.1909
_diffrn_reflns_limit_h_max 26
_diffrn_reflns_limit_h_min -29
_diffrn_reflns_limit_k_max 56
_diffrn_reflns_limit_k_min -55
_diffrn_reflns_limit_l_max 36
_diffrn_reflns_limit_l_min -34
_diffrn_reflns_number 247534
_diffrn_reflns_theta_full 24.62
_diffrn_reflns_theta_max 24.62
_diffrn_reflns_theta_min 1.04
_diffrn_source 'sealed x-ray tube'
_diffrn_source_current 40
_diffrn_source_power 2.00
_diffrn_source_voltage 50
_exptl_absorpt_coefficient_mu 2.920
_exptl_absorpt_correction_T_max 0.8323
_exptl_absorpt_correction_T_min 0.4292
_exptl_absorpt_correction_type integration
_exptl_absorpt_process_details 'STOE X-RED & X-SHAPE'
_exptl_crystal_colour yellow
_exptl_crystal_density_diffrn 1.490
_exptl_crystal_description plate
_exptl_crystal_F_000 16520
_exptl_crystal_size_max 0.317
_exptl_crystal_size_mid 0.202
_exptl_crystal_size_min 0.062
_refine_diff_density_max 1.101
_refine_diff_density_min -0.617
_refine_diff_density_rms 0.133
_refine_ls_extinction_method none
_refine_ls_goodness_of_fit_ref 0.792
_refine_ls_hydrogen_treatment constr
_refine_ls_matrix_type full
_refine_ls_number_parameters 2895
_refine_ls_number_reflns 62084
_refine_ls_number_restraints 115
_refine_ls_restrained_S_all 0.838
_refine_ls_R_factor_all 0.1648
_refine_ls_R_factor_gt 0.0586
_refine_ls_shift/su_max 11.449
_refine_ls_shift/su_mean 0.137
_refine_ls_structure_factor_coef Fsqd
_refine_ls_weighting_details 'calc w=1/[\s^2^(Fo^2^)+(0.0617P)^2^+0.0000P] where P=(Fo^2^+2Fc^2^)/3'
_refine_ls_weighting_scheme calc
_refine_ls_wR_factor_gt 0.1317
_refine_ls_wR_factor_ref 0.1620
_reflns_number_gt 24102
_reflns_number_total 62084
_reflns_threshold_expression >2sigma(I)
_cod_data_source_file ja403539t_si_002.cif
_cod_data_source_block 2
_cod_original_sg_symbol_H-M 'P 21/n'
_cod_database_code 4119797

loop_
_symmetry_equiv_pos_as_xyz
'x, y, z'
'-x+1/2, y+1/2, -z+1/2'
'-x, -y, -z'
'x-1/2, -y-1/2, z-1/2'

loop_
_atom_site_label
_atom_site_type_symbol
_atom_site_fract_x
_atom_site_fract_y
_atom_site_fract_z
_atom_site_U_iso_or_equiv
_atom_site_adp_type
_atom_site_occupancy
_atom_site_symmetry_multiplicity
_atom_site_calc_flag
_atom_site_refinement_flags
_atom_site_disorder_assembly
_atom_site_disorder_group
Tb1 Tb 0.79045(3) 0.188812(15) 0.73085(2) 0.0603(2) Uani 1 1 d . . .
Tb2 Tb 0.94133(3) 0.192113(16) 0.72358(2) 0.0667(2) Uani 1 1 d . . .
Tb3 Tb 0.88754(3) 0.208923(15) 0.82717(2) 0.0682(2) Uani 1 1 d . . .
Tb4 Tb 0.89217(3) 0.134157(15) 0.77946(2) 0.0611(2) Uani 1 1 d . . .
Tb5 Tb 0.97387(3) 0.067634(16) 0.76160(3) 0.0700(2) Uani 1 1 d . . .
Tb6 Tb 0.94035(3) 0.087853(16) 0.87122(2) 0.0723(2) Uani 1 1 d . . .
Tb7 Tb 0.83658(3) 0.060136(16) 0.77437(2) 0.0661(2) Uani 1 1 d . . .
Tb8 Tb 0.75651(3) 0.009821(16) 0.69037(3) 0.0734(2) Uani 1 1 d . . .
Tb9 Tb 0.73369(4) 0.018925(17) 0.80750(3) 0.0785(2) Uani 1 1 d . . .
Tb10 Tb 0.69106(3) 0.073932(16) 0.71480(2) 0.0645(2) Uani 1 1 d . . .
Tb11 Tb 0.59517(3) 0.099736(16) 0.60850(2) 0.0683(2) Uani 1 1 d . . .
Tb12 Tb 0.55650(3) 0.099177(17) 0.72025(3) 0.0749(2) Uani 1 1 d . . .
Tb13 Tb 0.65876(3) 0.149969(15) 0.68741(2) 0.0612(2) Uani 1 1 d . . .
Tb14 Tb 0.70712(3) 0.213401(15) 0.63029(2) 0.0615(2) Uani 1 1 d . . .
Tb15 Tb 0.64840(3) 0.217718(16) 0.73466(2) 0.0660(2) Uani 1 1 d . . .
Cl1 Cl 0.77438(15) 0.12165(7) 0.73761(11) 0.0640(10) Uani 1 1 d . . .
Cl2A Cl 0.6592(5) 0.1440(3) 0.8294(3) 0.160(5) Uani 0.60 1 d P A 1
Cl2B Cl 0.6706(8) 0.1769(5) 0.8875(6) 0.144(8) Uani 0.30 1 d P B 2
Cl2C Cl 0.6706(16) 0.1123(10) 0.8354(12) 0.072(12) Uani 0.10 1 d P C 3
Cl3A Cl 0.7769(5) 0.1025(2) 0.8813(4) 0.103(4) Uani 0.45 1 d P D 1
Cl3B Cl 0.7953(7) 0.1244(4) 0.9434(5) 0.076(5) Uani 0.23 1 d P E 2
Cl3C Cl 0.7685(10) 0.1675(4) 0.8615(6) 0.094(7) Uani 0.23 1 d P F 3
Cl3D Cl 0.730(2) 0.0972(8) 0.8554(11) 0.078(13) Uani 0.10 1 d P G 4
Cl4A Cl 0.84837(18) 0.07450(10) 0.63333(14) 0.0649(12) Uani 0.80 1 d P H 1
Cl4B Cl 0.8655(6) 0.1403(3) 0.6340(4) 0.043(4) Uani 0.20 1 d P I 2
Cl5A Cl 0.7979(3) 0.15322(13) 0.54137(19) 0.0526(17) Uani 0.50 1 d P J 1
Cl5B Cl 0.7457(5) 0.1114(3) 0.5963(4) 0.059(4) Uani 0.25 1 d P K 2
Cl5C Cl 0.8370(10) 0.0903(4) 0.5294(6) 0.115(7) Uani 0.25 1 d P L 3
C1 C 0.8399(8) 0.2143(3) 0.6422(5) 0.089(6) Uani 1 1 d . . .
C2 C 0.8250(6) 0.2239(3) 0.5945(5) 0.082(5) Uani 1 1 d . . .
H2A H 0.8268 0.2445 0.5930 0.098 Uiso 1 1 calc R . .
H2B H 0.8505 0.2159 0.5779 0.098 Uiso 1 1 calc R . .
C3 C 0.7417(7) 0.2322(4) 0.5381(5) 0.099(6) Uani 1 1 d . . .
H3A H 0.7103 0.2216 0.5217 0.119 Uiso 1 1 calc R . .
H3B H 0.7271 0.2489 0.5503 0.119 Uiso 1 1 calc R . .
C4 C 0.7734(8) 0.2421(5) 0.5063(7) 0.099(6) Uani 1 1 d . . .
C5 C 0.7976(11) 0.2228(6) 0.4846(7) 0.124(8) Uani 1 1 d . . .
H5 H 0.7947 0.2035 0.4908 0.149 Uiso 1 1 calc R . .
C6 C 0.8278(11) 0.2314(7) 0.4524(9) 0.159(10) Uani 1 1 d . . .
H6 H 0.8452 0.2180 0.4376 0.190 Uiso 1 1 calc R . .
C7 C 0.8304(11) 0.2603(7) 0.4435(8) 0.142(10) Uani 1 1 d . . .
H7 H 0.8492 0.2664 0.4219 0.171 Uiso 1 1 calc R . .
C8 C 0.8076(10) 0.2788(6) 0.4643(8) 0.122(8) Uani 1 1 d D . .
C9 C 0.7791(8) 0.2694(5) 0.4965(7) 0.111(7) Uani 1 1 d . . .
H9 H 0.7632 0.2830 0.5119 0.133 Uiso 1 1 calc R . .
C10 C 0.8095(9) 0.3101(5) 0.4575(10) 0.171(12) Uani 1 1 d D . .
H10A H 0.8239 0.3193 0.4858 0.205 Uiso 1 1 calc R . .
H10B H 0.7724 0.3171 0.4464 0.205 Uiso 1 1 calc R . .
N2 N 0.8459(8) 0.3176(4) 0.4246(8) 0.215(14) Uani 1 1 d D . .
H2 H 0.8811 0.3190 0.4344 0.259 Uiso 1 1 calc R . .
C11 C 0.827(3) 0.3218(14) 0.3851(11) 1.00(17) Uani 1 1 d D . .
O3 O 0.7880(10) 0.3156(5) 0.3610(8) 0.220(10) Uani 1 1 d D . .
O4 O 0.8743(8) 0.3244(5) 0.3661(7) 0.194(10) Uani 1 1 d D . .
C12 C 0.8718(12) 0.3308(7) 0.3176(11) 0.26(2) Uani 1 1 d D . .
C13 C 0.8424(12) 0.3577(6) 0.3068(11) 0.207(15) Uani 1 1 d D . .
H13A H 0.8513 0.3704 0.3317 0.310 Uiso 1 1 calc R . .
H13B H 0.8034 0.3542 0.3000 0.310 Uiso 1 1 calc R . .
H13C H 0.8533 0.3661 0.2815 0.310 Uiso 1 1 calc R . .
C14 C 0.9300(10) 0.3329(7) 0.3164(11) 0.237(18) Uani 1 1 d D . .
H14A H 0.9338 0.3371 0.2866 0.355 Uiso 1 1 calc R . .
H14B H 0.9480 0.3152 0.3258 0.355 Uiso 1 1 calc R . .
H14C H 0.9467 0.3479 0.3359 0.355 Uiso 1 1 calc R . .
C15 C 0.8472(16) 0.3040(7) 0.2987(12) 0.29(3) Uani 1 1 d D . .
H15A H 0.8545 0.3015 0.2695 0.433 Uiso 1 1 calc R . .
H15B H 0.8080 0.3046 0.2969 0.433 Uiso 1 1 calc R . .
H15C H 0.8629 0.2885 0.3173 0.433 Uiso 1 1 calc R . .
C16 C 0.9862(6) 0.1275(4) 0.7087(5) 0.069(4) Uani 1 1 d . . .
C17 C 1.0054(7) 0.1423(4) 0.6732(6) 0.089(5) Uani 1 1 d . . .
H17A H 1.0024 0.1297 0.6478 0.107 Uiso 1 1 calc R . .
H17B H 1.0440 0.1474 0.6832 0.107 Uiso 1 1 calc R . .
C18 C 0.9990(8) 0.1878(4) 0.6339(5) 0.106(7) Uani 1 1 d . . .
H18A H 0.9744 0.2037 0.6244 0.127 Uiso 1 1 calc R . .
H18B H 1.0324 0.1953 0.6527 0.127 Uiso 1 1 calc R . .
C19 C 1.0132(8) 0.1745(3) 0.5950(5) 0.117(7) Uani 1 1 d G . .
C20 C 0.9749(6) 0.1714(4) 0.5565(7) 0.197(15) Uani 1 1 d G . .
H20 H 0.9388 0.1775 0.5550 0.236 Uiso 1 1 calc R . .
C21 C 0.9894(10) 0.1593(5) 0.5204(5) 0.224(18) Uani 1 1 d G . .
H21 H 0.9633 0.1572 0.4941 0.269 Uiso 1 1 calc R . .
C22 C 1.0423(11) 0.1504(4) 0.5227(6) 0.188(13) Uani 1 1 d G . .
H22 H 1.0523 0.1421 0.4980 0.226 Uiso 1 1 calc R . .
C23 C 1.0806(7) 0.1535(4) 0.5611(8) 0.165(11) Uani 1 1 d G . .
C24 C 1.0661(7) 0.1655(4) 0.5973(6) 0.134(8) Uani 1 1 d G . .
H24 H 1.0923 0.1677 0.6236 0.160 Uiso 1 1 calc R . .
C25 C 1.137(3) 0.1454(13) 0.5673(18) 0.42(4) Uiso 1 1 d D . .
H25A H 1.1412 0.1277 0.5840 0.510 Uiso 1 1 calc R . .
H25B H 1.1586 0.1597 0.5856 0.510 Uiso 1 1 calc R . .
N4 N 1.1605(16) 0.1411(8) 0.5258(14) 0.32(2) Uiso 1 1 d D . .
H4 H 1.1684 0.1234 0.5224 0.389 Uiso 1 1 calc R . .
C26 C 1.171(3) 0.1554(16) 0.4970(19) 2.0(6) Uiso 1 1 d D . .
O7 O 1.163(5) 0.1753(18) 0.476(4) 1.36(17) Uiso 1 1 d D . .
O8 O 1.2099(17) 0.1345(8) 0.4885(13) 0.38(2) Uiso 1 1 d D . .
C27 C 1.249(3) 0.1428(13) 0.455(2) 2.0(5) Uiso 1 1 d D . .
C28 C 1.218(6) 0.166(3) 0.414(3) 2.0(5) Uiso 1 1 d D . .
H28A H 1.2241 0.1595 0.3861 3.000 Uiso 1 1 calc R . .
H28B H 1.2345 0.1846 0.4204 3.000 Uiso 1 1 calc R . .
H28C H 1.1796 0.1669 0.4138 3.000 Uiso 1 1 calc R . .
C29 C 1.305(4) 0.1585(19) 0.487(4) 1.36(12) Uiso 1 1 d D . .
H29A H 1.3116 0.1763 0.4741 2.038 Uiso 1 1 calc R . .
H29B H 1.3364 0.1463 0.4892 2.038 Uiso 1 1 calc R . .
H29C H 1.2978 0.1617 0.5163 2.038 Uiso 1 1 calc R . .
C30 C 1.258(3) 0.1089(12) 0.452(2) 0.51(5) Uiso 1 1 d D . .
H30A H 1.2871 0.1028 0.4757 0.767 Uiso 1 1 calc R . .
H30B H 1.2666 0.1043 0.4240 0.767 Uiso 1 1 calc R . .
H30C H 1.2241 0.0993 0.4545 0.767 Uiso 1 1 calc R . .
C31 C 0.8907(6) 0.0222(3) 0.6991(5) 0.073(5) Uani 1 1 d . . .
C32 C 0.9373(6) 0.0206(3) 0.6787(6) 0.085(5) Uani 1 1 d . . .
H32A H 0.9250 0.0171 0.6471 0.103 Uiso 1 1 calc R . .
H32B H 0.9608 0.0049 0.6914 0.103 Uiso 1 1 calc R . .
C33 C 1.0234(7) 0.0463(5) 0.6732(7) 0.112(7) Uani 1 1 d . . .
H33A H 1.0426 0.0641 0.6812 0.135 Uiso 1 1 calc R . .
H33B H 1.0451 0.0312 0.6901 0.135 Uiso 1 1 calc R . .
C34 C 1.0198(8) 0.0410(6) 0.6261(7) 0.107(7) Uani 1 1 d . . .
C35 C 1.0357(11) 0.0162(7) 0.6120(9) 0.162(11) Uani 1 1 d . . .
H35 H 1.0481 0.0019 0.6328 0.195 Uiso 1 1 calc R . .
C36 C 1.0344(11) 0.0107(6) 0.5680(10) 0.151(10) Uani 1 1 d . . .
H36 H 1.0452 -0.0067 0.5581 0.181 Uiso 1 1 calc R . .
C37 C 1.0177(16) 0.0310(7) 0.5419(11) 0.212(19) Uani 1 1 d . . .
H37 H 1.0197 0.0285 0.5122 0.254 Uiso 1 1 calc R . .
C38 C 0.9978(13) 0.0552(8) 0.5524(11) 0.178(15) Uani 1 1 d D . .
C39 C 1.0011(12) 0.0597(6) 0.5964(8) 0.146(11) Uani 1 1 d . . .
H39 H 0.9893 0.0771 0.6054 0.175 Uiso 1 1 calc R . .
C40 C 0.9734(18) 0.0773(8) 0.5244(11) 0.24(2) Uani 1 1 d D . .
H40A H 0.9975 0.0937 0.5302 0.290 Uiso 1 1 calc R . .
H40B H 0.9391 0.0823 0.5330 0.290 Uiso 1 1 calc R . .
N6 N 0.9600(12) 0.0718(7) 0.4717(11) 0.37(4) Uani 1 1 d D . .
H6A H 0.9273 0.0682 0.4565 0.439 Uiso 1 1 calc R . .
C41 C 1.0028(17) 0.0733(5) 0.4549(10) 0.42(7) Uani 1 1 d D . .
O11 O 1.0534(11) 0.0793(5) 0.4773(7) 0.235(11) Uani 1 1 d D . .
O12 O 0.9998(9) 0.0691(5) 0.4145(7) 0.202(9) Uani 1 1 d D . .
C42 C 1.0522(19) 0.077(2) 0.3920(12) 0.45(6) Uani 1 1 d D . .
C43 C 1.0153(15) 0.0623(8) 0.3502(12) 0.238(17) Uani 1 1 d . . .
H43A H 0.9918 0.0483 0.3595 0.356 Uiso 1 1 calc R . .
H43B H 1.0385 0.0532 0.3328 0.356 Uiso 1 1 calc R . .
H43C H 0.9930 0.0765 0.3326 0.356 Uiso 1 1 calc R . .
C44 C 1.065(5) 0.1014(13) 0.388(2) 0.66(13) Uani 1 1 d . . .
H44A H 1.0587 0.1060 0.3565 0.997 Uiso 1 1 calc R . .
H44B H 1.1034 0.1040 0.4007 0.997 Uiso 1 1 calc R . .
H44C H 1.0431 0.1136 0.4020 0.997 Uiso 1 1 calc R . .
C45 C 1.0875(17) 0.0490(8) 0.4077(11) 0.249(18) Uani 1 1 d . . .
H45A H 1.0636 0.0327 0.4046 0.373 Uiso 1 1 calc R . .
H45B H 1.1058 0.0511 0.4382 0.373 Uiso 1 1 calc R . .
H45C H 1.1146 0.0465 0.3897 0.373 Uiso 1 1 calc R . .
C46 C 0.6800(6) 0.0454(3) 0.6089(6) 0.071(4) Uani 1 1 d . . .
C47 C 0.7105(7) 0.0268(4) 0.5826(5) 0.087(5) Uani 1 1 d . . .
H47A H 0.6878 0.0105 0.5712 0.105 Uiso 1 1 calc R . .
H47B H 0.7181 0.0374 0.5575 0.105 Uiso 1 1 calc R . .
C48 C 0.7807(7) -0.0083(4) 0.5901(6) 0.094(6) Uani 1 1 d . . .
H48A H 0.8135 -0.0155 0.6100 0.113 Uiso 1 1 calc R . .
H48B H 0.7523 -0.0228 0.5881 0.113 Uiso 1 1 calc R . .
C49 C 0.7928(9) -0.0049(5) 0.5476(7) 0.099(6) Uani 1 1 d . . .
C50 C 0.8363(11) 0.0115(6) 0.5408(8) 0.149(10) Uani 1 1 d . . .
H50 H 0.8560 0.0219 0.5646 0.179 Uiso 1 1 calc R . .
C51 C 0.8515(14) 0.0133(7) 0.5024(12) 0.202(16) Uani 1 1 d . . .
H51 H 0.8819 0.0242 0.4994 0.242 Uiso 1 1 calc R . .
C52 C 0.8225(15) -0.0010(9) 0.4679(11) 0.199(15) Uani 1 1 d . . .
H52 H 0.8344 -0.0002 0.4412 0.239 Uiso 1 1 calc R . .
C53 C 0.7775(13) -0.0162(7) 0.4691(9) 0.159(11) Uani 1 1 d . . .
C54 C 0.7637(9) -0.0184(5) 0.5121(8) 0.134(9) Uani 1 1 d . . .
H54 H 0.7336 -0.0295 0.5152 0.160 Uiso 1 1 calc R . .
C55 C 0.7475(10) -0.0362(7) 0.4307(8) 0.24(2) Uani 1 1 d D . .
H55A H 0.7245 -0.0493 0.4432 0.287 Uiso 1 1 calc R . .
H55B H 0.7229 -0.0245 0.4092 0.287 Uiso 1 1 calc R . .
C56 C 0.7676(6) -0.0522(3) 0.3685(4) 0.177(12) Uiso 1 1 d D . .
C57 C 0.8073(9) -0.0736(6) 0.3100(6) 0.204(16) Uani 1 1 d D . .
C58 C 0.8578(11) -0.0935(6) 0.3077(11) 0.25(2) Uani 1 1 d D . .
H58A H 0.8694 -0.0903 0.2802 0.380 Uiso 1 1 calc R . .
H58B H 0.8472 -0.1131 0.3095 0.380 Uiso 1 1 calc R . .
H58C H 0.8878 -0.0892 0.3321 0.380 Uiso 1 1 calc R . .
C59 C 0.8243(12) -0.0445(6) 0.2897(8) 0.211(15) Uani 1 1 d D . .
H59A H 0.7919 -0.0331 0.2795 0.317 Uiso 1 1 calc R . .
H59B H 0.8416 -0.0486 0.2652 0.317 Uiso 1 1 calc R . .
H59C H 0.8496 -0.0342 0.3121 0.317 Uiso 1 1 calc R . .
C60 C 0.7498(9) -0.0823(7) 0.2825(8) 0.247(19) Uani 1 1 d D . .
H60A H 0.7235 -0.0676 0.2846 0.370 Uiso 1 1 calc R . .
H60B H 0.7383 -0.0998 0.2938 0.370 Uiso 1 1 calc R . .
H60C H 0.7521 -0.0848 0.2519 0.370 Uiso 1 1 calc R . .
C61 C 0.6479(6) 0.1572(3) 0.5750(5) 0.072(5) Uani 1 1 d . . .
C62 C 0.6393(7) 0.1405(3) 0.5327(5) 0.082(5) Uani 1 1 d . . .
H62A H 0.6077 0.1480 0.5118 0.098 Uiso 1 1 calc R . .
H62B H 0.6716 0.1422 0.5196 0.098 Uiso 1 1 calc R . .
C63 C 0.6004(8) 0.0970(4) 0.5020(6) 0.099(6) Uani 1 1 d . . .
H63A H 0.5657 0.1071 0.4922 0.119 Uiso 1 1 calc R . .
H63B H 0.5913 0.0781 0.5107 0.119 Uiso 1 1 calc R . .
C64 C 0.6263(4) 0.0941(2) 0.4637(3) 0.119(7) Uani 1 1 d G . .
C65 C 0.6025(4) 0.1039(3) 0.4225(3) 0.24(2) Uani 1 1 d G . .
H65 H 0.5700 0.1145 0.4184 0.287 Uiso 1 1 calc R . .
C66 C 0.6264(5) 0.0983(3) 0.3873(3) 0.235(19) Uani 1 1 d G . .
H66 H 0.6102 0.1051 0.3592 0.282 Uiso 1 1 calc R . .
C67 C 0.6740(5) 0.0829(2) 0.3933(3) 0.191(15) Uani 1 1 d G . .
H67 H 0.6903 0.0791 0.3693 0.229 Uiso 1 1 calc R . .
C68 C 0.6977(5) 0.0731(2) 0.4345(3) 0.185(13) Uani 1 1 d G . .
C69 C 0.6739(4) 0.07865(19) 0.4697(3) 0.157(11) Uani 1 1 d G . .
H69 H 0.6901 0.0719 0.4978 0.189 Uiso 1 1 calc R . .
C70 C 0.7398(6) 0.0489(2) 0.4388(4) 0.37(3) Uiso 1 1 d G . .
H70A H 0.7409 0.0378 0.4656 0.439 Uiso 1 1 calc R . .
H70B H 0.7327 0.0365 0.4131 0.439 Uiso 1 1 calc R . .
C71 C 0.8113(5) 0.0677(3) 0.4059(4) 2.0(4) Uiso 1 1 d GD . .
C72 C 0.8159(6) 0.0498(3) 0.3335(4) 0.49(4) Uiso 1 1 d GD . .
C73 C 0.8316(6) 0.0806(4) 0.3225(5) 0.36(3) Uiso 1 1 d GD . .
H73A H 0.8052 0.0876 0.2974 0.547 Uiso 1 1 calc R . .
H73B H 0.8677 0.0806 0.3156 0.547 Uiso 1 1 calc R . .
H73C H 0.8317 0.0927 0.3477 0.547 Uiso 1 1 calc R . .
C74 C 0.7734(6) 0.0375(3) 0.2993(4) 0.38(3) Uiso 1 1 d GD . .
H74A H 0.7797 0.0173 0.2975 0.572 Uiso 1 1 calc R . .
H74B H 0.7743 0.0462 0.2713 0.572 Uiso 1 1 calc R . .
H74C H 0.7379 0.0406 0.3065 0.572 Uiso 1 1 calc R . .
C75 C 0.8627(6) 0.0329(4) 0.3427(5) 0.35(3) Uiso 1 1 d GD . .
H75A H 0.8716 0.0265 0.3154 0.530 Uiso 1 1 calc R . .
H75B H 0.8559 0.0167 0.3599 0.530 Uiso 1 1 calc R . .
H75C H 0.8930 0.0437 0.3593 0.530 Uiso 1 1 calc R . .
C76 C 0.5688(5) 0.1663(3) 0.7535(3) 0.082(5) Uani 1 1 d G . .
C77 C 0.5549(5) 0.1873(3) 0.7857(3) 0.098(6) Uani 1 1 d G . .
H77A H 0.5208 0.1971 0.7728 0.117 Uiso 1 1 calc R . .
H77B H 0.5497 0.1775 0.8123 0.117 Uiso 1 1 calc R . .
C78 C 0.5843(9) 0.2349(4) 0.8151(7) 0.119(7) Uani 1 1 d . . .
H78A H 0.5683 0.2471 0.7904 0.143 Uiso 1 1 calc R . .
H78B H 0.6175 0.2442 0.8311 0.143 Uiso 1 1 calc R . .
C79 C 0.5424(11) 0.2326(5) 0.8469(7) 0.190(16) Uani 1 1 d G . .
C80 C 0.4991(13) 0.2511(5) 0.8406(8) 0.25(2) Uani 1 1 d G . .
H80 H 0.4937 0.2638 0.8168 0.297 Uiso 1 1 calc R . .
C81 C 0.4636(10) 0.2510(6) 0.8689(11) 2.0(4) Uiso 1 1 d G . .
H81 H 0.4340 0.2636 0.8646 2.400 Uiso 1 1 calc R . .
C82 C 0.4714(9) 0.2324(6) 0.9036(10) 0.31(3) Uani 1 1 d G . .
H82 H 0.4471 0.2323 0.9230 0.367 Uiso 1 1 calc R . .
C83 C 0.5147(10) 0.2139(5) 0.9100(6) 0.25(3) Uani 1 1 d G . .
C84 C 0.5502(8) 0.2140(5) 0.8816(8) 0.165(11) Uani 1 1 d G . .
H84 H 0.5798 0.2013 0.8859 0.199 Uiso 1 1 calc R . .
C85 C 0.5270(19) 0.1870(13) 0.9419(9) 0.35(4) Uani 1 1 d D . .
H85A H 0.5629 0.1784 0.9426 0.417 Uiso 1 1 calc R . .
H85B H 0.4980 0.1727 0.9365 0.417 Uiso 1 1 calc R . .
C86 C 0.4890(9) 0.1999(6) 1.0041(15) 0.39(5) Uiso 1 1 d D . .
C87 C 0.4704(19) 0.2105(8) 1.078(3) 0.65(11) Uani 1 1 d D . .
C88 C 0.4891(19) 0.1827(9) 1.1005(16) 0.38(3) Uiso 1 1 d D . .
H88A H 0.4690 0.1673 1.0841 0.575 Uiso 1 1 calc R . .
H88B H 0.4823 0.1828 1.1301 0.575 Uiso 1 1 calc R . .
H88C H 0.5279 0.1802 1.1018 0.575 Uiso 1 1 calc R . .
C89 C 0.490(3) 0.2363(11) 1.104(2) 0.49(6) Uani 1 1 d D . .
H89A H 0.4588 0.2473 1.1084 0.734 Uiso 1 1 calc R . .
H89B H 0.5120 0.2475 1.0882 0.734 Uiso 1 1 calc R . .
H89C H 0.5119 0.2309 1.1323 0.734 Uiso 1 1 calc R . .
C90 C 0.4107(15) 0.2026(9) 1.0644(14) 0.30(2) Uiso 1 1 d D . .
H90A H 0.4011 0.1899 1.0860 0.454 Uiso 1 1 calc R . .
H90B H 0.4043 0.1934 1.0360 0.454 Uiso 1 1 calc R . .
H90C H 0.3885 0.2195 1.0626 0.454 Uiso 1 1 calc R . .
C91 C 0.9167(6) 0.1532(3) 0.8930(5) 0.074(4) Uani 1 1 d . . .
C92 C 0.9251(8) 0.1417(3) 0.9391(5) 0.090(5) Uani 1 1 d . . .
H92A H 0.9620 0.1464 0.9554 0.108 Uiso 1 1 calc R . .
H92B H 0.8986 0.1502 0.9545 0.108 Uiso 1 1 calc R . .
C93 C 0.9443(9) 0.0977(4) 0.9789(5) 0.106(7) Uani 1 1 d . . .
H93A H 0.9446 0.0774 0.9733 0.128 Uiso 1 1 calc R . .
H93B H 0.9825 0.1039 0.9850 0.128 Uiso 1 1 calc R . .
C94 C 0.9252(4) 0.10122(18) 1.0189(3) 0.154(11) Uani 1 1 d G . .
C95 C 0.8738(4) 0.09131(15) 1.0201(2) 0.28(2) Uani 1 1 d G . .
H95 H 0.8542 0.0807 0.9964 0.331 Uiso 1 1 calc R . .
C96 C 0.8512(4) 0.0969(2) 1.0559(2) 0.31(3) Uani 1 1 d G . .
H96 H 0.8161 0.0901 1.0567 0.372 Uiso 1 1 calc R . .
C97 C 0.8799(4) 0.11238(19) 1.0905(2) 0.224(19) Uani 1 1 d G . .
H97 H 0.8645 0.1162 1.1150 0.268 Uiso 1 1 calc R . .
C98 C 0.9313(4) 0.12229(17) 1.0894(3) 0.152(11) Uani 1 1 d G . .
C99 C 0.9540(4) 0.1167(2) 1.0535(3) 0.125(8) Uani 1 1 d G . .
H99 H 0.9891 0.1235 1.0527 0.149 Uiso 1 1 calc R . .
C100 C 0.9681(4) 0.1381(2) 1.1263(3) 0.231(17) Uani 1 1 d G . .
H10C H 0.9823 0.1553 1.1153 0.277 Uiso 1 1 calc R . .
H10D H 0.9990 0.1263 1.1403 0.277 Uiso 1 1 calc R . .
C101 C 0.9562(5) 0.1480(2) 1.1996(3) 0.156(11) Uani 1 1 d G . .
C102 C 0.9384(7) 0.1652(3) 1.2677(3) 0.183(13) Uani 1 1 d G . .
C103 C 0.9934(7) 0.1808(3) 1.2775(3) 0.31(3) Uani 1 1 d G . .
H10E H 0.9911 0.1975 1.2592 0.470 Uiso 1 1 calc R . .
H10F H 1.0218 0.1684 1.2713 0.470 Uiso 1 1 calc R . .
H10G H 1.0022 0.1863 1.3082 0.470 Uiso 1 1 calc R . .
C104 C 0.9458(8) 0.1344(4) 1.2924(3) 0.27(2) Uani 1 1 d G . .
H10H H 0.9108 0.1248 1.2875 0.410 Uiso 1 1 calc R . .
H10I H 0.9592 0.1372 1.3238 0.410 Uiso 1 1 calc R . .
H10J H 0.9718 0.1231 1.2807 0.410 Uiso 1 1 calc R . .
C105 C 0.8955(7) 0.1854(4) 1.2788(4) 0.43(4) Uani 1 1 d G . .
H10K H 0.9003 0.2039 1.2669 0.648 Uiso 1 1 calc R . .
H10L H 0.8998 0.1867 1.3104 0.648 Uiso 1 1 calc R . .
H10M H 0.8592 0.1784 1.2660 0.648 Uiso 1 1 calc R . .
C106 C 0.8355(5) 0.0464(2) 0.8825(3) 0.087(5) Uani 1 1 d G . .
C107 C 0.7985(5) 0.0379(2) 0.9116(3) 0.098(6) Uani 1 1 d G . .
H10N H 0.8094 0.0194 0.9245 0.117 Uiso 1 1 calc R . .
H10O H 0.8005 0.0516 0.9355 0.117 Uiso 1 1 calc R . .
C108 C 0.7040(5) 0.0222(4) 0.9100(4) 0.156(11) Uani 1 1 d G . .
H10R H 0.6671 0.0225 0.8916 0.188 Uiso 1 1 calc R . .
H10S H 0.7151 0.0024 0.9146 0.188 Uiso 1 1 calc R . .
C109 C 0.7019(5) 0.0337(4) 0.9497(4) 0.25(2) Uani 1 1 d G . .
C110 C 0.6898(7) 0.0609(3) 0.9596(4) 0.45(5) Uiso 1 1 d G . .
H110 H 0.6783 0.0740 0.9369 0.540 Uiso 1 1 calc R . .
C111 C 0.6946(10) 0.0689(3) 1.0028(4) 0.54(5) Uiso 1 1 d G . .
H111 H 0.6864 0.0875 1.0096 0.647 Uiso 1 1 calc R . .
C112 C 0.7115(8) 0.0497(4) 1.0360(4) 0.36(3) Uiso 1 1 d GD . .
H112 H 0.7148 0.0552 1.0655 0.432 Uiso 1 1 calc R . .
C113 C 0.7236(6) 0.0225(4) 1.0260(4) 2.0(4) Uiso 1 1 d GD . .
C114 C 0.7188(7) 0.0144(4) 0.9829(4) 0.33(3) Uiso 1 1 d GD . .
H114 H 0.7271 -0.0042 0.9761 0.401 Uiso 1 1 calc R . .
C115 C 0.7620(7) 0.0221(6) 1.0726(5) 1.08(14) Uiso 1 1 d GD . .
H11A H 0.7764 0.0404 1.0838 1.297 Uiso 1 1 calc R . .
H11B H 0.7901 0.0073 1.0772 1.297 Uiso 1 1 calc R . .
N16 N 0.6939(8) 0.0116(4) 1.0863(4) 0.70(6) Uiso 1 1 d GD . .
H16 H 0.6632 0.0186 1.0718 0.845 Uiso 1 1 calc R . .
C116 C 0.6950(10) -0.0057(4) 1.1171(4) 2.0(5) Uiso 1 1 d GD . .
O31 O 0.7365(11) -0.0077(5) 1.1399(4) 0.44(3) Uani 1 1 d GD . .
O32 O 0.6602(10) -0.0020(5) 1.1352(4) 0.48(3) Uiso 1 1 d GD . .
C117 C 0.6389(12) -0.0103(7) 1.1806(5) 0.67(8) Uiso 1 1 d GD . .
C118 C 0.6781(13) -0.0197(6) 1.2070(5) 0.75(8) Uiso 1 1 d GD . .
H11C H 0.7112 -0.0169 1.1959 1.131 Uiso 1 1 calc R . .
H11D H 0.6727 -0.0397 1.2111 1.131 Uiso 1 1 calc R . .
H11E H 0.6813 -0.0100 1.2349 1.131 Uiso 1 1 calc R . .
C119 C 0.5792(12) -0.0114(9) 1.1799(6) 2.0(4) Uiso 1 1 d GD . .
H11F H 0.5594 -0.0158 1.1504 3.000 Uiso 1 1 calc R . .
H11G H 0.5672 0.0067 1.1889 3.000 Uiso 1 1 calc R . .
H11H H 0.5722 -0.0259 1.2001 3.000 Uiso 1 1 calc R . .
C120 C 0.6583(13) 0.0288(6) 1.1916(4) 2.0(5) Uiso 1 1 d GD . .
H12A H 0.6560 0.0336 1.2215 3.000 Uiso 1 1 calc R . .
H12B H 0.6333 0.0405 1.1712 3.000 Uiso 1 1 calc R . .
H12C H 0.6953 0.0318 1.1876 3.000 Uiso 1 1 calc R . .
C121 C 0.6193(6) 0.0541(3) 0.7960(4) 0.111(8) Uani 1 1 d G . .
C122 C 0.5716(6) 0.0623(4) 0.8152(4) 0.148(10) Uani 1 1 d G . .
H12D H 0.5818 0.0616 0.8474 0.178 Uiso 1 1 calc R . .
H12E H 0.5414 0.0490 0.8055 0.178 Uiso 1 1 calc R . .
C123 C 0.5006(10) 0.0981(6) 0.8128(9) 0.167(11) Uani 1 1 d . . .
H12F H 0.4732 0.0870 0.7927 0.201 Uiso 1 1 calc R . .
H12G H 0.4931 0.1179 0.8047 0.201 Uiso 1 1 calc R . .
C124 C 0.4856(8) 0.0947(3) 0.8593(6) 0.257(19) Uiso 1 1 d G . .
C125 C 0.5362(7) 0.1056(2) 0.8776(5) 0.26(2) Uiso 1 1 d G . .
H125 H 0.5628 0.1075 0.8605 0.316 Uiso 1 1 calc R . .
C126 C 0.5478(6) 0.1137(3) 0.9211(5) 0.65(8) Uani 1 1 d G . .
H126 H 0.5824 0.1212 0.9336 0.776 Uiso 1 1 calc R . .
C127 C 0.5088(7) 0.1109(3) 0.9462(5) 0.52(7) Uiso 1 1 d GD . .
H127 H 0.5168 0.1165 0.9759 0.626 Uiso 1 1 calc R . .
C128 C 0.4582(6) 0.1000(3) 0.9278(6) 1.2(3) Uani 1 1 d GD . .
C129 C 0.4466(7) 0.0919(3) 0.8844(6) 0.40(5) Uani 1 1 d GD . .
H129 H 0.4120 0.0845 0.8718 0.479 Uiso 1 1 calc R . .
C130 C 0.4145(7) 0.0999(4) 0.9549(7) 1.6(4) Uiso 1 1 d GD . .
H13F H 0.4070 0.0797 0.9515 1.951 Uiso 1 1 calc R . .
H13G H 0.4403 0.1011 0.9833 1.951 Uiso 1 1 calc R . .
N18 N 0.3736(8) 0.1053(4) 0.9700(9) 0.81(8) Uiso 1 1 d GD . .
H18 H 0.3500 0.1182 0.9586 0.976 Uiso 1 1 calc R . .
C131 C 0.3682(10) 0.0902(5) 1.0046(9) 0.63(7) Uiso 1 1 d GD . .
O35 O 0.3161(11) 0.0827(5) 1.0186(11) 0.72(6) Uiso 1 1 d GD . .
O36 O 0.4254(10) 0.0789(5) 1.0284(7) 2.0(4) Uiso 1 1 d GD . .
C132 C 0.4247(13) 0.0718(7) 1.0730(7) 2.0(6) Uiso 1 1 d GD . .
C133 C 0.4681(15) 0.0904(8) 1.1077(7) 1.02(15) Uiso 1 1 d GD . .
H13H H 0.4527 0.1089 1.1108 1.535 Uiso 1 1 calc R . .
H13I H 0.5016 0.0925 1.0969 1.535 Uiso 1 1 calc R . .
H13J H 0.4759 0.0810 1.1360 1.535 Uiso 1 1 calc R . .
C134 C 0.4509(13) 0.0408(8) 1.0887(8) 1.07(15) Uiso 1 1 d GD . .
H13K H 0.4492 0.0288 1.0631 1.599 Uiso 1 1 calc R . .
H13L H 0.4303 0.0322 1.1084 1.599 Uiso 1 1 calc R . .
H13M H 0.4887 0.0431 1.1038 1.599 Uiso 1 1 calc R . .
C135 C 0.3618(13) 0.0701(7) 1.0766(9) 0.67(8) Uiso 1 1 d GD . .
H13N H 0.3434 0.0557 1.0568 1.006 Uiso 1 1 calc R . .
H13O H 0.3444 0.0882 1.0687 1.006 Uiso 1 1 calc R . .
H13P H 0.3595 0.0655 1.1065 1.006 Uiso 1 1 calc R . .
C136 C 0.7582(5) 0.2293(3) 0.8157(4) 0.080(5) Uani 1 1 d G . .
C137 C 0.7791(5) 0.2369(3) 0.8642(4) 0.087(5) Uani 1 1 d G . .
H13Q H 0.7869 0.2571 0.8670 0.104 Uiso 1 1 calc R . .
H13R H 0.7511 0.2324 0.8810 0.104 Uiso 1 1 calc R . .
C138 C 0.8581(8) 0.2373(4) 0.9209(5) 0.102(6) Uani 1 1 d . . .
H13S H 0.8950 0.2294 0.9301 0.122 Uiso 1 1 calc R . .
H13T H 0.8619 0.2569 0.9120 0.122 Uiso 1 1 calc R . .
C139 C 0.8309(7) 0.2371(5) 0.9600(4) 0.202(19) Uani 1 1 d G . .
C140 C 0.8130(8) 0.2587(4) 0.9830(5) 0.31(3) Uani 1 1 d G . .
H140 H 0.8145 0.2775 0.9735 0.368 Uiso 1 1 calc R . .
C141 C 0.7928(8) 0.2529(4) 1.0200(6) 0.24(2) Uani 1 1 d G . .
H141 H 0.7805 0.2676 1.0357 0.288 Uiso 1 1 calc R . .
C142 C 0.7906(6) 0.2254(4) 1.0339(5) 0.34(4) Uani 1 1 d G . .
H142 H 0.7768 0.2214 1.0592 0.403 Uiso 1 1 calc R . .
C143 C 0.8085(6) 0.2038(4) 1.0109(4) 0.62(11) Uani 1 1 d G . .
C144 C 0.8286(7) 0.2097(5) 0.9739(5) 0.211(17) Uani 1 1 d G . .
H144 H 0.8409 0.1950 0.9582 0.253 Uiso 1 1 calc R . .
C145 C 0.8247(9) 0.1751(4) 1.0309(7) 0.41(4) Uiso 1 1 d GD . .
H14D H 0.8478 0.1669 1.0122 0.493 Uiso 1 1 calc R . .
H14E H 0.8494 0.1792 1.0590 0.493 Uiso 1 1 calc R . .
N20 N 0.7985(11) 0.1565(4) 1.0385(8) 2.0(4) Uiso 1 1 d GD . .
H20A H 0.8013 0.1390 1.0306 2.400 Uiso 1 1 calc R . .
C146 C 0.7601(9) 0.1672(4) 1.0634(7) 0.39(4) Uiso 1 1 d GD . .
O39 O 0.8070(11) 0.1684(5) 1.1155(7) 0.336(17) Uiso 1 1 d GD . .
O40 O 0.7245(14) 0.1352(5) 1.0573(10) 2.0(3) Uiso 1 1 d GD . .
C147 C 0.7145(15) 0.1294(7) 1.1143(12) 2.0(6) Uiso 1 1 d G . .
C148 C 0.7322(15) 0.1519(7) 1.1560(10) 0.63(7) Uiso 1 1 d G . .
H14F H 0.7088 0.1491 1.1769 0.952 Uiso 1 1 calc R . .
H14G H 0.7282 0.1711 1.1450 0.952 Uiso 1 1 calc R . .
H14H H 0.7700 0.1486 1.1705 0.952 Uiso 1 1 calc R . .
C149 C 0.7183(12) 0.1677(6) 1.1110(10) 2.0(5) Uiso 1 1 d G . .
H14I H 0.7444 0.1729 1.0932 3.000 Uiso 1 1 calc R . .
H14J H 0.7300 0.1755 1.1403 3.000 Uiso 1 1 calc R . .
H14K H 0.6826 0.1752 1.0977 3.000 Uiso 1 1 calc R . .
C150 C 0.7498(16) 0.1251(7) 1.1561(11) 2.0(5) Uiso 1 1 d G . .
H15D H 0.7782 0.1118 1.1530 3.000 Uiso 1 1 calc R . .
H15E H 0.7289 0.1177 1.1765 3.000 Uiso 1 1 calc R . .
H15F H 0.7663 0.1429 1.1670 3.000 Uiso 1 1 calc R . .
C151 C 1.0678(7) 0.2952(4) 0.7294(7) 0.201(14) Uani 1 1 d G . .
H151 H 1.0979 0.2855 0.7226 0.241 Uiso 1 1 calc R . .
C152 C 1.0693(9) 0.3240(4) 0.7339(8) 0.31(3) Uani 1 1 d G . .
H152 H 1.1003 0.3341 0.7302 0.369 Uiso 1 1 calc R . .
C153 C 1.0253(11) 0.3381(2) 0.7439(8) 0.197(16) Uani 1 1 d G . .
H153 H 1.0263 0.3579 0.7469 0.237 Uiso 1 1 calc R . .
C154 C 0.9798(8) 0.3233(4) 0.7493(7) 0.26(2) Uani 1 1 d G . .
H154 H 0.9498 0.3330 0.7561 0.311 Uiso 1 1 calc R . .
C155 C 0.9784(6) 0.2945(4) 0.7449(6) 0.190(14) Uani 1 1 d G . .
H155 H 0.9473 0.2844 0.7486 0.228 Uiso 1 1 calc R . .
C156 C 1.0223(7) 0.2804(3) 0.7349(5) 0.110(6) Uani 1 1 d G . .
C157 C 1.0182(9) 0.2483(3) 0.7334(5) 0.092(6) Uani 1 1 d . . .
C158 C 1.0665(8) 0.2349(4) 0.7329(7) 0.109(7) Uani 1 1 d . . .
H158 H 1.0968 0.2457 0.7295 0.131 Uiso 1 1 calc R . .
C159 C 1.0724(7) 0.2056(4) 0.7372(7) 0.103(6) Uani 1 1 d . . .
C160 C 1.1225(5) 0.1914(4) 0.7353(6) 0.120(8) Uani 1 1 d G . .
C161 C 1.1355(7) 0.1666(4) 0.7579(5) 0.142(10) Uani 1 1 d G . .
H161 H 1.1121 0.1593 0.7753 0.170 Uiso 1 1 calc R . .
C162 C 1.1825(8) 0.1524(4) 0.7550(6) 0.166(11) Uani 1 1 d G . .
H162 H 1.1914 0.1353 0.7704 0.199 Uiso 1 1 calc R . .
C163 C 1.2167(6) 0.1630(5) 0.7295(7) 0.215(18) Uani 1 1 d G . .
H163 H 1.2488 0.1533 0.7275 0.258 Uiso 1 1 calc R . .
C164 C 1.2037(7) 0.1879(5) 0.7069(7) 0.222(17) Uani 1 1 d G . .
H164 H 1.2271 0.1952 0.6895 0.267 Uiso 1 1 calc R . .
C165 C 1.1567(8) 0.2021(3) 0.7099(6) 0.202(15) Uani 1 1 d G . .
H165 H 1.1478 0.2191 0.6944 0.243 Uiso 1 1 calc R . .
C166 C 0.9372(8) 0.3296(5) 0.8368(12) 0.35(4) Uani 1 1 d G . .
H166 H 0.9753 0.3270 0.8437 0.418 Uiso 1 1 calc R . .
C167 C 0.9158(11) 0.3565(4) 0.8314(12) 0.36(3) Uani 1 1 d G . .
H167 H 0.9393 0.3722 0.8345 0.434 Uiso 1 1 calc R . .
C168 C 0.8600(12) 0.3603(3) 0.8213(11) 0.43(5) Uani 1 1 d G . .
H168 H 0.8454 0.3786 0.8175 0.518 Uiso 1 1 calc R . .
C169 C 0.8257(8) 0.3373(4) 0.8166(10) 0.27(2) Uani 1 1 d G . .
H169 H 0.7876 0.3399 0.8097 0.326 Uiso 1 1 calc R . .
C170 C 0.8471(8) 0.3105(3) 0.8220(7) 0.181(12) Uani 1 1 d G . .
H170 H 0.8236 0.2948 0.8189 0.217 Uiso 1 1 calc R . .
C171 C 0.9029(9) 0.3067(3) 0.8321(9) 0.199(16) Uani 1 1 d G . .
C172 C 0.9238(11) 0.2762(4) 0.8414(8) 0.117(7) Uani 1 1 d . . .
C173 C 0.9790(9) 0.2693(5) 0.8580(8) 0.144(10) Uani 1 1 d . . .
H173 H 1.0031 0.2842 0.8683 0.172 Uiso 1 1 calc R . .
C174 C 0.9996(8) 0.2434(5) 0.8601(6) 0.103(6) Uani 1 1 d . . .
C175 C 1.0641(6) 0.2404(5) 0.8719(7) 0.136(9) Uani 1 1 d G . .
C176 C 1.0887(8) 0.2203(4) 0.8507(6) 0.152(10) Uani 1 1 d G . .
H176 H 1.0673 0.2091 0.8286 0.183 Uiso 1 1 calc R . .
C177 C 1.1444(9) 0.2164(4) 0.8618(8) 0.185(13) Uani 1 1 d G . .
H177 H 1.1611 0.2027 0.8473 0.222 Uiso 1 1 calc R . .
C178 C 1.1756(6) 0.2328(6) 0.8942(9) 0.29(3) Uani 1 1 d G . .
H178 H 1.2136 0.2301 0.9018 0.351 Uiso 1 1 calc R . .
C179 C 1.1510(10) 0.2529(5) 0.9154(7) 0.59(8) Uani 1 1 d G . .
H179 H 1.1724 0.2641 0.9375 0.704 Uiso 1 1 calc R . .
C180 C 1.0953(10) 0.2567(4) 0.9043(8) 0.226(16) Uani 1 1 d G . .
H180 H 1.0786 0.2705 0.9188 0.272 Uiso 1 1 calc R . .
C181 C 1.2003(6) 0.0701(3) 0.8539(6) 0.179(13) Uani 1 1 d G . .
H181 H 1.2056 0.0505 0.8522 0.215 Uiso 1 1 calc R . .
C182 C 1.2428(5) 0.0872(5) 0.8736(6) 0.199(15) Uani 1 1 d G . .
H182 H 1.2772 0.0793 0.8854 0.239 Uiso 1 1 calc R . .
C183 C 1.2350(7) 0.1158(4) 0.8761(6) 0.158(10) Uani 1 1 d G . .
H183 H 1.2641 0.1275 0.8896 0.189 Uiso 1 1 calc R . .
C184 C 1.1847(9) 0.1274(3) 0.8588(6) 0.183(13) Uani 1 1 d G . .
H184 H 1.1794 0.1470 0.8605 0.220 Uiso 1 1 calc R . .
C185 C 1.1421(6) 0.1103(3) 0.8390(5) 0.149(9) Uani 1 1 d G . .
H185 H 1.1077 0.1182 0.8272 0.179 Uiso 1 1 calc R . .
C186 C 1.1499(5) 0.0817(3) 0.8366(5) 0.088(5) Uani 1 1 d G . .
C187 C 1.1019(7) 0.0650(4) 0.8134(6) 0.081(5) Uani 1 1 d . . .
C188 C 1.1069(7) 0.0359(4) 0.8129(6) 0.093(6) Uani 1 1 d . . .
H188 H 1.1406 0.0281 0.8268 0.112 Uiso 1 1 calc R . .
C189 C 1.0655(8) 0.0172(3) 0.7933(6) 0.083(5) Uani 1 1 d . . .
C190 C 1.0780(6) -0.0132(2) 0.7926(5) 0.097(6) Uani 1 1 d G . .
C191 C 1.0375(5) -0.0308(3) 0.7709(4) 0.104(6) Uani 1 1 d G . .
H191 H 1.0034 -0.0233 0.7571 0.124 Uiso 1 1 calc R . .
C192 C 1.0469(7) -0.0593(3) 0.7696(5) 0.134(8) Uani 1 1 d G . .
H192 H 1.0192 -0.0714 0.7548 0.161 Uiso 1 1 calc R . .
C193 C 1.0968(8) -0.0703(2) 0.7898(6) 0.158(11) Uani 1 1 d G . .
H193 H 1.1032 -0.0898 0.7889 0.189 Uiso 1 1 calc R . .
C194 C 1.1373(6) -0.0526(3) 0.8114(7) 0.25(2) Uani 1 1 d G . .
H194 H 1.1714 -0.0601 0.8252 0.303 Uiso 1 1 calc R . .
C195 C 1.1279(6) -0.0241(3) 0.8128(6) 0.214(17) Uani 1 1 d G . .
H195 H 1.1555 -0.0120 0.8275 0.257 Uiso 1 1 calc R . .
C196 C 1.0795(6) 0.1547(4) 0.9400(6) 0.173(12) Uani 1 1 d G . .
H196 H 1.0431 0.1572 0.9251 0.208 Uiso 1 1 calc R . .
C197 C 1.1103(9) 0.1776(3) 0.9575(8) 0.241(19) Uani 1 1 d G . .
H197 H 1.0949 0.1958 0.9546 0.289 Uiso 1 1 calc R . .
C198 C 1.1636(9) 0.1739(4) 0.9793(6) 0.24(2) Uani 1 1 d G . .
H198 H 1.1847 0.1896 0.9913 0.288 Uiso 1 1 calc R . .
C199 C 1.1862(6) 0.1473(5) 0.9837(6) 0.22(2) Uani 1 1 d G . .
H199 H 1.2227 0.1448 0.9986 0.258 Uiso 1 1 calc R . .
C200 C 1.1554(7) 0.1244(4) 0.9662(6) 0.156(10) Uani 1 1 d G . .
H200 H 1.1708 0.1063 0.9691 0.187 Uiso 1 1 calc R . .
C201 C 1.1021(6) 0.1281(3) 0.9444(5) 0.110(7) Uani 1 1 d G . .
C202 C 1.0645(8) 0.1040(4) 0.9260(5) 0.084(5) Uani 1 1 d . . .
C203 C 1.0811(8) 0.0765(4) 0.9362(6) 0.098(6) Uani 1 1 d . . .
H203 H 1.1174 0.0730 0.9504 0.118 Uiso 1 1 calc R . .
C204 C 1.0441(9) 0.0536(4) 0.9256(5) 0.095(6) Uani 1 1 d . . .
C205 C 1.0692(11) 0.0267(4) 0.9434(8) 0.219(18) Uani 1 1 d G . .
C206 C 1.0284(8) 0.0106(7) 0.9545(11) 0.44(4) Uiso 1 1 d G . .
H206 H 0.9926 0.0177 0.9502 0.531 Uiso 1 1 calc R . .
C207 C 1.0400(12) -0.0160(7) 0.9718(12) 0.91(14) Uiso 1 1 d G . .
H207 H 1.0121 -0.0270 0.9794 1.087 Uiso 1 1 calc R . .
C208 C 1.0924(14) -0.0264(4) 0.9781(10) 0.62(8) Uani 1 1 d G . .
H208 H 1.1004 -0.0445 0.9899 0.744 Uiso 1 1 calc R . .
C209 C 1.1333(9) -0.0102(5) 0.9670(8) 0.221(17) Uani 1 1 d G . .
H209 H 1.1691 -0.0173 0.9713 0.265 Uiso 1 1 calc R . .
C210 C 1.1217(9) 0.0163(4) 0.9497(7) 0.200(14) Uani 1 1 d G . .
H210 H 1.1495 0.0274 0.9421 0.240 Uiso 1 1 calc R . .
C211 C 0.7832(12) -0.1109(5) 0.6828(8) 0.160(11) Uani 1 1 d . . .
H211 H 0.7460 -0.1147 0.6720 0.192 Uiso 1 1 calc R . .
C212 C 0.8201(17) -0.1337(6) 0.6910(13) 0.210(16) Uani 1 1 d . . .
H212 H 0.8084 -0.1522 0.6835 0.252 Uiso 1 1 calc R . .
C213 C 0.8707(16) -0.1284(8) 0.7093(12) 0.189(14) Uani 1 1 d . . .
H213 H 0.8963 -0.1431 0.7157 0.227 Uiso 1 1 calc R . .
C214 C 0.8855(13) -0.1021(8) 0.7187(14) 0.219(18) Uani 1 1 d . . .
H214 H 0.9215 -0.0988 0.7339 0.262 Uiso 1 1 calc R . .
C215 C 0.8517(10) -0.0791(5) 0.7078(13) 0.222(19) Uani 1 1 d . . .
H215 H 0.8650 -0.0605 0.7128 0.267 Uiso 1 1 calc R . .
C216 C 0.7992(10) -0.0841(4) 0.6898(7) 0.116(7) Uani 1 1 d . . .
C217 C 0.7605(8) -0.0600(4) 0.6821(6) 0.090(5) Uani 1 1 d . . .
C218 C 0.7102(8) -0.0627(4) 0.6533(6) 0.103(6) Uani 1 1 d . . .
H218 H 0.7010 -0.0803 0.6397 0.123 Uiso 1 1 calc R . .
C219 C 0.6719(7) -0.0400(4) 0.6435(6) 0.088(5) Uani 1 1 d . . .
C220 C 0.6171(6) -0.0459(3) 0.6139(6) 0.132(9) Uani 1 1 d G . .
C221 C 0.5856(7) -0.0227(3) 0.5987(7) 0.198(15) Uani 1 1 d G . .
H221 H 0.5996 -0.0045 0.6052 0.238 Uiso 1 1 calc R . .
C222 C 0.5336(7) -0.0263(4) 0.5740(9) 0.32(3) Uani 1 1 d G . .
H222 H 0.5121 -0.0105 0.5636 0.383 Uiso 1 1 calc R . .
C223 C 0.5131(6) -0.0531(5) 0.5645(9) 0.30(3) Uani 1 1 d G . .
H223 H 0.4776 -0.0555 0.5476 0.360 Uiso 1 1 calc R . .
C224 C 0.5446(8) -0.0762(3) 0.5797(8) 0.27(2) Uani 1 1 d G . .
H224 H 0.5306 -0.0945 0.5732 0.327 Uiso 1 1 calc R . .
C225 C 0.5966(8) -0.0726(3) 0.6044(7) 0.188(14) Uani 1 1 d G . .
H225 H 0.6181 -0.0884 0.6148 0.226 Uiso 1 1 calc R . .
C226 C 0.8111(9) -0.0858(4) 0.8960(7) 0.122(8) Uani 1 1 d . . .
H226 H 0.7815 -0.0966 0.8810 0.146 Uiso 1 1 calc R . .
C227 C 0.8518(13) -0.0995(6) 0.9271(8) 0.153(11) Uani 1 1 d . . .
H227 H 0.8502 -0.1189 0.9331 0.183 Uiso 1 1 calc R . .
C228 C 0.8944(14) -0.0826(7) 0.9481(9) 0.156(12) Uani 1 1 d . . .
H228 H 0.9220 -0.0906 0.9699 0.187 Uiso 1 1 calc R . .
C229 C 0.8976(10) -0.0569(6) 0.9391(7) 0.136(9) Uani 1 1 d . . .
H229 H 0.9281 -0.0464 0.9535 0.164 Uiso 1 1 calc R . .
C230 C 0.8582(10) -0.0438(5) 0.9091(7) 0.116(7) Uani 1 1 d . . .
H230 H 0.8620 -0.0245 0.9033 0.140 Uiso 1 1 calc R . .
C231 C 0.8123(8) -0.0581(4) 0.8867(6) 0.090(5) Uani 1 1 d . . .
C232 C 0.7700(7) -0.0430(4) 0.8532(6) 0.093(6) Uani 1 1 d . . .
C233 C 0.7260(9) -0.0583(4) 0.8285(7) 0.129(8) Uani 1 1 d . M .
H233 H 0.7246 -0.0780 0.8322 0.155 Uiso 1 1 calc R . .
C234 C 0.6843(9) -0.0450(5) 0.7987(7) 0.123(8) Uani 1 1 d . . .
C35A C 0.6472(14) -0.0648(9) 0.7642(12) 0.114(15) Uiso 0.50 1 d PG M 1
C36A C 0.612(2) -0.0553(8) 0.7271(14) 0.20(4) Uiso 0.50 1 d PG M 1
H36A H 0.6165 -0.0372 0.7161 0.240 Uiso 0.50 1 calc PR M 1
C37A C 0.570(2) -0.0722(10) 0.7062(16) 0.18(3) Uani 0.50 1 d PG M 1
H37A H 0.5455 -0.0657 0.6808 0.219 Uiso 0.50 1 calc PR M 1
C38A C 0.563(2) -0.0987(9) 0.7223(19) 0.31(7) Uani 0.50 1 d PG M 1
H38A H 0.5341 -0.1102 0.7080 0.376 Uiso 0.50 1 calc PR M 1
C39A C 0.598(2) -0.1082(8) 0.7594(18) 0.37(7) Uiso 0.50 1 d PG M 1
H39A H 0.5936 -0.1263 0.7704 0.449 Uiso 0.50 1 calc PR M 1
C40A C 0.640(2) -0.0913(10) 0.7803(13) 0.24(3) Uiso 0.50 1 d PG M 1
H40C H 0.6646 -0.0979 0.8057 0.285 Uiso 0.50 1 calc PR M 1
C35B C 0.6312(11) -0.0613(6) 0.7820(9) 0.096(13) Uiso 0.50 1 d PG M 2
C36B C 0.6074(15) -0.0554(7) 0.7389(9) 0.12(2) Uani 0.50 1 d PG M 2
H36B H 0.6240 -0.0424 0.7229 0.141 Uiso 0.50 1 calc PR M 2
C37B C 0.5594(16) -0.0685(8) 0.7193(10) 0.16(3) Uiso 0.50 1 d PG M 2
H37B H 0.5432 -0.0645 0.6898 0.195 Uiso 0.50 1 calc PR M 2
C38B C 0.5352(13) -0.0875(8) 0.7427(14) 0.18(4) Uani 0.50 1 d PG M 2
H38B H 0.5024 -0.0964 0.7293 0.213 Uiso 0.50 1 calc PR M 2
C39B C 0.5589(14) -0.0934(7) 0.7858(13) 0.18(2) Uiso 0.50 1 d PG M 2
H39B H 0.5423 -0.1064 0.8018 0.220 Uiso 0.50 1 calc PR M 2
C40B C 0.6069(14) -0.0803(7) 0.8054(8) 0.108(13) Uiso 0.50 1 d PG M 2
H40D H 0.6231 -0.0843 0.8348 0.129 Uiso 0.50 1 calc PR M 2
C241 C 0.4120(7) 0.0349(3) 0.5248(5) 0.229(18) Uani 1 1 d G . .
H241 H 0.4065 0.0461 0.4993 0.275 Uiso 1 1 calc R . .
C242 C 0.3860(8) 0.0093(3) 0.5241(8) 0.28(3) Uani 1 1 d G . .
H242 H 0.3626 0.0030 0.4982 0.341 Uiso 1 1 calc R . .
C243 C 0.3941(7) -0.0071(3) 0.5614(8) 0.24(2) Uani 1 1 d G . .
H243 H 0.3763 -0.0246 0.5610 0.284 Uiso 1 1 calc R . .
C244 C 0.4282(9) 0.0021(3) 0.5994(7) 0.39(4) Uani 1 1 d G . .
H244 H 0.4338 -0.0092 0.6249 0.466 Uiso 1 1 calc R . .
C245 C 0.4543(8) 0.0277(3) 0.6001(5) 0.27(2) Uani 1 1 d G . .
H245 H 0.4777 0.0339 0.6260 0.322 Uiso 1 1 calc R . .
C246 C 0.4462(4) 0.0441(2) 0.5628(4) 0.154(12) Uani 1 1 d G . .
C247 C 0.4769(4) 0.0705(2) 0.5639(4) 0.117(7) Uani 1 1 d G . .
C248 C 0.4567(5) 0.0943(2) 0.5393(5) 0.171(12) Uani 1 1 d G . .
H248 H 0.4212 0.0936 0.5218 0.205 Uiso 1 1 calc R . .
C249 C 0.4866(7) 0.1190(3) 0.5396(6) 0.126(8) Uani 1 1 d G . .
C250 C 0.4592(10) 0.1422(5) 0.5056(8) 0.22(2) Uani 1 1 d G . .
C251 C 0.4851(8) 0.1679(5) 0.5105(5) 0.155(11) Uani 1 1 d G . .
H251 H 0.5140 0.1712 0.5347 0.186 Uiso 1 1 calc R . .
C252 C 0.4688(10) 0.1889(4) 0.4801(8) 0.28(2) Uani 1 1 d G . .
H252 H 0.4865 0.2065 0.4834 0.334 Uiso 1 1 calc R . .
C253 C 0.4266(11) 0.1841(5) 0.4447(7) 0.232(17) Uiso 1 1 d G . .
H253 H 0.4154 0.1985 0.4238 0.278 Uiso 1 1 calc R . .
C254 C 0.4007(11) 0.1584(6) 0.4397(9) 0.49(7) Uani 1 1 d G . .
H254 H 0.3719 0.1551 0.4156 0.591 Uiso 1 1 calc R . .
C255 C 0.4170(11) 0.1374(4) 0.4702(11) 0.43(5) Uani 1 1 d G . .
H255 H 0.3994 0.1198 0.4669 0.513 Uiso 1 1 calc R . .
C256 C 0.4874(7) 0.0029(5) 0.7361(10) 0.27(3) Uani 1 1 d G . .
H256 H 0.5214 0.0106 0.7497 0.328 Uiso 1 1 calc R . .
C257 C 0.4781(11) -0.0256(5) 0.7390(12) 0.40(5) Uani 1 1 d G . .
H257 H 0.5058 -0.0374 0.7546 0.484 Uiso 1 1 calc R . .
C258 C 0.4284(13) -0.0369(3) 0.7191(13) 0.44(6) Uani 1 1 d G . .
H258 H 0.4221 -0.0563 0.7211 0.533 Uiso 1 1 calc R . .
C259 C 0.3880(9) -0.0197(5) 0.6963(11) 0.41(5) Uani 1 1 d G . .
H259 H 0.3540 -0.0274 0.6827 0.496 Uiso 1 1 calc R . .
C260 C 0.3973(8) 0.0088(4) 0.6933(9) 0.28(3) Uani 1 1 d G . .
H260 H 0.3696 0.0206 0.6777 0.338 Uiso 1 1 calc R . .
C261 C 0.4470(9) 0.0201(3) 0.7133(9) 0.204(17) Uani 1 1 d G . .
C262 C 0.4615(12) 0.0518(5) 0.7069(10) 0.148(10) Uani 1 1 d . . .
C263 C 0.4167(9) 0.0695(5) 0.6901(10) 0.150(10) Uani 1 1 d . . .
H263 H 0.3811 0.0620 0.6836 0.180 Uiso 1 1 calc R . .
C264 C 0.4253(9) 0.0983(5) 0.6832(7) 0.111(7) Uani 1 1 d . . .
C265 C 0.3756(6) 0.1148(4) 0.6637(6) 0.117(7) Uani 1 1 d G . .
C266 C 0.3755(7) 0.1427(4) 0.6759(6) 0.164(11) Uani 1 1 d G . .
H266 H 0.4055 0.1502 0.6959 0.197 Uiso 1 1 calc R . .
C267 C 0.3314(9) 0.1596(3) 0.6589(8) 0.196(14) Uani 1 1 d G . .
H267 H 0.3313 0.1786 0.6672 0.235 Uiso 1 1 calc R . .
C268 C 0.2874(7) 0.1485(5) 0.6296(7) 0.216(17) Uani 1 1 d G . .
H268 H 0.2573 0.1601 0.6180 0.259 Uiso 1 1 calc R . .
C269 C 0.2876(7) 0.1206(6) 0.6174(6) 0.223(18) Uani 1 1 d G . .
H269 H 0.2575 0.1131 0.5974 0.267 Uiso 1 1 calc R . .
C270 C 0.3316(8) 0.1038(4) 0.6345(7) 0.179(12) Uani 1 1 d G . .
H270 H 0.3317 0.0847 0.6261 0.215 Uiso 1 1 calc R . .
C271 C 0.5616(3) 0.2606(2) 0.5182(3) 0.160(11) Uani 1 1 d G . .
H271 H 0.5793 0.2437 0.5137 0.192 Uiso 1 1 calc R . .
C272 C 0.5157(4) 0.2690(3) 0.4884(3) 0.226(18) Uani 1 1 d G . .
H272 H 0.5021 0.2579 0.4634 0.271 Uiso 1 1 calc R . .
C273 C 0.4898(3) 0.2938(3) 0.4951(4) 0.24(2) Uani 1 1 d G . .
H273 H 0.4585 0.2995 0.4747 0.283 Uiso 1 1 calc R . .
C274 C 0.5097(3) 0.3100(2) 0.5316(5) 0.175(12) Uani 1 1 d G . .
H274 H 0.4919 0.3269 0.5361 0.210 Uiso 1 1 calc R . .
C275 C 0.5555(3) 0.30151(19) 0.5614(4) 0.121(7) Uani 1 1 d G . .
H275 H 0.5691 0.3126 0.5863 0.145 Uiso 1 1 calc R . .
C276 C 0.5814(3) 0.27679(16) 0.5547(3) 0.107(7) Uani 1 1 d G . .
C277 C 0.6348(3) 0.26758(13) 0.5839(3) 0.074(4) Uani 1 1 d G . .
C278 C 0.6732(3) 0.28818(13) 0.5964(2) 0.091(6) Uani 1 1 d G . .
H278 H 0.6644 0.3069 0.5877 0.109 Uiso 1 1 calc R . .
C279 C 0.7240(3) 0.28248(14) 0.6208(3) 0.080(5) Uani 1 1 d G . .
C280 C 0.7662(3) 0.30482(16) 0.6290(3) 0.099(6) Uani 1 1 d G . .
C281 C 0.7596(3) 0.33027(16) 0.6060(3) 0.145(9) Uani 1 1 d G . .
H281 H 0.7274 0.3330 0.5846 0.174 Uiso 1 1 calc R . .
C282 C 0.7970(4) 0.3513(2) 0.6130(5) 0.234(19) Uani 1 1 d G . .
H282 H 0.7906 0.3684 0.5973 0.280 Uiso 1 1 calc R . .
C283 C 0.8446(4) 0.3472(2) 0.6435(5) 0.226(18) Uani 1 1 d G . .
H283 H 0.8706 0.3618 0.6487 0.271 Uiso 1 1 calc R . .
C284 C 0.8562(3) 0.3217(2) 0.6675(4) 0.242(19) Uani 1 1 d G . .
H284 H 0.8895 0.3188 0.6875 0.291 Uiso 1 1 calc R . .
C285 C 0.8141(3) 0.3005(2) 0.6596(3) 0.177(13) Uani 1 1 d G . .
H285 H 0.8193 0.2835 0.6754 0.212 Uiso 1 1 calc R . .
C286 C 0.4445(10) 0.2763(5) 0.6673(9) 0.27(2) Uani 1 1 d G . .
H286 H 0.4619 0.2923 0.6586 0.322 Uiso 1 1 calc R . .
C287 C 0.3883(10) 0.2750(6) 0.6593(10) 0.34(3) Uani 1 1 d G . .
H287 H 0.3674 0.2901 0.6452 0.411 Uiso 1 1 calc R . .
C288 C 0.3629(6) 0.2516(8) 0.6720(11) 0.38(4) Uani 1 1 d G . .
H288 H 0.3245 0.2508 0.6666 0.459 Uiso 1 1 calc R . .
C289 C 0.3936(11) 0.2295(6) 0.6926(10) 0.34(3) Uani 1 1 d G . .
H289 H 0.3762 0.2136 0.7013 0.412 Uiso 1 1 calc R . .
C290 C 0.4497(10) 0.2308(5) 0.7006(8) 0.208(15) Uani 1 1 d G . .
H290 H 0.4707 0.2157 0.7147 0.249 Uiso 1 1 calc R . .
C291 C 0.4752(6) 0.2542(5) 0.6879(7) 0.141(9) Uani 1 1 d G . .
C292 C 0.5377(8) 0.2555(5) 0.6987(7) 0.120(8) Uani 1 1 d . . .
C293 C 0.5672(11) 0.2809(4) 0.6971(7) 0.122(8) Uani 1 1 d . . .
H293 H 0.5478 0.2974 0.6870 0.146 Uiso 1 1 calc R . .
C294 C 0.6234(9) 0.2823(5) 0.7098(7) 0.125(9) Uani 1 1 d . . .
C295 C 0.64620(10) 0.31241(3) 0.70228(8) 0.121(8) Uani 1 1 d G . .
C296 C 0.70177(10) 0.31489(3) 0.71728(8) 0.177(12) Uani 1 1 d G . .
H296 H 0.7222 0.2994 0.7306 0.212 Uiso 1 1 calc R . .
C297 C 0.72746(11) 0.34006(3) 0.71278(9) 0.219(17) Uani 1 1 d G . .
H297 H 0.7654 0.3418 0.7230 0.263 Uiso 1 1 calc R . .
C298 C 0.69758(12) 0.36273(3) 0.69328(10) 0.25(2) Uani 1 1 d G . .
H298 H 0.7151 0.3799 0.6902 0.296 Uiso 1 1 calc R . .
C299 C 0.64201(12) 0.36024(3) 0.67828(10) 0.233(19) Uani 1 1 d G . .
H299 H 0.6216 0.3757 0.6650 0.280 Uiso 1 1 calc R . .
C300 C 0.61632(11) 0.33508(3) 0.68278(9) 0.178(11) Uani 1 1 d G . .
H300 H 0.5783 0.3334 0.6725 0.214 Uiso 1 1 calc R . .
C301 C 0.47567(6) 0.18492(4) 0.62091(7) 0.33(2) Uiso 1 1 d G . .
H301 H 0.4493 0.1732 0.6293 0.398 Uiso 1 1 calc R . .
C302 C 0.50104(8) 0.23108(4) 0.58926(7) 0.49(4) Uiso 1 1 d G . .
H30D H 0.4919 0.2491 0.6007 0.731 Uiso 1 1 calc R . .
H30E H 0.5005 0.2328 0.5581 0.731 Uiso 1 1 calc R . .
H30F H 0.5372 0.2253 0.6046 0.731 Uiso 1 1 calc R . .
C303 C 0.39485(7) 0.21039(5) 0.59224(9) 0.58(6) Uiso 1 1 d G . .
H30G H 0.3775 0.1983 0.5683 0.875 Uiso 1 1 calc R . .
H30H H 0.3812 0.2295 0.5867 0.875 Uiso 1 1 calc R . .
H30I H 0.3866 0.2036 0.6196 0.875 Uiso 1 1 calc R . .
C304 C 0.95388(8) -0.01005(3) 0.84659(7) 0.227(15) Uiso 1 1 d G . .
H304 H 0.9780 0.0036 0.8617 0.272 Uiso 1 1 calc R . .
C305 C 0.92281(10) -0.05586(3) 0.82345(8) 0.196(12) Uiso 1 1 d G . .
H30J H 0.9110 -0.0447 0.7970 0.294 Uiso 1 1 calc R . .
H30K H 0.8916 -0.0600 0.8364 0.294 Uiso 1 1 calc R . .
H30L H 0.9388 -0.0734 0.8161 0.294 Uiso 1 1 calc R . .
C306 C 1.02770(10) -0.03837(4) 0.89261(9) 0.58(6) Uiso 1 1 d G . .
H30M H 1.0312 -0.0538 0.9135 0.870 Uiso 1 1 calc R . .
H30N H 1.0293 -0.0206 0.9082 0.870 Uiso 1 1 calc R . .
H30O H 1.0573 -0.0393 0.8769 0.870 Uiso 1 1 calc R . .
C307 C 1.11710(12) 0.32468(5) 0.92924(11) 0.65(7) Uiso 1 1 d G . .
H307 H 1.1417 0.3317 0.9540 0.784 Uiso 1 1 calc R . .
C308 C 1.09325(11) 0.32224(5) 0.85905(11) 0.62(6) Uiso 1 1 d G . .
H30P H 1.1029 0.3102 0.8366 0.925 Uiso 1 1 calc R . .
H30Q H 1.0867 0.3413 0.8476 0.925 Uiso 1 1 calc R . .
H30R H 1.0605 0.3151 0.8673 0.925 Uiso 1 1 calc R . .
C309 C 1.19331(11) 0.32988(6) 0.90215(12) 0.72(8) Uiso 1 1 d G . .
H30S H 1.2088 0.3352 0.9323 1.080 Uiso 1 1 calc R . .
H30T H 1.1959 0.3456 0.8828 1.080 Uiso 1 1 calc R . .
H30U H 1.2133 0.3139 0.8940 1.080 Uiso 1 1 calc R . .
N1 N 0.76881(8) 0.21416(4) 0.57602(5) 0.073(4) Uani 1 1 d G . .
H1 H 0.7710 0.1961 0.5658 0.088 Uiso 1 1 calc R . .
N3 N 0.97246(6) 0.16816(4) 0.66017(6) 0.075(4) Uani 1 1 d G . .
H3 H 0.9410 0.1621 0.6415 0.090 Uiso 1 1 calc R . .
N5 N 0.96928(6) 0.04753(4) 0.68548(7) 0.082(4) Uani 1 1 d G . .
H5A H 0.9492 0.0603 0.6664 0.098 Uiso 1 1 calc R . .
N7 N 0.76222(8) 0.01704(3) 0.61036(6) 0.078(4) Uani 1 1 d G . .
H7A H 0.7878 0.0309 0.6098 0.094 Uiso 1 1 calc R . .
N8 N 0.77772(14) -0.05085(6) 0.40990(8) 0.249(16) Uani 1 1 d GD . .
H8 H 0.8057 -0.0600 0.4249 0.299 Uiso 1 1 calc R . .
N9 N 0.63025(7) 0.11136(4) 0.54156(4) 0.083(4) Uani 1 1 d G . .
H9A H 0.6646 0.1034 0.5466 0.099 Uiso 1 1 calc R . .
N10 N 0.78965(11) 0.06561(6) 0.44125(5) 0.261(14) Uiso 1 1 d GD . .
H10 H 0.8049 0.0741 0.4656 0.313 Uiso 1 1 calc R . .
N11 N 0.60028(7) 0.20805(4) 0.79715(6) 0.097(5) Uani 1 1 d G . .
H11 H 0.6259 0.1999 0.8192 0.117 Uiso 1 1 calc R . .
N12 N 0.52542(12) 0.20735(7) 0.98453(8) 0.79(9) Uani 1 1 d GD . .
H12 H 0.5473 0.2216 0.9924 0.948 Uiso 1 1 calc R . .
N13 N 0.91798(8) 0.11106(4) 0.93681(4) 0.079(4) Uani 1 1 d G . .
H13 H 0.8811 0.1082 0.9344 0.095 Uiso 1 1 calc R . .
N14 N 0.93202(15) 0.14513(7) 1.15841(4) 0.196(11) Uani 1 1 d G . .
H14 H 0.8968 0.1472 1.1498 0.235 Uiso 1 1 calc R . .
N15 N 0.74218(8) 0.03659(4) 0.88531(5) 0.097(5) Uani 1 1 d G . .
H15 H 0.7306 0.0550 0.8824 0.117 Uiso 1 1 calc R . .
N17 N 0.55403(6) 0.09154(4) 0.80035(7) 0.113(5) Uani 1 1 d G . .
H17 H 0.5795 0.1036 0.8163 0.136 Uiso 1 1 calc R . .
N19 N 0.82846(8) 0.22087(3) 0.88125(5) 0.090(4) Uani 1 1 d G . .
H19 H 0.8177 0.2040 0.8915 0.108 Uiso 1 1 calc R . .
N21 N 0.46140(7) 0.21011(5) 0.59585(8) 0.292(16) Uiso 1 1 d G . .
N22 N 0.96038(10) -0.04126(3) 0.85243(8) 0.266(14) Uiso 1 1 d G . .
N23 N 1.13915(11) 0.32257(5) 0.89849(11) 0.72(7) Uiso 1 1 d G . .
O1 O 0.80381(7) 0.20839(3) 0.66182(5) 0.069(3) Uani 1 1 d G . .
O2 O 0.89112(7) 0.21122(3) 0.65781(6) 0.073(3) Uani 1 1 d G . .
O5 O 0.96071(5) 0.14182(3) 0.73305(6) 0.069(3) Uani 1 1 d G . .
O6 O 0.99613(5) 0.10246(4) 0.71474(6) 0.079(3) Uani 1 1 d G . .
O9 O 0.89529(6) 0.03679(3) 0.73398(6) 0.070(3) Uani 1 1 d G . .
O10 O 0.84774(7) 0.00860(3) 0.68303(6) 0.081(3) Uani 1 1 d G . .
O13 O 0.69285(6) 0.04490(3) 0.64937(5) 0.072(3) Uani 1 1 d G . .
O14 O 0.64460(7) 0.06152(4) 0.58789(5) 0.077(3) Uani 1 1 d G . .
O15 O 0.73407(15) -0.03755(7) 0.34231(7) 0.177(7) Uani 1 1 d GD . .
O16 O 0.80511(16) -0.06945(7) 0.35510(9) 0.212(10) Uani 1 1 d GD . .
O17 O 0.63425(6) 0.14662(3) 0.60736(5) 0.066(3) Uani 1 1 d G . .
O18 O 0.66890(7) 0.18188(4) 0.57533(5) 0.069(3) Uani 1 1 d G . .
O19 O 0.85930(12) 0.07476(6) 0.41311(6) 0.245(10) Uiso 1 1 d GD . .
O20 O 0.79185(13) 0.05699(7) 0.37041(5) 0.272(12) Uiso 1 1 d GD . .
O21 O 0.59993(6) 0.17318(3) 0.73027(6) 0.065(3) Uani 1 1 d G . .
O22 O 0.54540(5) 0.14364(4) 0.75349(6) 0.086(3) Uani 1 1 d G . .
O23 O 0.44997(12) 0.18526(8) 0.99766(10) 0.303(16) Uani 1 1 d GD . .
O24 O 0.50168(14) 0.21564(8) 1.04371(9) 0.89(11) Uani 1 1 d GD . .
O25 O 0.91806(6) 0.13735(3) 0.86208(5) 0.071(3) Uani 1 1 d G . .
O26 O 0.90986(7) 0.17956(4) 0.88948(5) 0.081(3) Uani 1 1 d G . .
O27 O 0.99474(16) 0.13305(8) 1.21526(4) 0.180(8) Uani 1 1 d G . .
O28 O 0.92362(17) 0.15837(8) 1.22155(4) 0.200(9) Uani 1 1 d G . .
O29 O 0.82222(7) 0.04047(3) 0.84164(5) 0.083(3) Uani 1 1 d G . .
O30 O 0.87881(8) 0.05886(4) 0.89835(5) 0.092(4) Uani 1 1 d G . .
O33 O 0.62313(6) 0.06543(3) 0.76085(6) 0.082(3) Uani 1 1 d G . .
O34 O 0.65001(7) 0.03581(4) 0.81496(6) 0.105(4) Uani 1 1 d G . .
O37 O 0.79153(7) 0.21907(3) 0.79539(5) 0.066(3) Uani 1 1 d G . .
O38 O 0.70649(8) 0.23015(3) 0.80028(6) 0.083(3) Uani 1 1 d G . .
O41 O 0.97110(7) 0.23725(4) 0.73211(7) 0.098(4) Uani 1 1 d G . .
O42 O 1.03329(6) 0.19019(4) 0.74377(7) 0.084(3) Uani 1 1 d G . .
O43 O 0.88968(8) 0.25617(3) 0.83113(7) 0.105(4) Uani 1 1 d G . .
O44 O 0.97557(7) 0.22075(4) 0.85106(7) 0.104(4) Uani 1 1 d G . .
O45 O 1.05929(5) 0.07875(4) 0.79667(7) 0.085(3) Uani 1 1 d G . .
O46 O 1.01877(7) 0.02603(4) 0.77473(7) 0.087(3) Uani 1 1 d G . .
O47 O 1.01906(7) 0.11066(4) 0.90166(6) 0.087(3) Uani 1 1 d G . .
O48 O 0.99902(7) 0.05479(4) 0.90365(6) 0.110(5) Uani 1 1 d G . .
O49 O 0.77817(9) -0.03559(3) 0.70009(7) 0.105(4) Uani 1 1 d G . .
O50 O 0.68211(8) -0.01502(3) 0.65454(7) 0.095(4) Uani 1 1 d G . .
O51 O 0.77600(9) -0.01675(3) 0.84978(7) 0.095(4) Uani 1 1 d G . .
O52 O 0.68481(9) -0.02042(3) 0.78647(7) 0.110(4) Uani 1 1 d G M .
O53 O 0.52518(6) 0.06990(4) 0.59050(6) 0.098(4) Uani 1 1 d G . .
O54 O 0.52706(6) 0.12393(4) 0.56471(6) 0.089(4) Uani 1 1 d G . .
O55 O 0.50859(6) 0.05872(4) 0.71724(7) 0.127(5) Uani 1 1 d G . .
O56 O 0.47065(5) 0.11079(5) 0.69201(8) 0.099(4) Uani 1 1 d G . .
O57 O 0.64162(8) 0.24140(3) 0.59245(6) 0.075(3) Uani 1 1 d G . .
O58 O 0.74188(8) 0.25794(3) 0.63577(6) 0.080(3) Uani 1 1 d G . .
O59 O 0.56228(7) 0.23281(4) 0.70986(7) 0.088(3) Uani 1 1 d G . .
O60 O 0.65507(8) 0.26447(3) 0.72360(7) 0.109(5) Uani 1 1 d G . .
O61 O 0.86165(5) 0.16285(3) 0.71655(5) 0.055(2) Uani 1 1 d G . .
H61 H 0.8528 0.1522 0.6886 0.066 Uiso 1 1 calc R . .
O62 O 0.87159(7) 0.21575(3) 0.75138(6) 0.066(3) Uani 1 1 d G . .
H62 H 0.8671 0.2358 0.7425 0.080 Uiso 1 1 calc R . .
O63 O 0.94036(6) 0.17711(3) 0.79477(5) 0.071(3) Uani 1 1 d G . .
H63 H 0.9776 0.1744 0.8128 0.085 Uiso 1 1 calc R . .
O64 O 0.83549(6) 0.16890(3) 0.79776(4) 0.055(2) Uani 1 1 d G . .
H64 H 0.8104 0.1620 0.8163 0.066 Uiso 1 1 calc R . .
O65 O 0.88839(5) 0.09203(3) 0.74060(5) 0.059(2) Uani 1 1 d G . .
H65A H 0.8753 0.0940 0.7084 0.070 Uiso 1 1 calc R . .
O66 O 0.96686(5) 0.10601(3) 0.80929(5) 0.067(3) Uani 1 1 d G . .
H66A H 1.0012 0.1170 0.8169 0.080 Uiso 1 1 calc R . .
O67 O 0.92727(6) 0.05443(3) 0.81531(5) 0.069(3) Uani 1 1 d G . .
H67A H 0.9355 0.0349 0.8261 0.083 Uiso 1 1 calc R . .
O68 O 0.85804(6) 0.09824(3) 0.81977(4) 0.066(3) Uani 1 1 d G . .
H68 H 0.8278 0.1045 0.8335 0.079 Uiso 1 1 calc R . .
O69A O 0.77983(6) 0.05819(3) 0.70709(5) 0.060(2) Uani 1 1 d G . .
H69A H 0.7940 0.0681 0.6838 0.072 Uiso 1 1 calc R . .
O70 O 0.79958(7) 0.01380(3) 0.76510(6) 0.080(3) Uani 1 1 d G . .
H70 H 0.8266 -0.0013 0.7755 0.097 Uiso 1 1 calc R . .
O71 O 0.69394(7) 0.02584(3) 0.73100(6) 0.075(3) Uani 1 1 d G . .
H71 H 0.6577 0.0167 0.7221 0.090 Uiso 1 1 calc R . .
O72 O 0.74562(6) 0.06568(3) 0.78391(5) 0.064(3) Uani 1 1 d G . .
H72 H 0.7417 0.0802 0.8059 0.076 Uiso 1 1 calc R . .
O73 O 0.68004(5) 0.10658(3) 0.65846(4) 0.055(2) Uani 1 1 d G . .
H73 H 0.7117 0.1076 0.6439 0.066 Uiso 1 1 calc R . .
O74 O 0.59967(5) 0.07339(3) 0.67371(6) 0.071(3) Uani 1 1 d G . .
H74 H 0.5848 0.0541 0.6681 0.085 Uiso 1 1 calc R . .
O75 O 0.57260(5) 0.12773(4) 0.66313(6) 0.074(3) Uani 1 1 d G . .
H75 H 0.5426 0.1412 0.6521 0.089 Uiso 1 1 calc R . .
O76 O 0.64945(5) 0.11510(3) 0.73701(5) 0.056(2) Uani 1 1 d G . .
H76 H 0.6630 0.1204 0.7682 0.067 Uiso 1 1 calc R . .
O77 O 0.73324(6) 0.16948(3) 0.66661(4) 0.054(2) Uani 1 1 d G . .
H77 H 0.7524 0.1565 0.6499 0.065 Uiso 1 1 calc R . .
O78 O 0.63767(6) 0.19731(3) 0.66492(5) 0.062(3) Uani 1 1 d G . .
H78 H 0.6005 0.1996 0.6467 0.075 Uiso 1 1 calc R . .
O79 O 0.72747(7) 0.22408(3) 0.70526(5) 0.064(3) Uani 1 1 d G . .
H79 H 0.7433 0.2432 0.7112 0.077 Uiso 1 1 calc R . .
O80 O 0.70664(6) 0.17729(3) 0.74696(5) 0.061(2) Uani 1 1 d G . .
H80A H 0.7092 0.1684 0.7761 0.073 Uiso 1 1 calc R . .
O81 O 0.52834(6) 0.17940(4) 0.63146(6) 0.124(4) Uiso 1 1 d G . .
O82 O 0.90921(8) -0.00461(3) 0.81701(7) 0.131(5) Uiso 1 1 d G . .
O83 O 1.06305(12) 0.31957(5) 0.93967(10) 0.85(7) Uiso 1 1 d G . .
O84 O 0.58531(7) 0.01488(3) 0.68483(7) 0.197(8) Uiso 1 1 d G . .
O85 O 1.04360(6) 0.15201(4) 0.84450(7) 0.306(14) Uiso 1 1 d G . .
O86 O 0.75362(16) 0.23118(8) 0.28840(6) 0.41(2) Uiso 1 1 d G . .

loop_
_atom_site_aniso_label
_atom_site_aniso_U_11
_atom_site_aniso_U_22
_atom_site_aniso_U_33
_atom_site_aniso_U_23
_atom_site_aniso_U_13
_atom_site_aniso_U_12
Tb1 0.0575(4) 0.0599(5) 0.0586(4) -0.0005(4) 0.0006(4) 0.0029(4)
Tb2 0.0574(5) 0.0610(5) 0.0765(5) 0.0038(4) 0.0022(4) -0.0023(4)
Tb3 0.0703(5) 0.0565(5) 0.0680(5) -0.0080(4) -0.0081(4) 0.0014(4)
Tb4 0.0636(5) 0.0518(4) 0.0616(4) -0.0007(4) -0.0013(4) 0.0010(4)
Tb5 0.0622(5) 0.0589(5) 0.0803(5) -0.0065(4) -0.0051(4) 0.0044(4)
Tb6 0.0808(6) 0.0573(5) 0.0661(5) 0.0015(4) -0.0135(4) -0.0027(4)
Tb7 0.0675(5) 0.0572(5) 0.0664(5) -0.0023(4) -0.0026(4) -0.0059(4)
Tb8 0.0702(5) 0.0564(5) 0.0840(5) -0.0109(4) -0.0062(4) -0.0022(4)
Tb9 0.0829(6) 0.0601(5) 0.0848(6) 0.0115(4) 0.0000(5) -0.0102(4)
Tb10 0.0621(5) 0.0584(5) 0.0690(5) 0.0027(4) 0.0046(4) -0.0013(4)
Tb11 0.0590(5) 0.0656(5) 0.0723(5) -0.0041(4) -0.0044(4) -0.0033(4)
Tb12 0.0621(5) 0.0720(5) 0.0912(6) 0.0067(5) 0.0172(4) -0.0042(4)
Tb13 0.0628(5) 0.0570(4) 0.0622(4) -0.0007(4) 0.0092(4) -0.0043(4)
Tb14 0.0595(4) 0.0592(5) 0.0607(4) 0.0071(4) 0.0006(4) -0.0001(4)
Tb15 0.0637(5) 0.0618(5) 0.0691(5) -0.0042(4) 0.0060(4) 0.0072(4)
Cl1 0.062(2) 0.058(2) 0.067(2) 0.0010(18) 0.0018(19) -0.0029(18)
Cl2A 0.126(9) 0.247(15) 0.099(7) -0.013(8) 0.003(6) -0.008(9)
Cl2B 0.133(16) 0.18(2) 0.132(15) 0.040(14) 0.054(13) 0.085(15)
Cl2C 0.06(2) 0.10(3) 0.05(2) -0.05(2) 0.02(2) -0.04(2)
Cl3A 0.126(10) 0.098(8) 0.094(8) 0.024(7) 0.042(8) 0.040(7)
Cl3B 0.067(11) 0.092(13) 0.060(10) 0.017(9) -0.004(9) -0.003(10)
Cl3C 0.18(2) 0.057(10) 0.071(11) -0.020(9) 0.081(13) -0.059(12)
Cl3D 0.15(4) 0.06(2) 0.024(18) 0.007(17) 0.02(2) 0.01(3)
Cl4A 0.061(3) 0.069(3) 0.062(3) -0.005(2) 0.006(2) 0.004(2)
Cl4B 0.054(10) 0.046(9) 0.030(7) -0.010(7) 0.014(7) -0.015(7)
Cl5A 0.081(5) 0.043(4) 0.042(3) 0.009(3) 0.030(3) 0.015(3)
Cl5B 0.037(7) 0.092(11) 0.048(8) 0.018(7) 0.009(6) 0.014(7)
Cl5C 0.19(2) 0.094(14) 0.075(11) -0.009(10) 0.054(13) 0.043(14)
C1 0.132(17) 0.060(10) 0.055(10) 0.028(8) -0.026(11) -0.005(11)
C2 0.065(11) 0.077(11) 0.098(12) 0.016(10) 0.008(10) -0.014(9)
C3 0.092(13) 0.120(16) 0.082(12) 0.032(11) 0.011(11) 0.001(12)
C4 0.101(15) 0.107(18) 0.098(15) 0.033(14) 0.041(12) 0.011(13)
C5 0.16(2) 0.14(2) 0.079(14) 0.029(14) 0.023(15) -0.026(18)
C6 0.15(2) 0.19(3) 0.13(2) 0.00(2) 0.038(19) 0.02(2)
C7 0.16(2) 0.15(3) 0.14(2) 0.07(2) 0.086(18) 0.03(2)
C8 0.125(19) 0.14(2) 0.125(18) 0.029(16) 0.075(16) 0.017(16)
C9 0.077(13) 0.14(2) 0.106(16) 0.012(15) 0.001(12) -0.005(13)
C10 0.099(17) 0.12(2) 0.31(4) 0.06(2) 0.08(2) -0.003(15)
N2 0.107(15) 0.120(17) 0.46(5) 0.05(2) 0.15(2) 0.007(13)
C11 2.0(4) 0.84(16) 0.05(2) 0.03(4) -0.07(7) 1.2(2)
O3 0.26(3) 0.21(2) 0.23(2) 0.090(19) 0.13(2) 0.03(2)
O4 0.146(16) 0.22(2) 0.22(3) 0.07(2) 0.054(16) 0.035(15)
C12 0.20(4) 0.33(6) 0.29(5) 0.21(5) 0.15(4) 0.07(4)
C13 0.16(3) 0.15(3) 0.30(4) 0.08(3) 0.01(3) -0.01(2)
C14 0.14(3) 0.28(4) 0.33(4) 0.09(4) 0.13(3) 0.07(3)
C15 0.33(6) 0.22(5) 0.34(6) 0.02(4) 0.12(5) -0.08(4)
C16 0.045(9) 0.079(12) 0.077(11) -0.001(10) -0.001(8) -0.016(9)
C17 0.069(11) 0.084(13) 0.114(14) 0.007(11) 0.020(11) -0.010(10)
C18 0.128(17) 0.135(18) 0.060(11) 0.005(11) 0.032(11) 0.027(14)
C19 0.12(2) 0.109(17) 0.115(18) 0.040(14) 0.019(16) 0.011(15)
C20 0.22(3) 0.30(4) 0.073(15) 0.01(2) 0.04(2) 0.10(3)
C21 0.23(4) 0.35(5) 0.10(2) 0.02(2) 0.03(2) 0.11(3)
C22 0.21(4) 0.21(3) 0.16(3) -0.01(2) 0.08(3) 0.07(3)
C23 0.13(2) 0.21(3) 0.16(2) 0.01(2) 0.04(2) 0.03(2)
C24 0.12(2) 0.16(2) 0.128(19) -0.009(17) 0.047(16) 0.038(17)
C31 0.052(10) 0.073(11) 0.086(12) 0.008(9) -0.007(9) 0.022(9)
C32 0.060(11) 0.082(12) 0.107(13) -0.027(10) 0.000(10) 0.007(9)
C33 0.058(11) 0.144(19) 0.140(18) -0.031(15) 0.032(12) -0.003(11)
C34 0.094(15) 0.15(2) 0.096(16) -0.058(16) 0.052(13) -0.001(14)
C35 0.16(2) 0.19(3) 0.15(2) -0.06(2) 0.071(19) 0.00(2)
C36 0.19(3) 0.12(2) 0.16(2) -0.064(19) 0.08(2) 0.017(19)
C37 0.35(5) 0.12(2) 0.21(3) 0.04(2) 0.13(3) 0.12(3)
C38 0.18(3) 0.15(3) 0.21(4) 0.10(3) 0.06(3) 0.04(2)
C39 0.24(3) 0.13(2) 0.070(14) 0.011(15) 0.026(18) 0.01(2)
C40 0.38(6) 0.20(4) 0.21(4) -0.07(3) 0.20(4) 0.04(4)
N6 0.44(7) 0.16(3) 0.63(9) -0.07(4) 0.40(7) -0.07(3)
C41 0.47(10) 0.20(5) 0.39(9) -0.02(6) -0.35(9) 0.00(6)
O11 0.34(4) 0.23(2) 0.169(18) 0.014(17) 0.13(2) 0.02(2)
O12 0.19(2) 0.22(2) 0.19(2) -0.014(18) 0.011(18) 0.013(17)
C42 0.22(4) 1.04(18) 0.09(2) 0.09(6) 0.06(3) 0.38(8)
C43 0.22(4) 0.30(5) 0.19(3) 0.03(3) 0.03(3) 0.07(3)
C44 1.4(3) 0.29(7) 0.22(6) 0.00(5) 0.05(10) -0.35(14)
C45 0.24(4) 0.32(5) 0.19(3) -0.01(3) 0.05(3) 0.07(4)
C46 0.062(10) 0.046(9) 0.098(12) -0.022(9) 0.003(10) -0.011(8)
C47 0.078(12) 0.093(13) 0.083(12) -0.007(10) 0.000(10) 0.012(10)
C48 0.082(13) 0.101(14) 0.092(13) -0.017(11) -0.001(11) 0.017(11)
C49 0.100(16) 0.107(16) 0.093(15) -0.026(13) 0.026(13) -0.002(13)
C50 0.15(2) 0.20(3) 0.114(19) -0.047(19) 0.064(18) -0.02(2)
C51 0.23(4) 0.23(4) 0.17(3) -0.09(3) 0.10(3) -0.10(3)
C52 0.17(3) 0.29(5) 0.17(3) -0.07(3) 0.10(3) -0.03(3)
C53 0.14(2) 0.23(3) 0.12(2) -0.05(2) 0.04(2) -0.01(2)
C54 0.089(15) 0.19(3) 0.123(18) -0.062(18) 0.028(14) -0.018(15)
C55 0.14(3) 0.44(6) 0.14(2) -0.09(3) 0.02(2) -0.07(3)
C57 0.17(3) 0.28(4) 0.16(3) -0.10(3) 0.04(2) -0.10(3)
C58 0.16(3) 0.20(3) 0.42(6) -0.11(4) 0.12(4) -0.02(3)
C59 0.18(3) 0.30(5) 0.17(3) -0.07(3) 0.06(2) -0.02(3)
C60 0.16(3) 0.39(5) 0.19(3) -0.15(3) 0.03(2) -0.09(3)
C61 0.051(10) 0.076(12) 0.076(11) -0.018(9) -0.019(9) 0.008(8)
C62 0.071(11) 0.095(13) 0.071(10) -0.014(10) -0.006(9) 0.003(10)
C63 0.112(15) 0.091(14) 0.090(12) -0.037(11) 0.009(12) -0.029(11)
C64 0.14(2) 0.082(15) 0.14(2) -0.029(14) 0.035(18) -0.017(13)
C65 0.19(3) 0.46(7) 0.062(15) -0.01(3) 0.023(18) -0.05(3)
C66 0.26(5) 0.30(5) 0.13(3) 0.00(3) 0.00(3) -0.01(4)
C67 0.29(5) 0.18(3) 0.12(2) 0.04(2) 0.09(3) 0.02(3)
C68 0.28(4) 0.15(3) 0.13(2) -0.03(2) 0.07(3) 0.00(3)
C69 0.23(3) 0.12(2) 0.123(19) -0.059(17) 0.03(2) -0.01(2)
C76 0.063(11) 0.071(12) 0.110(14) 0.009(11) 0.013(10) -0.001(9)
C77 0.104(15) 0.106(15) 0.092(13) 0.005(12) 0.039(12) 0.012(12)
C78 0.15(2) 0.109(17) 0.115(16) -0.036(13) 0.073(15) 0.012(14)
C79 0.29(5) 0.09(2) 0.17(3) 0.009(19) 0.00(3) 0.01(2)
C80 0.29(5) 0.13(3) 0.27(4) -0.07(3) -0.06(4) 0.03(3)
C82 0.14(3) 0.39(6) 0.44(7) -0.30(6) 0.17(4) -0.11(3)
C83 0.11(2) 0.52(8) 0.16(3) -0.13(4) 0.10(2) -0.08(3)
C84 0.16(2) 0.16(3) 0.17(3) -0.06(2) 0.00(2) 0.04(2)
C85 0.31(6) 0.66(11) 0.09(2) 0.04(4) 0.08(3) 0.10(6)
C87 0.34(7) 0.14(4) 1.2(2) 0.15(8) -0.45(12) 0.00(4)
C89 0.73(16) 0.18(5) 0.66(14) -0.10(7) 0.39(13) 0.04(7)
C91 0.076(11) 0.063(11) 0.074(11) -0.002(9) -0.003(9) 0.009(9)
C92 0.109(14) 0.075(12) 0.074(11) -0.011(9) -0.008(10) -0.004(10)
C93 0.147(18) 0.083(13) 0.079(12) 0.026(11) -0.001(13) -0.006(12)
C94 0.25(4) 0.098(18) 0.13(2) 0.036(16) 0.08(2) 0.00(2)
C95 0.35(6) 0.33(6) 0.19(3) -0.09(3) 0.17(4) -0.06(5)
C96 0.32(5) 0.30(5) 0.36(6) -0.18(5) 0.19(5) -0.19(4)
C97 0.32(5) 0.20(3) 0.20(3) -0.06(3) 0.17(3) -0.11(3)
C98 0.25(4) 0.13(2) 0.067(14) 0.001(13) 0.021(18) 0.01(2)
C99 0.20(2) 0.067(13) 0.095(15) -0.025(11) 0.004(16) 0.019(14)
C100 0.22(4) 0.34(5) 0.13(2) -0.05(3) 0.03(2) 0.04(3)
C101 0.13(2) 0.15(3) 0.18(3) -0.03(2) 0.03(2) -0.01(2)
C102 0.26(4) 0.20(3) 0.091(18) -0.012(19) 0.03(2) 0.04(3)
C103 0.23(4) 0.38(6) 0.28(5) -0.15(4) -0.06(4) -0.02(4)
C104 0.43(7) 0.27(5) 0.16(3) -0.03(3) 0.16(4) -0.10(4)
C105 0.35(7) 0.68(12) 0.28(5) -0.26(7) 0.11(5) 0.12(7)
C106 0.104(14) 0.063(11) 0.088(13) 0.028(10) 0.007(12) -0.016(10)
C107 0.142(18) 0.089(13) 0.062(11) 0.013(10) 0.020(12) -0.008(12)
C108 0.20(3) 0.19(3) 0.081(15) 0.034(17) 0.041(18) 0.00(2)
C109 0.15(3) 0.41(6) 0.18(3) 0.20(4) 0.03(2) -0.01(3)
O31 0.54(7) 0.42(6) 0.42(5) 0.13(4) 0.23(5) 0.23(5)
C121 0.080(13) 0.070(13) 0.21(2) -0.038(15) 0.088(16) -0.016(11)
C122 0.19(2) 0.125(19) 0.15(2) 0.070(16) 0.084(19) 0.062(18)
C123 0.15(2) 0.16(2) 0.21(3) 0.08(2) 0.07(2) 0.032(19)
C126 0.61(16) 0.57(15) 0.69(17) -0.34(13) -0.02(14) 0.08(12)
C128 1.8(5) 1.7(5) 0.31(9) 0.50(18) 0.6(2) 1.3(4)
C129 0.21(4) 0.38(7) 0.63(13) 0.33(9) 0.15(6) 0.06(5)
C136 0.093(13) 0.064(11) 0.078(12) -0.019(9) 0.009(10) -0.010(10)
C137 0.091(13) 0.095(13) 0.077(11) -0.025(10) 0.022(10) 0.001(11)
C138 0.109(15) 0.117(16) 0.063(11) -0.014(11) -0.021(11) 0.016(12)
C139 0.22(3) 0.25(4) 0.082(19) 0.03(2) -0.09(2) -0.11(3)
C140 0.19(3) 0.38(6) 0.31(5) -0.29(5) -0.03(3) 0.03(4)
C141 0.19(3) 0.40(7) 0.15(3) -0.16(3) 0.10(2) -0.01(3)
C142 0.40(7) 0.47(9) 0.13(3) -0.01(4) 0.04(3) -0.25(7)
C143 0.36(8) 0.84(19) 0.49(11) -0.52(13) -0.30(9) 0.40(11)
C144 0.25(4) 0.31(5) 0.082(18) -0.04(2) 0.06(2) 0.04(3)
C151 0.16(3) 0.11(2) 0.34(4) 0.00(2) 0.05(3) -0.052(19)
C152 0.20(4) 0.052(18) 0.68(9) 0.02(3) 0.11(5) -0.02(2)
C153 0.19(3) 0.054(15) 0.32(4) 0.03(2) -0.02(3) -0.004(19)
C154 0.19(3) 0.072(19) 0.45(6) -0.02(3) -0.07(4) 0.05(2)
C155 0.13(2) 0.10(2) 0.30(4) -0.07(2) -0.05(2) 0.026(17)
C156 0.079(13) 0.108(17) 0.132(17) -0.008(14) 0.000(13) -0.010(13)
C157 0.140(18) 0.051(11) 0.076(11) 0.011(9) -0.001(12) 0.028(12)
C158 0.085(14) 0.076(14) 0.160(19) 0.001(13) 0.009(13) -0.007(12)
C159 0.049(11) 0.090(15) 0.167(19) 0.000(13) 0.016(12) 0.005(10)
C160 0.064(13) 0.14(2) 0.16(2) -0.028(17) 0.035(14) -0.036(15)
C161 0.085(17) 0.117(19) 0.21(3) 0.010(19) 0.004(17) 0.037(14)
C162 0.11(2) 0.19(3) 0.22(3) 0.00(2) 0.06(2) 0.03(2)
C163 0.10(2) 0.16(3) 0.38(6) -0.02(3) 0.03(3) 0.06(2)
C164 0.14(3) 0.18(3) 0.38(5) -0.05(4) 0.12(3) -0.05(2)
C165 0.077(17) 0.18(3) 0.35(4) -0.07(3) 0.05(2) 0.009(19)
C166 0.20(4) 0.061(18) 0.76(11) -0.06(4) 0.04(5) -0.03(2)
C167 0.32(7) 0.16(4) 0.65(11) 0.02(5) 0.19(7) -0.04(4)
C168 0.30(6) 0.07(2) 0.94(15) -0.17(5) 0.18(8) -0.05(3)
C169 0.23(4) 0.073(19) 0.46(6) -0.05(3) -0.05(4) 0.02(2)
C170 0.18(3) 0.074(17) 0.28(4) -0.03(2) 0.01(3) -0.007(18)
C171 0.098(18) 0.099(19) 0.39(5) -0.11(2) 0.02(2) 0.001(16)
C172 0.14(2) 0.051(11) 0.159(19) -0.028(12) 0.040(17) 0.000(13)
C173 0.089(16) 0.12(2) 0.20(3) -0.080(19) -0.008(17) -0.007(15)
C174 0.096(16) 0.113(17) 0.091(13) -0.020(13) 0.004(12) 0.023(13)
C175 0.107(19) 0.14(2) 0.15(2) -0.012(17) 0.006(17) -0.054(17)
C176 0.10(2) 0.18(3) 0.16(2) -0.01(2) -0.005(18) -0.010(19)
C177 0.076(17) 0.21(3) 0.26(4) 0.02(3) 0.03(2) -0.02(2)
C178 0.14(3) 0.32(5) 0.34(5) 0.18(4) -0.14(3) -0.08(4)
C179 0.13(3) 0.43(9) 1.05(19) 0.38(11) -0.23(7) -0.15(5)
C180 0.20(4) 0.18(3) 0.29(4) -0.08(3) 0.04(3) -0.04(3)
C181 0.096(17) 0.15(2) 0.25(3) -0.08(2) -0.05(2) 0.009(17)
C182 0.080(17) 0.18(3) 0.29(4) -0.03(3) -0.07(2) -0.002(19)
C183 0.11(2) 0.15(3) 0.20(3) -0.01(2) 0.01(2) -0.053(18)
C184 0.15(2) 0.100(19) 0.27(3) -0.02(2) -0.04(2) -0.032(19)
C185 0.108(18) 0.14(2) 0.18(2) -0.03(2) -0.006(17) -0.026(17)
C186 0.055(11) 0.096(14) 0.107(14) 0.001(11) 0.003(10) 0.002(10)
C187 0.071(11) 0.078(13) 0.095(12) -0.006(10) 0.021(10) -0.012(10)
C188 0.073(12) 0.089(14) 0.103(14) 0.004(11) -0.014(10) 0.023(11)
C189 0.091(13) 0.056(10) 0.094(12) -0.004(9) -0.001(11) 0.008(10)
C190 0.089(14) 0.075(13) 0.121(15) -0.002(12) 0.009(12) 0.026(11)
C191 0.112(16) 0.085(14) 0.107(14) -0.014(12) 0.006(13) 0.012(12)
C192 0.17(2) 0.069(14) 0.148(19) -0.014(13) 0.001(17) 0.018(14)
C193 0.23(3) 0.095(18) 0.13(2) -0.012(15) 0.01(2) 0.07(2)
C194 0.29(4) 0.10(2) 0.29(4) -0.05(2) -0.12(3) 0.06(2)
C195 0.15(2) 0.078(16) 0.34(4) -0.03(2) -0.11(3) 0.042(15)
C196 0.12(2) 0.108(19) 0.26(3) -0.06(2) -0.02(2) -0.041(17)
C197 0.17(3) 0.17(3) 0.36(5) -0.12(3) 0.02(3) -0.08(3)
C198 0.21(4) 0.28(5) 0.20(3) -0.02(3) -0.03(3) -0.15(4)
C199 0.19(3) 0.22(4) 0.19(3) 0.09(3) -0.06(2) -0.13(3)
C200 0.103(18) 0.16(2) 0.18(2) 0.043(19) -0.023(17) -0.057(17)
C201 0.090(15) 0.14(2) 0.084(13) 0.011(13) -0.007(12) -0.045(15)
C202 0.107(15) 0.080(13) 0.064(11) 0.006(9) 0.015(10) -0.020(11)
C203 0.090(14) 0.105(16) 0.090(13) 0.023(12) -0.005(11) 0.004(12)
C204 0.148(18) 0.055(11) 0.074(12) 0.009(9) 0.001(12) -0.003(12)
C205 0.16(3) 0.14(2) 0.28(4) 0.06(2) -0.13(3) 0.01(2)
C208 0.75(13) 0.14(3) 0.71(12) 0.23(5) -0.45(10) -0.24(5)
C209 0.21(3) 0.10(2) 0.29(4) 0.08(2) -0.09(3) 0.02(2)
C210 0.23(4) 0.11(2) 0.23(3) -0.02(2) -0.02(3) 0.03(2)
C211 0.20(3) 0.081(17) 0.18(2) 0.014(17) -0.01(2) 0.028(19)
C212 0.21(4) 0.10(2) 0.28(4) -0.06(2) -0.04(3) 0.03(2)
C213 0.19(3) 0.13(3) 0.22(3) -0.03(3) -0.02(3) 0.05(3)
C214 0.12(2) 0.14(3) 0.36(5) -0.03(3) -0.01(3) 0.05(2)
C215 0.085(17) 0.088(18) 0.45(6) 0.01(2) -0.05(3) 0.017(15)
C216 0.128(19) 0.052(12) 0.154(19) -0.011(12) -0.006(15) 0.012(12)
C217 0.097(14) 0.072(12) 0.105(14) 0.016(11) 0.026(12) 0.021(11)
C218 0.094(15) 0.102(16) 0.107(15) -0.023(12) 0.009(13) -0.017(13)
C219 0.067(11) 0.089(14) 0.098(13) -0.004(11) -0.009(10) -0.003(11)
C220 0.14(2) 0.063(13) 0.16(2) -0.020(13) -0.042(17) -0.016(13)
C221 0.14(2) 0.11(2) 0.29(4) -0.08(2) -0.08(2) 0.012(18)
C222 0.11(2) 0.15(3) 0.62(8) -0.18(4) -0.10(4) 0.015(19)
C223 0.16(3) 0.15(3) 0.52(7) -0.16(4) -0.08(4) -0.02(2)
C224 0.14(3) 0.14(3) 0.48(7) -0.11(4) -0.07(3) -0.02(2)
C225 0.14(2) 0.083(16) 0.29(3) -0.039(19) -0.09(2) -0.022(15)
C226 0.127(18) 0.071(13) 0.153(19) 0.028(13) -0.004(15) 0.006(12)
C227 0.21(3) 0.102(19) 0.12(2) 0.046(16) -0.02(2) 0.047(19)
C228 0.21(3) 0.14(3) 0.11(2) -0.002(19) 0.01(2) 0.08(3)
C229 0.14(2) 0.14(2) 0.104(17) 0.020(16) -0.032(15) 0.052(19)
C230 0.14(2) 0.105(16) 0.100(15) 0.006(13) 0.026(15) 0.000(16)
C231 0.089(13) 0.080(13) 0.089(13) 0.011(11) -0.007(11) -0.007(11)
C232 0.085(13) 0.097(14) 0.086(12) 0.027(11) -0.009(11) 0.001(11)
C233 0.140(19) 0.063(12) 0.151(19) 0.020(13) -0.046(16) -0.014(13)
C234 0.110(16) 0.112(17) 0.123(17) 0.027(14) -0.031(14) -0.054(14)
C37A 0.17(6) 0.09(4) 0.24(7) 0.00(4) -0.07(5) -0.07(4)
C38A 0.23(9) 0.10(6) 0.6(2) 0.02(9) 0.01(11) -0.12(6)
C36B 0.12(4) 0.08(3) 0.11(3) 0.01(2) -0.07(3) -0.04(2)
C38B 0.15(5) 0.06(3) 0.26(7) -0.02(4) -0.10(5) -0.03(3)
C241 0.18(3) 0.14(3) 0.30(4) 0.01(3) -0.09(3) -0.05(2)
C242 0.25(5) 0.15(3) 0.38(6) 0.00(4) -0.09(4) -0.11(3)
C243 0.15(3) 0.10(2) 0.46(7) -0.08(3) 0.08(4) -0.07(2)
C244 0.48(9) 0.27(5) 0.47(8) -0.16(5) 0.20(7) -0.30(6)
C245 0.18(3) 0.13(3) 0.52(8) 0.02(4) 0.13(4) -0.01(2)
C246 0.084(15) 0.097(18) 0.25(3) -0.05(2) -0.037(19) 0.000(14)
C247 0.124(18) 0.074(14) 0.15(2) -0.013(14) 0.026(16) -0.019(13)
C248 0.102(17) 0.101(18) 0.26(3) 0.00(2) -0.072(19) -0.022(14)
C249 0.129(19) 0.081(15) 0.146(19) -0.007(13) -0.023(16) -0.005(14)
C250 0.17(3) 0.099(19) 0.32(4) 0.03(2) -0.15(3) 0.010(18)
C251 0.22(3) 0.14(2) 0.080(14) 0.011(15) -0.023(16) 0.04(2)
C252 0.38(6) 0.15(3) 0.23(4) -0.01(3) -0.10(4) 0.07(3)
C254 0.24(5) 0.30(6) 0.82(15) 0.35(8) -0.17(7) -0.04(5)
C255 0.38(7) 0.16(4) 0.57(9) 0.04(5) -0.29(7) 0.06(4)
C256 0.12(2) 0.13(3) 0.58(8) 0.09(4) 0.09(4) 0.03(2)
C257 0.13(3) 0.13(3) 0.93(13) 0.22(5) 0.07(5) -0.03(2)
C258 0.17(4) 0.16(4) 1.04(18) 0.25(7) 0.21(8) 0.04(3)
C259 0.20(4) 0.12(3) 0.94(15) -0.02(5) 0.15(7) -0.09(3)
C260 0.13(3) 0.11(2) 0.61(8) -0.10(4) 0.09(4) -0.03(2)
C261 0.081(17) 0.091(18) 0.44(5) 0.02(3) 0.06(3) -0.030(16)
C262 0.16(3) 0.074(16) 0.22(3) 0.025(17) 0.06(2) 0.003(17)
C263 0.085(15) 0.105(19) 0.27(3) -0.02(2) 0.065(19) -0.025(14)
C264 0.107(17) 0.091(15) 0.147(19) -0.014(14) 0.053(15) 0.011(13)
C265 0.069(14) 0.123(19) 0.16(2) -0.001(16) 0.018(14) 0.001(14)
C266 0.094(19) 0.12(2) 0.26(3) 0.00(2) 0.00(2) 0.013(16)
C267 0.094(19) 0.17(3) 0.31(4) 0.00(3) 0.01(2) 0.03(2)
C268 0.08(2) 0.29(5) 0.27(4) -0.01(4) 0.02(2) 0.03(2)
C269 0.13(3) 0.28(5) 0.23(3) -0.08(3) -0.04(2) 0.01(3)
C270 0.078(16) 0.19(3) 0.24(3) -0.01(2) -0.023(19) 0.023(19)
C271 0.15(2) 0.112(18) 0.17(2) -0.002(17) -0.069(19) 0.022(16)
C272 0.24(3) 0.12(2) 0.24(3) 0.00(2) -0.14(3) 0.00(2)
C273 0.16(3) 0.092(18) 0.36(5) -0.02(2) -0.16(3) 0.033(17)
C274 0.15(2) 0.12(2) 0.21(3) 0.007(19) -0.06(2) 0.053(18)
C275 0.142(19) 0.081(14) 0.125(16) 0.006(12) -0.008(15) 0.019(13)
C276 0.080(13) 0.072(12) 0.143(17) 0.005(12) -0.037(12) 0.014(10)
C277 0.064(10) 0.088(12) 0.064(10) 0.013(9) -0.004(8) 0.008(9)
C278 0.081(12) 0.067(11) 0.104(13) 0.017(10) -0.025(11) 0.005(10)
C279 0.070(11) 0.072(11) 0.095(12) -0.007(10) 0.012(10) -0.021(9)
C280 0.070(12) 0.066(12) 0.150(17) 0.025(12) -0.002(12) 0.012(10)
C281 0.117(18) 0.087(15) 0.22(3) 0.036(17) 0.017(18) -0.036(14)
C282 0.12(2) 0.14(3) 0.42(6) 0.08(3) -0.02(3) -0.001(19)
C283 0.18(3) 0.035(12) 0.45(6) 0.00(2) 0.05(3) -0.006(16)
C284 0.12(2) 0.16(3) 0.38(5) -0.03(3) -0.11(3) -0.04(2)
C285 0.100(17) 0.074(15) 0.33(4) -0.007(19) -0.02(2) -0.011(13)
C286 0.13(3) 0.18(3) 0.43(6) -0.01(4) -0.07(3) 0.05(2)
C287 0.11(3) 0.26(5) 0.58(8) -0.10(5) -0.10(4) 0.07(3)
C288 0.12(3) 0.31(7) 0.62(10) -0.09(7) -0.13(5) 0.02(4)
C289 0.09(3) 0.31(6) 0.61(10) -0.04(6) 0.04(4) 0.00(3)
C290 0.10(2) 0.22(4) 0.28(4) 0.02(3) -0.02(2) 0.01(2)
C291 0.097(19) 0.13(2) 0.18(2) -0.006(19) -0.009(17) 0.034(17)
C292 0.083(15) 0.12(2) 0.131(17) -0.022(15) -0.028(13) 0.026(14)
C293 0.18(2) 0.042(11) 0.126(17) 0.014(11) -0.003(17) 0.010(14)
C294 0.096(17) 0.15(2) 0.129(18) -0.079(17) 0.021(15) -0.046(16)
C295 0.19(2) 0.065(13) 0.102(15) 0.014(11) 0.012(16) 0.026(15)
C296 0.16(3) 0.15(3) 0.21(3) 0.03(2) 0.00(2) -0.06(2)
C297 0.25(4) 0.12(3) 0.29(4) 0.01(3) 0.05(3) -0.04(3)
C298 0.33(6) 0.16(3) 0.25(4) -0.04(3) 0.07(4) -0.13(4)
C299 0.31(5) 0.067(17) 0.32(5) 0.06(2) 0.05(4) -0.05(2)
C300 0.21(3) 0.17(3) 0.15(2) 0.03(2) 0.01(2) 0.00(2)
N1 0.053(8) 0.099(10) 0.068(8) 0.014(7) 0.012(7) -0.012(7)
N3 0.068(9) 0.081(9) 0.078(9) 0.022(8) 0.021(7) 0.003(7)
N5 0.064(9) 0.085(10) 0.092(10) -0.032(8) 0.006(8) 0.008(7)
N7 0.072(9) 0.075(9) 0.076(8) -0.017(7) -0.009(7) 0.019(7)
N8 0.24(3) 0.41(5) 0.128(18) -0.11(2) 0.098(19) -0.03(3)
N9 0.094(10) 0.069(9) 0.077(9) -0.008(7) 0.001(8) -0.002(8)
N11 0.109(12) 0.100(12) 0.090(10) -0.022(9) 0.035(9) 0.015(10)
N12 0.27(5) 2.0(3) 0.13(3) -0.05(7) 0.10(3) -0.08(9)
N13 0.104(11) 0.053(8) 0.072(8) 0.005(7) -0.001(8) -0.004(7)
N14 0.26(3) 0.21(3) 0.097(14) -0.029(16) 0.006(17) 0.04(2)
N15 0.108(12) 0.102(12) 0.079(10) 0.010(9) 0.011(9) -0.022(9)
N17 0.103(13) 0.134(15) 0.106(12) 0.034(11) 0.027(10) 0.031(11)
N19 0.080(10) 0.101(11) 0.077(9) -0.011(8) -0.014(8) 0.016(8)
O1 0.064(7) 0.085(8) 0.060(6) 0.011(6) 0.018(5) -0.002(6)
O2 0.055(6) 0.074(7) 0.084(7) 0.016(6) 0.002(6) -0.007(5)
O5 0.059(6) 0.062(7) 0.081(7) -0.001(5) 0.004(6) 0.011(5)
O6 0.076(7) 0.068(7) 0.088(7) -0.009(6) 0.006(6) 0.006(6)
O9 0.071(7) 0.057(6) 0.075(7) -0.020(5) -0.004(6) 0.003(5)
O10 0.063(7) 0.077(7) 0.092(8) -0.025(6) -0.005(6) -0.001(6)
O13 0.058(6) 0.070(7) 0.077(7) -0.018(6) -0.010(6) 0.004(5)
O14 0.073(7) 0.067(7) 0.083(7) -0.013(6) -0.002(6) 0.006(6)
O15 0.188(18) 0.207(19) 0.142(14) -0.033(13) 0.050(13) 0.022(15)
O16 0.153(16) 0.32(3) 0.167(16) -0.132(18) 0.049(13) -0.046(16)
O17 0.073(7) 0.072(7) 0.048(6) 0.010(5) 0.002(5) -0.011(5)
O18 0.072(7) 0.067(7) 0.064(6) -0.006(5) 0.003(5) 0.004(6)
O21 0.063(7) 0.052(6) 0.089(7) 0.009(5) 0.033(6) -0.008(5)
O22 0.074(8) 0.092(9) 0.103(8) -0.004(7) 0.039(7) -0.004(7)
O23 0.35(4) 0.42(4) 0.18(2) 0.02(2) 0.13(2) 0.08(4)
O24 1.10(17) 1.3(2) 0.18(3) -0.01(6) 0.01(5) -0.91(17)
O25 0.090(8) 0.054(6) 0.061(6) -0.005(5) -0.008(6) 0.001(6)
O26 0.097(8) 0.057(7) 0.077(7) -0.007(6) -0.004(6) -0.002(6)
O27 0.22(2) 0.187(19) 0.136(14) -0.020(13) 0.048(14) 0.047(16)
O28 0.183(19) 0.27(3) 0.155(16) -0.033(16) 0.044(15) 0.054(17)
O29 0.080(8) 0.089(8) 0.071(7) 0.002(6) -0.004(6) -0.017(6)
O30 0.127(10) 0.070(7) 0.063(7) 0.004(6) -0.015(7) -0.028(7)
O33 0.086(8) 0.070(7) 0.094(8) 0.020(6) 0.028(7) -0.025(6)
O34 0.105(10) 0.087(9) 0.128(10) 0.030(8) 0.034(8) 0.017(8)
O37 0.060(6) 0.059(6) 0.072(6) -0.026(5) -0.003(5) 0.008(5)
O38 0.058(7) 0.106(9) 0.078(7) -0.022(6) 0.002(6) 0.011(6)
O41 0.072(8) 0.079(8) 0.127(10) 0.007(7) -0.017(7) -0.031(7)
O42 0.057(7) 0.069(7) 0.120(9) 0.003(7) 0.004(6) 0.003(6)
O43 0.102(9) 0.049(7) 0.158(11) -0.029(7) 0.012(8) -0.014(6)
O44 0.093(9) 0.093(9) 0.104(9) -0.004(8) -0.026(7) -0.016(7)
O45 0.060(7) 0.075(7) 0.107(8) 0.002(6) -0.011(6) 0.005(6)
O46 0.059(7) 0.067(7) 0.125(9) -0.013(7) -0.003(7) 0.011(6)
O47 0.075(8) 0.090(8) 0.084(8) 0.005(6) -0.012(6) -0.006(6)
O48 0.094(9) 0.103(10) 0.104(9) 0.012(8) -0.046(8) -0.007(8)
O49 0.092(9) 0.076(8) 0.130(10) -0.002(8) -0.013(8) -0.005(7)
O50 0.091(8) 0.058(7) 0.119(9) -0.025(7) -0.017(7) 0.001(6)
O51 0.116(10) 0.064(8) 0.092(8) 0.021(6) -0.005(7) -0.011(7)
O52 0.105(10) 0.077(8) 0.135(11) 0.043(8) -0.008(8) -0.026(7)
O53 0.057(7) 0.085(8) 0.141(11) 0.003(7) -0.005(7) -0.004(6)
O54 0.064(7) 0.086(8) 0.100(8) -0.003(7) -0.024(6) 0.001(6)
O55 0.070(9) 0.107(11) 0.205(15) 0.009(10) 0.033(10) -0.021(8)
O56 0.061(7) 0.101(9) 0.136(10) 0.012(8) 0.026(7) -0.009(7)
O57 0.071(7) 0.058(7) 0.089(7) 0.016(6) -0.004(6) 0.006(5)
O58 0.068(7) 0.067(7) 0.093(8) 0.012(6) -0.015(6) -0.010(6)
O59 0.074(8) 0.081(8) 0.104(8) -0.004(7) 0.005(7) 0.016(6)
O60 0.118(11) 0.070(8) 0.139(11) 0.020(8) 0.029(9) 0.028(8)
O61 0.055(6) 0.053(5) 0.053(5) 0.002(4) 0.000(5) -0.004(4)
O62 0.064(6) 0.055(6) 0.075(6) 0.004(5) 0.000(5) -0.007(5)
O63 0.064(6) 0.059(6) 0.078(6) -0.006(5) -0.012(5) -0.002(5)
O64 0.071(6) 0.046(5) 0.044(5) 0.001(4) 0.001(5) -0.006(5)
O65 0.057(6) 0.059(6) 0.051(5) 0.003(4) -0.006(5) 0.004(5)
O66 0.064(6) 0.057(6) 0.070(6) -0.003(5) -0.009(5) -0.011(5)
O67 0.068(6) 0.045(5) 0.081(6) 0.005(5) -0.014(5) 0.001(5)
O68 0.080(7) 0.056(6) 0.050(5) 0.003(5) -0.012(5) -0.001(5)
O69A 0.055(6) 0.057(6) 0.067(6) -0.005(5) 0.010(5) -0.002(5)
O70 0.075(7) 0.060(6) 0.095(7) 0.007(6) -0.011(6) 0.001(5)
O71 0.068(7) 0.060(6) 0.090(7) 0.006(5) 0.001(6) -0.008(5)
O72 0.065(6) 0.049(6) 0.072(6) 0.013(5) 0.004(5) -0.004(5)
O73 0.052(6) 0.055(6) 0.062(6) -0.003(5) 0.016(5) -0.004(4)
O74 0.056(6) 0.067(6) 0.084(7) -0.002(5) 0.000(5) -0.011(5)
O75 0.058(6) 0.064(6) 0.089(7) -0.002(6) -0.007(5) 0.001(5)
O76 0.051(5) 0.056(6) 0.063(6) 0.000(5) 0.019(5) 0.001(5)
O77 0.044(5) 0.059(6) 0.052(5) -0.002(4) -0.005(4) 0.006(4)
O78 0.054(6) 0.061(6) 0.068(6) 0.003(5) 0.001(5) 0.004(5)
O79 0.064(6) 0.058(6) 0.070(6) 0.010(5) 0.013(5) -0.007(5)
O80 0.065(6) 0.058(6) 0.058(5) -0.007(5) 0.010(5) 0.003(5)

loop_
_atom_type_symbol
_atom_type_description
_atom_type_scat_dispersion_real
_atom_type_scat_dispersion_imag
_atom_type_scat_source
C C 0.0033 0.0016 'International Tables Vol C Tables 4.2.6.8 and 6.1.1.4'
H H 0.0000 0.0000 'International Tables Vol C Tables 4.2.6.8 and 6.1.1.4'
N N 0.0061 0.0033 'International Tables Vol C Tables 4.2.6.8 and 6.1.1.4'
O O 0.0106 0.0060 'International Tables Vol C Tables 4.2.6.8 and 6.1.1.4'
Cl Cl 0.1484 0.1585 'International Tables Vol C Tables 4.2.6.8 and 6.1.1.4'
Tb Tb -0.1723 4.1537 'International Tables Vol C Tables 4.2.6.8 and 6.1.1.4'

loop_
_geom_angle_atom_site_label_1
_geom_angle_atom_site_label_2
_geom_angle_atom_site_label_3
_geom_angle
O61 Tb1 O80 133.76(7)
O61 Tb1 O79 145.35(8)
O80 Tb1 O79 70.4
O61 Tb1 O64 72.9
O80 Tb1 O64 90.13(6)
O79 Tb1 O64 139.42(8)
O61 Tb1 O62 71.6
O80 Tb1 O62 146.13(7)
O79 Tb1 O62 100.72(6)
O64 Tb1 O62 75.6
O61 Tb1 O77 89.19(6)
O80 Tb1 O77 71.3
O79 Tb1 O77 75.2
O64 Tb1 O77 132.93(6)
O62 Tb1 O77 139.77(8)
O61 Tb1 O1 77.13(6)
O80 Tb1 O1 125.35(7)
O79 Tb1 O1 68.2
O64 Tb1 O1 144.03(8)
O62 Tb1 O1 76.4
O77 Tb1 O1 64.8
O61 Tb1 O37 126.59(7)
O80 Tb1 O37 79.53(6)
O79 Tb1 O37 75.6
O64 Tb1 O37 65.8
O62 Tb1 O37 66.6
O77 Tb1 O37 144.04(7)
O1 Tb1 O37 121.22(6)
O61 Tb1 Tb3 83.43(4)
O80 Tb1 Tb3 111.66(5)
O79 Tb1 Tb3 112.93(5)
O64 Tb1 Tb3 41.15(4)
O62 Tb1 Tb3 40.14(5)
O77 Tb1 Tb3 171.86(4)
O1 Tb1 Tb3 116.45(5)
O37 Tb1 Tb3 43.16(4)
O61 Tb1 Tb14 109.99(5)
O80 Tb1 Tb14 82.95(5)
O79 Tb1 Tb14 40.05(5)
O64 Tb1 Tb14 172.51(5)
O62 Tb1 Tb14 111.75(5)
O77 Tb1 Tb14 41.71(4)
O1 Tb1 Tb14 42.53(4)
O37 Tb1 Tb14 115.38(5)
Tb3 Tb1 Tb14 144.88(3)
O61 Tb1 Tb4 37.76(4)
O80 Tb1 Tb4 108.67(4)
O79 Tb1 Tb4 176.16(5)
O64 Tb1 Tb4 36.82(4)
O62 Tb1 Tb4 77.96(5)
O77 Tb1 Tb4 108.21(5)
O1 Tb1 Tb4 114.67(5)
O37 Tb1 Tb4 100.60(5)
Tb3 Tb1 Tb4 63.74(3)
Tb14 Tb1 Tb4 143.79(3)
O61 Tb1 Tb13 108.99(4)
O80 Tb1 Tb13 36.96(4)
O79 Tb1 Tb13 75.48(5)
O64 Tb1 Tb13 110.08(5)
O62 Tb1 Tb13 174.24(5)
O77 Tb1 Tb13 35.42(4)
O1 Tb1 Tb13 98.10(5)
O37 Tb1 Tb13 115.92(5)
Tb3 Tb1 Tb13 145.28(3)
Tb14 Tb1 Tb13 62.54(3)
Tb4 Tb1 Tb13 106.11(3)
O42 Tb2 O41 73.4
O42 Tb2 O63 86.26(7)
O41 Tb2 O63 104.21(8)
O42 Tb2 O2 125.98(8)
O41 Tb2 O2 80.83(6)
O63 Tb2 O2 146.72(8)
O42 Tb2 O62 134.35(9)
O41 Tb2 O62 76.14(6)
O63 Tb2 O62 69.24(6)
O2 Tb2 O62 80.52(6)
O42 Tb2 O61 141.33(8)
O41 Tb2 O61 143.49(9)
O63 Tb2 O61 74.8
O2 Tb2 O61 81.97(6)
O62 Tb2 O61 69.4
O42 Tb2 O5 76.20(6)
O41 Tb2 O5 149.10(8)
O63 Tb2 O5 68.2
O2 Tb2 O5 122.63(8)
O62 Tb2 O5 123.94(7)
O61 Tb2 O5 65.6
O42 Tb2 N3 74.81(6)
O41 Tb2 N3 111.60(7)
O63 Tb2 N3 131.91(8)
O2 Tb2 N3 71.96(6)
O62 Tb2 N3 149.31(8)
O61 Tb2 N3 93.08(6)
O5 Tb2 N3 64.6
O42 Tb2 Tb4 105.39(6)
O41 Tb2 Tb4 143.31(7)
O63 Tb2 Tb4 40.24(4)
O2 Tb2 Tb4 122.70(5)
O62 Tb2 Tb4 80.48(4)
O61 Tb2 Tb4 40.77(4)
O5 Tb2 Tb4 43.53(4)
N3 Tb2 Tb4 102.97(5)
O42 Tb2 Tb3 106.91(7)
O41 Tb2 Tb3 82.47(6)
O63 Tb2 Tb3 35.74(5)
O2 Tb2 Tb3 115.80(6)
O62 Tb2 Tb3 35.28(4)
O61 Tb2 Tb3 76.48(5)
O5 Tb2 Tb3 101.41(5)
N3 Tb2 Tb3 165.38(5)
Tb4 Tb2 Tb3 62.44(2)
O42 Tb2 Tb1 160.32(6)
O41 Tb2 Tb1 109.62(6)
O63 Tb2 Tb1 74.12(5)
O2 Tb2 Tb1 73.28(5)
O62 Tb2 Tb1 36.19(4)
O61 Tb2 Tb1 34.14(4)
O5 Tb2 Tb1 97.26(4)
N3 Tb2 Tb1 119.58(5)
Tb4 Tb2 Tb1 60.06(2)
Tb3 Tb2 Tb1 55.61(3)
O44 Tb3 O43 73.8
O44 Tb3 O62 104.47(9)
O43 Tb3 O62 85.06(6)
O44 Tb3 O26 80.04(6)
O43 Tb3 O26 123.08(7)
O62 Tb3 O26 151.08(8)
O44 Tb3 O63 72.76(6)
O43 Tb3 O63 130.64(9)
O62 Tb3 O63 69.56(6)
O26 Tb3 O63 85.17(6)
O44 Tb3 O64 138.50(9)
O43 Tb3 O64 145.50(8)
O62 Tb3 O64 75.9
O26 Tb3 O64 82.05(6)
O63 Tb3 O64 68.7
O44 Tb3 O37 153.85(8)
O43 Tb3 O37 80.56(6)
O62 Tb3 O37 67.5
O26 Tb3 O37 119.53(9)
O63 Tb3 O37 122.81(6)
O64 Tb3 O37 65.7
O44 Tb3 N19 113.17(6)
O43 Tb3 N19 75.51(5)
O62 Tb3 N19 129.97(8)
O26 Tb3 N19 69.88(6)
O63 Tb3 N19 152.12(8)
O64 Tb3 N19 94.94(7)
O37 Tb3 N19 64.12(5)
O44 Tb3 Tb1 142.54(7)
O43 Tb3 Tb1 108.48(5)
O62 Tb3 Tb1 40.98(4)
O26 Tb3 Tb1 122.37(5)
O63 Tb3 Tb1 79.33(4)
O64 Tb3 Tb1 40.61(4)
O37 Tb3 Tb1 43.51(4)
N19 Tb3 Tb1 103.23(5)
O44 Tb3 Tb2 80.68(7)
O43 Tb3 Tb2 104.23(7)
O62 Tb3 Tb2 36.19(5)
O26 Tb3 Tb2 120.32(5)
O63 Tb3 Tb2 35.15(4)
O64 Tb3 Tb2 76.69(4)
O37 Tb3 Tb2 100.86(5)
N19 Tb3 Tb2 164.94(5)
Tb1 Tb3 Tb2 62.27(2)
O44 Tb3 Tb4 104.56(6)
O43 Tb3 Tb4 159.60(7)
O62 Tb3 Tb4 75.57(4)
O26 Tb3 Tb4 75.66(4)
O63 Tb3 Tb4 35.40(4)
O64 Tb3 Tb4 34.36(4)
O37 Tb3 Tb4 97.53(4)
N19 Tb3 Tb4 122.13(5)
Tb1 Tb3 Tb4 60.072(19)
Tb2 Tb3 Tb4 55.945(19)
O64 Tb4 O66 142.24(7)
O64 Tb4 O65 140.92(7)
O66 Tb4 O65 69.9
O64 Tb4 O63 69.6
O66 Tb4 O63 94.6
O65 Tb4 O63 143.93(8)
O64 Tb4 O61 71.8
O66 Tb4 O61 138.68(8)
O65 Tb4 O61 95.31(6)
O63 Tb4 O61 74.7
O64 Tb4 O68 94.27(6)
O66 Tb4 O68 74.1
O65 Tb4 O68 71.2
O63 Tb4 O68 137.34(7)
O61 Tb4 O68 139.12(6)
O64 Tb4 O5 124.67(7)
O66 Tb4 O5 73.9
O65 Tb4 O5 77.43(5)
O63 Tb4 O5 66.8
O61 Tb4 O5 65.2
O68 Tb4 O5 141.05(7)
O64 Tb4 O25 75.4
O66 Tb4 O25 67.2
O65 Tb4 O25 123.72(6)
O63 Tb4 O25 74.4
O61 Tb4 O25 140.88(7)
O68 Tb4 O25 63.2
O5 Tb4 O25 121.40(6)
O64 Tb4 Cl1 69.77(8)
O66 Tb4 Cl1 133.58(8)
O65 Tb4 Cl1 71.16(8)
O63 Tb4 Cl1 131.79(8)
O61 Tb4 Cl1 68.91(8)
O68 Tb4 Cl1 70.21(8)
O5 Tb4 Cl1 120.45(8)
O25 Tb4 Cl1 118.14(9)
O64 Tb4 Tb2 82.19(5)
O66 Tb4 Tb2 107.68(5)
O65 Tb4 Tb2 112.68(5)
O63 Tb4 Tb2 39.55(5)
O61 Tb4 Tb2 41.31(4)
O68 Tb4 Tb2 176.02(5)
O5 Tb4 Tb2 42.50(4)
O25 Tb4 Tb2 113.89(5)
Cl1 Tb4 Tb2 110.00(7)
O64 Tb4 Tb6 111.04(5)
O66 Tb4 Tb6 39.29(5)
O65 Tb4 Tb6 81.89(4)
O63 Tb4 Tb6 107.03(5)
O61 Tb4 Tb6 177.03(5)
O68 Tb4 Tb6 40.82(4)
O5 Tb4 Tb6 113.04(5)
O25 Tb4 Tb6 41.98(4)
Cl1 Tb4 Tb6 110.91(8)
Tb2 Tb4 Tb6 139.07(3)
O64 Tb4 Tb1 37.34(4)
O66 Tb4 Tb1 170.11(5)
O65 Tb4 Tb1 115.86(4)
O63 Tb4 Tb1 76.05(5)
O61 Tb4 Tb1 36.07(4)
O68 Tb4 Tb1 115.01(5)
O5 Tb4 Tb1 99.09(5)
O25 Tb4 Tb1 112.39(5)
Cl1 Tb4 Tb1 55.90(7)
Tb2 Tb4 Tb1 63.02(2)
Tb6 Tb4 Tb1 146.41(3)
O45 Tb5 O46 74.4
O45 Tb5 O67 106.48(8)
O46 Tb5 O67 86.53(7)
O45 Tb5 O6 79.16(6)
O46 Tb5 O6 123.54(8)
O67 Tb5 O6 149.30(8)
O45 Tb5 O66 72.79(6)
O46 Tb5 O66 130.74(8)
O67 Tb5 O66 69.08(6)
O6 Tb5 O66 84.63(6)
O45 Tb5 O65 136.20(8)
O46 Tb5 O65 148.17(9)
O67 Tb5 O65 76.86(6)
O6 Tb5 O65 78.73(5)
O66 Tb5 O65 67.9
O45 Tb5 O9 156.73(8)
O46 Tb5 O9 82.82(6)
O67 Tb5 O9 66.72(5)
O6 Tb5 O9 118.56(8)
O66 Tb5 O9 121.09(7)
O65 Tb5 O9 65.7
O45 Tb5 N5 113.27(8)
O46 Tb5 N5 76.40(6)
O67 Tb5 N5 129.90(8)
O6 Tb5 N5 69.79(6)
O66 Tb5 N5 151.23(8)
O65 Tb5 N5 93.58(6)
O9 Tb5 N5 64.6
O45 Tb5 Tb7 144.19(7)
O46 Tb5 Tb7 110.30(6)
O67 Tb5 Tb7 41.31(4)
O6 Tb5 Tb7 119.97(5)
O66 Tb5 Tb7 78.96(5)
O65 Tb5 Tb7 41.58(4)
O9 Tb5 Tb7 42.16(4)
N5 Tb5 Tb7 102.11(5)
O45 Tb5 Tb6 82.56(7)
O46 Tb5 Tb6 104.58(7)
O67 Tb5 Tb6 35.11(5)
O6 Tb5 Tb6 120.35(5)
O66 Tb5 Tb6 35.73(5)
O65 Tb5 Tb6 76.83(5)
O9 Tb5 Tb6 98.87(5)
N5 Tb5 Tb6 163.40(5)
Tb7 Tb5 Tb6 61.74(3)
O45 Tb5 Tb4 102.51(6)
O46 Tb5 Tb4 160.60(7)
O67 Tb5 Tb4 75.88(4)
O6 Tb5 Tb4 73.46(5)
O66 Tb5 Tb4 34.39(4)
O65 Tb5 Tb4 34.59(4)
O9 Tb5 Tb4 97.35(4)
N5 Tb5 Tb4 121.31(5)
Tb7 Tb5 Tb4 60.88(2)
Tb6 Tb5 Tb4 56.12(2)
O48 Tb6 O47 73.5
O48 Tb6 O67 80.60(7)
O47 Tb6 O67 127.64(10)
O48 Tb6 O66 111.03(9)
O47 Tb6 O66 78.33(7)
O67 Tb6 O66 69.72(6)
O48 Tb6 O30 81.10(6)
O47 Tb6 O30 134.80(7)
O67 Tb6 O30 82.47(6)
O66 Tb6 O30 146.58(8)
O48 Tb6 O68 147.30(9)
O47 Tb6 O68 137.26(8)
O67 Tb6 O68 70.8
O66 Tb6 O68 73.9
O30 Tb6 O68 79.79(6)
O48 Tb6 O25 147.88(8)
O47 Tb6 O25 75.25(6)
O67 Tb6 O25 125.54(7)
O66 Tb6 O25 69.0
O30 Tb6 O25 117.31(8)
O68 Tb6 O25 64.8
O48 Tb6 N13 100.31(6)
O47 Tb6 N13 76.74(6)
O67 Tb6 N13 153.66(10)
O66 Tb6 N13 131.88(8)
O30 Tb6 N13 71.78(6)
O68 Tb6 N13 98.58(7)
O25 Tb6 N13 65.2
O48 Tb6 Tb4 149.69(7)
O47 Tb6 Tb4 99.09(6)
O67 Tb6 Tb4 81.45(4)
O66 Tb6 Tb4 39.24(4)
O30 Tb6 Tb4 120.35(5)
O68 Tb6 Tb4 40.71(4)
O25 Tb6 Tb4 44.26(4)
N13 Tb6 Tb4 106.58(5)
O48 Tb6 Tb7 113.12(6)
O47 Tb6 Tb7 152.77(7)
O67 Tb6 Tb7 36.92(4)
O66 Tb6 Tb7 74.69(4)
O30 Tb6 Tb7 71.94(4)
O68 Tb6 Tb7 35.12(4)
O25 Tb6 Tb7 98.09(4)
N13 Tb6 Tb7 125.05(5)
Tb4 Tb6 Tb7 61.30(3)
O48 Tb6 Tb5 88.92(7)
O47 Tb6 Tb5 99.22(7)
O67 Tb6 Tb5 34.90(5)
O66 Tb6 Tb5 36.59(4)
O30 Tb6 Tb5 117.28(6)
O68 Tb6 Tb5 76.74(5)
O25 Tb6 Tb5 103.20(5)
N13 Tb6 Tb5 168.23(5)
Tb4 Tb6 Tb5 62.81(2)
Tb7 Tb6 Tb5 55.96(2)
O69A Tb7 O68 128.45(6)
O69A Tb7 O72 71.8
O68 Tb7 O72 86.74(6)
O69A Tb7 O65 84.97(6)
O68 Tb7 O65 72.0
O72 Tb7 O65 127.69(6)
O69A Tb7 O67 146.40(9)
O68 Tb7 O67 71.6
O72 Tb7 O67 141.32(8)
O65 Tb7 O67 76.19(5)
O69A Tb7 O70 72.4
O68 Tb7 O70 147.16(8)
O72 Tb7 O70 76.0
O65 Tb7 O70 140.29(8)
O67 Tb7 O70 105.31(5)
O69A Tb7 O29 127.78(7)
O68 Tb7 O29 79.99(5)
O72 Tb7 O29 67.0
O65 Tb7 O29 146.39(7)
O67 Tb7 O29 77.7
O70 Tb7 O29 67.6
O69A Tb7 O9 80.32(6)
O68 Tb7 O9 126.77(7)
O72 Tb7 O9 145.80(7)
O65 Tb7 O9 67.1
O67 Tb7 O9 66.8
O70 Tb7 O9 77.0
O29 Tb7 O9 120.03(6)
O69A Tb7 Tb9 83.87(5)
O68 Tb7 Tb9 110.29(5)
O72 Tb7 Tb9 41.58(4)
O65 Tb7 Tb9 166.98(4)
O67 Tb7 Tb9 116.81(5)
O70 Tb7 Tb9 40.49(5)
O29 Tb7 Tb9 43.93(5)
O9 Tb7 Tb9 117.30(5)
O69A Tb7 Tb5 109.50(5)
O68 Tb7 Tb5 83.22(5)
O72 Tb7 Tb5 167.86(4)
O65 Tb7 Tb5 42.11(4)
O67 Tb7 Tb5 40.02(5)
O70 Tb7 Tb5 116.06(5)
O29 Tb7 Tb5 117.53(6)
O9 Tb7 Tb5 43.56(5)
Tb9 Tb7 Tb5 149.61(3)
O69A Tb7 Tb4 103.35(4)
O68 Tb7 Tb4 36.94(4)
O72 Tb7 Tb4 104.30(4)
O65 Tb7 Tb4 36.32(4)
O67 Tb7 Tb4 77.32(4)
O70 Tb7 Tb4 175.53(5)
O29 Tb7 Tb4 116.69(5)
O9 Tb7 Tb4 101.05(5)
Tb9 Tb7 Tb4 141.65(3)
Tb5 Tb7 Tb4 63.57(2)
O69A Tb7 Tb6 160.33(5)
O68 Tb7 Tb6 36.80(3)
O72 Tb7 Tb6 112.32(5)
O65 Tb7 Tb6 77.50(4)
O67 Tb7 Tb6 36.02(5)
O70 Tb7 Tb6 127.11(5)
O29 Tb7 Tb6 68.94(5)
O9 Tb7 Tb6 100.63(5)
Tb9 Tb7 Tb6 112.29(3)
Tb5 Tb7 Tb6 62.30(3)
Tb4 Tb7 Tb6 57.053(19)
O49 Tb8 O50 73.6
O49 Tb8 O71 114.40(9)
O50 Tb8 O71 82.07(7)
O49 Tb8 O10 76.98(6)
O50 Tb8 O10 130.60(8)
O71 Tb8 O10 146.93(8)
O49 Tb8 O70 83.97(6)
O50 Tb8 O70 132.86(9)
O71 Tb8 O70 70.15(6)
O10 Tb8 O70 80.98(6)
O49 Tb8 O69A 148.76(9)
O50 Tb8 O69A 137.32(8)
O71 Tb8 O69A 74.4
O10 Tb8 O69A 81.18(6)
O70 Tb8 O69A 70.7
O49 Tb8 O13 146.66(8)
O50 Tb8 O13 73.93(6)
O71 Tb8 O13 68.1
O10 Tb8 O13 120.26(8)
O70 Tb8 O13 124.69(7)
O69A Tb8 O13 64.4
O49 Tb8 N7 101.62(7)
O50 Tb8 N7 78.37(6)
O71 Tb8 N7 131.76(8)
O10 Tb8 N7 69.75(6)
O70 Tb8 N7 147.80(9)
O69A Tb8 N7 91.31(6)
O13 Tb8 N7 64.2
O49 Tb8 Tb10 153.49(7)
O50 Tb8 Tb10 100.23(6)
O71 Tb8 Tb10 39.36(4)
O10 Tb8 Tb10 122.38(4)
O70 Tb8 Tb10 81.91(4)
O69A Tb8 Tb10 41.29(4)
O13 Tb8 Tb10 42.96(4)
N7 Tb8 Tb10 102.29(5)
O49 Tb8 Tb7 115.90(6)
O50 Tb8 Tb7 156.97(7)
O71 Tb8 Tb7 74.89(4)
O10 Tb8 Tb7 72.34(5)
O70 Tb8 Tb7 37.07(4)
O69A Tb8 Tb7 34.70(4)
O13 Tb8 Tb7 97.09(4)
N7 Tb8 Tb7 117.41(5)
Tb10 Tb8 Tb7 61.45(3)
O49 Tb8 Tb9 93.44(7)
O50 Tb8 Tb9 104.74(7)
O71 Tb8 Tb9 36.70(5)
O10 Tb8 Tb9 115.91(6)
O70 Tb8 Tb9 34.97(5)
O69A Tb8 Tb9 76.31(4)
O13 Tb8 Tb9 102.00(5)
N7 Tb8 Tb9 164.85(5)
Tb10 Tb8 Tb9 62.64(2)
Tb7 Tb8 Tb9 55.58(2)
O52 Tb9 O51 73.1
O52 Tb9 O34 82.37(7)
O51 Tb9 O34 121.81(8)
O52 Tb9 O70 98.89(8)
O51 Tb9 O70 87.16(7)
O34 Tb9 O70 149.42(8)
O52 Tb9 O72 141.23(9)
O51 Tb9 O72 143.45(9)
O34 Tb9 O72 83.19(6)
O70 Tb9 O72 76.89(5)
O52 Tb9 O71 74.80(6)
O51 Tb9 O71 136.38(9)
O34 Tb9 O71 81.63(7)
O70 Tb9 O71 69.46(6)
O72 Tb9 O71 67.6
O52 Tb9 O29 148.42(9)
O51 Tb9 O29 77.91(6)
O34 Tb9 O29 124.52(9)
O70 Tb9 O29 67.02(5)
O72 Tb9 O29 65.6
O71 Tb9 O29 121.24(7)
O52 Tb9 N15 119.01(7)
O51 Tb9 N15 75.86(6)
O34 Tb9 N15 71.62(7)
O70 Tb9 N15 130.44(8)
O72 Tb9 N15 89.74(6)
O71 Tb9 N15 146.91(9)
O29 Tb9 N15 64.0
O52 Tb9 Tb7 138.96(7)
O51 Tb9 Tb7 107.47(6)
O34 Tb9 Tb7 124.62(5)
O70 Tb9 Tb7 41.56(4)
O72 Tb9 Tb7 41.49(4)
O71 Tb9 Tb7 79.23(5)
O29 Tb9 Tb7 42.07(4)
N15 Tb9 Tb7 100.01(5)
O52 Tb9 Tb8 79.02(6)
O51 Tb9 Tb8 108.91(7)
O34 Tb9 Tb8 117.06(6)
O70 Tb9 Tb8 35.47(5)
O72 Tb9 Tb8 75.99(4)
O71 Tb9 Tb8 35.49(5)
O29 Tb9 Tb8 99.09(6)
N15 Tb9 Tb8 161.66(5)
Tb7 Tb9 Tb8 61.65(3)
O52 Tb9 Tb10 107.06(6)
O51 Tb9 Tb10 163.51(7)
O34 Tb9 Tb10 74.02(5)
O70 Tb9 Tb10 76.48(4)
O72 Tb9 Tb10 34.20(4)
O71 Tb9 Tb10 34.62(3)
O29 Tb9 Tb10 97.17(4)
N15 Tb9 Tb10 116.44(5)
Tb7 Tb9 Tb10 61.10(3)
Tb8 Tb9 Tb10 55.90(2)
O73 Tb10 O72 140.12(7)
O73 Tb10 O71 144.27(8)
O72 Tb10 O71 69.5
O73 Tb10 O74 69.5
O72 Tb10 O74 143.98(8)
O71 Tb10 O74 95.08(5)
O73 Tb10 O76 71.4
O72 Tb10 O76 94.44(6)
O71 Tb10 O76 137.24(8)
O74 Tb10 O76 74.7
O73 Tb10 O69A 95.70(6)
O72 Tb10 O69A 70.3
O71 Tb10 O69A 74.3
O74 Tb10 O69A 138.51(7)
O76 Tb10 O69A 138.84(6)
O73 Tb10 O13 76.6
O72 Tb10 O13 124.11(7)
O71 Tb10 O13 68.1
O74 Tb10 O13 74.4
O76 Tb10 O13 141.40(7)
O69A Tb10 O13 64.4
O73 Tb10 O33 124.08(7)
O72 Tb10 O33 77.2
O71 Tb10 O33 73.1
O74 Tb10 O33 67.0
O76 Tb10 O33 64.6
O69A Tb10 O33 140.21(7)
O13 Tb10 O33 121.33(6)
O73 Tb10 Cl1 69.40(8)
O72 Tb10 Cl1 70.71(8)
O71 Tb10 Cl1 133.17(8)
O74 Tb10 Cl1 131.75(8)
O76 Tb10 Cl1 69.14(8)
O69A Tb10 Cl1 69.73(8)
O13 Tb10 Cl1 118.44(9)
O33 Tb10 Cl1 120.23(9)
O73 Tb10 Tb8 113.11(5)
O72 Tb10 Tb8 81.27(4)
O71 Tb10 Tb8 39.38(5)
O74 Tb10 Tb8 107.79(5)
O76 Tb10 Tb8 175.35(5)
O69A Tb10 Tb8 41.19(3)
O13 Tb10 Tb8 42.99(4)
O33 Tb10 Tb8 112.42(5)
Cl1 Tb10 Tb8 110.80(8)
O73 Tb10 Tb12 81.27(5)
O72 Tb10 Tb12 112.69(5)
O71 Tb10 Tb12 107.53(5)
O74 Tb10 Tb12 39.33(5)
O76 Tb10 Tb12 41.09(4)
O69A Tb10 Tb12 176.80(5)
O13 Tb10 Tb12 113.66(5)
O33 Tb10 Tb12 42.85(5)
Cl1 Tb10 Tb12 109.93(8)
Tb8 Tb10 Tb12 139.27(3)
O73 Tb10 Tb13 36.74(4)
O72 Tb10 Tb13 115.35(4)
O71 Tb10 Tb13 169.49(5)
O74 Tb10 Tb13 75.57(4)
O76 Tb10 Tb13 36.10(4)
O69A Tb10 Tb13 115.83(4)
O13 Tb10 Tb13 112.90(5)
O33 Tb10 Tb13 98.43(5)
Cl1 Tb10 Tb13 56.36(7)
Tb8 Tb10 Tb13 147.91(3)
Tb12 Tb10 Tb13 62.18(2)
O53 Tb11 O54 73.5
O53 Tb11 O75 104.44(8)
O54 Tb11 O75 83.28(7)
O53 Tb11 O14 82.69(6)
O54 Tb11 O14 126.78(8)
O75 Tb11 O14 149.53(8)
O53 Tb11 O74 76.99(7)
O54 Tb11 O74 132.88(9)
O75 Tb11 O74 69.46(6)
O14 Tb11 O74 83.85(6)
O53 Tb11 O73 142.96(9)
O54 Tb11 O73 141.55(9)
O75 Tb11 O73 76.3
O14 Tb11 O73 80.50(5)
O74 Tb11 O73 68.6
O53 Tb11 O17 150.85(8)
O54 Tb11 O17 77.41(6)
O75 Tb11 O17 69.3
O14 Tb11 O17 117.62(8)
O74 Tb11 O17 123.23(7)
O73 Tb11 O17 65.0
O53 Tb11 N9 109.03(7)
O54 Tb11 N9 74.67(6)
O75 Tb11 N9 132.08(8)
O14 Tb11 N9 69.25(6)
O74 Tb11 N9 150.93(8)
O73 Tb11 N9 95.41(7)
O17 Tb11 N9 64.6
O53 Tb11 Tb13 144.56(7)
O54 Tb11 Tb13 104.43(6)
O75 Tb11 Tb13 41.49(4)
O14 Tb11 Tb13 121.27(4)
O74 Tb11 Tb13 80.05(4)
O73 Tb11 Tb13 41.07(4)
O17 Tb11 Tb13 43.37(4)
N9 Tb11 Tb13 104.18(5)
O53 Tb11 Tb12 83.64(7)
O54 Tb11 Tb12 104.57(7)
O75 Tb11 Tb12 35.44(5)
O14 Tb11 Tb12 119.45(5)
O74 Tb11 Tb12 35.61(5)
O73 Tb11 Tb12 76.45(5)
O17 Tb11 Tb12 101.51(5)
N9 Tb11 Tb12 166.09(5)
Tb13 Tb11 Tb12 62.27(2)
O53 Tb11 Tb10 109.25(6)
O54 Tb11 Tb10 159.04(6)
O75 Tb11 Tb10 75.89(4)
O14 Tb11 Tb10 73.82(4)
O74 Tb11 Tb10 35.63(4)
O73 Tb11 Tb10 34.09(4)
O17 Tb11 Tb10 97.03(4)
N9 Tb11 Tb10 121.58(5)
Tb13 Tb11 Tb10 60.73(3)
Tb12 Tb11 Tb10 56.27(2)
O56 Tb12 O55 74.4
O56 Tb12 O74 114.94(9)
O55 Tb12 O74 80.69(7)
O56 Tb12 O75 81.98(7)
O55 Tb12 O75 129.55(9)
O74 Tb12 O75 69.84(6)
O56 Tb12 O22 76.21(6)
O55 Tb12 O22 131.32(8)
O74 Tb12 O22 147.59(8)
O75 Tb12 O22 82.62(6)
O56 Tb12 O76 145.58(9)
O55 Tb12 O76 139.52(9)
O74 Tb12 O76 75.3
O75 Tb12 O76 70.7
O22 Tb12 O76 79.79(6)
O56 Tb12 O33 149.62(8)
O55 Tb12 O33 76.42(6)
O74 Tb12 O33 67.96(5)
O75 Tb12 O33 124.19(7)
O22 Tb12 O33 118.61(8)
O76 Tb12 O33 64.6
O56 Tb12 N17 101.87(7)
O55 Tb12 N17 78.30(6)
O74 Tb12 N17 130.31(8)
O75 Tb12 N17 151.11(9)
O22 Tb12 N17 70.83(6)
O76 Tb12 N17 92.99(7)
O33 Tb12 N17 63.5
O56 Tb12 Tb10 154.28(7)
O55 Tb12 Tb10 102.05(6)
O74 Tb12 Tb10 40.36(4)
O75 Tb12 Tb10 81.17(5)
O22 Tb12 Tb10 120.43(5)
O76 Tb12 Tb10 40.78(4)
O33 Tb12 Tb10 43.10(4)
N17 Tb12 Tb10 102.28(5)
O56 Tb12 Tb11 92.63(7)
O55 Tb12 Tb11 101.68(7)
O74 Tb12 Tb11 36.31(5)
O75 Tb12 Tb11 35.13(5)
O22 Tb12 Tb11 117.68(5)
O76 Tb12 Tb11 77.09(5)
O33 Tb12 Tb11 101.53(5)
N17 Tb12 Tb11 164.82(5)
Tb10 Tb12 Tb11 62.72(3)
O56 Tb12 Tb13 112.76(6)
O55 Tb12 Tb13 155.40(7)
O74 Tb12 Tb13 74.97(5)
O75 Tb12 Tb13 36.52(4)
O22 Tb12 Tb13 72.71(5)
O76 Tb12 Tb13 35.21(4)
O33 Tb12 Tb13 97.36(4)
N17 Tb12 Tb13 120.69(5)
Tb10 Tb12 Tb13 60.78(2)
Tb11 Tb12 Tb13 55.69(3)
O77 Tb13 O76 132.83(6)
O77 Tb13 O73 89.02(6)
O76 Tb13 O73 72.0
O77 Tb13 O80 72.0
O76 Tb13 O80 88.52(5)
O73 Tb13 O80 131.28(6)
O77 Tb13 O75 145.73(7)
O76 Tb13 O75 71.5
O73 Tb13 O75 75.7
O80 Tb13 O75 140.17(8)
O77 Tb13 O78 71.3
O76 Tb13 O78 145.76(8)
O73 Tb13 O78 140.15(7)
O80 Tb13 O78 76.0
O75 Tb13 O78 101.21(5)
O77 Tb13 O17 77.57(6)
O76 Tb13 O17 126.62(7)
O73 Tb13 O17 65.3
O80 Tb13 O17 144.18(8)
O75 Tb13 O17 68.2
O78 Tb13 O17 76.6
O77 Tb13 O21 126.14(7)
O76 Tb13 O21 78.57(5)
O73 Tb13 O21 144.41(7)
O80 Tb13 O21 65.9
O75 Tb13 O21 76.4
O78 Tb13 O21 67.3
O17 Tb13 O21 122.25(6)
O77 Tb13 Tb11 110.46(5)
O76 Tb13 Tb11 83.59(5)
O73 Tb13 Tb11 41.63(3)
O80 Tb13 Tb11 170.99(4)
O75 Tb13 Tb11 40.22(5)
O78 Tb13 Tb11 112.96(5)
O17 Tb13 Tb11 43.13(4)
O21 Tb13 Tb11 116.45(5)
O77 Tb13 Tb15 83.43(4)
O76 Tb13 Tb15 110.14(5)
O73 Tb13 Tb15 171.24(4)
O80 Tb13 Tb15 41.72(3)
O75 Tb13 Tb15 113.08(5)
O78 Tb13 Tb15 40.50(5)
O17 Tb13 Tb15 117.04(5)
O21 Tb13 Tb15 42.73(4)
Tb11 Tb13 Tb15 146.02(3)
O77 Tb13 Tb10 107.62(4)
O76 Tb13 Tb10 37.48(4)
O73 Tb13 Tb10 36.01(4)
O80 Tb13 Tb10 107.33(4)
O75 Tb13 Tb10 77.53(5)
O78 Tb13 Tb10 176.09(5)
O17 Tb13 Tb10 99.51(5)
O21 Tb13 Tb10 115.75(5)
Tb11 Tb13 Tb10 63.68(3)
Tb15 Tb13 Tb10 143.40(3)
O77 Tb13 Tb1 37.12(4)
O76 Tb13 Tb1 108.23(5)
O73 Tb13 Tb1 108.31(4)
O80 Tb13 Tb1 36.04(4)
O75 Tb13 Tb1 175.82(5)
O78 Tb13 Tb1 76.58(5)
O17 Tb13 Tb1 114.35(5)
O21 Tb13 Tb1 99.49(5)
Tb11 Tb13 Tb1 143.89(3)
Tb15 Tb13 Tb1 62.94(2)
Tb10 Tb13 Tb1 104.90(3)
O57 Tb14 O58 73.5
O57 Tb14 O18 81.43(6)
O58 Tb14 O18 138.13(7)
O57 Tb14 O79 112.26(8)
O58 Tb14 O79 73.96(6)
O18 Tb14 O79 147.69(8)
O57 Tb14 O78 84.48(7)
O58 Tb14 O78 124.97(8)
O18 Tb14 O78 84.16(6)
O79 Tb14 O78 69.01(6)
O57 Tb14 O77 149.35(9)
O58 Tb14 O77 135.16(8)
O18 Tb14 O77 79.48(6)
O79 Tb14 O77 74.7
O78 Tb14 O77 69.9
O57 Tb14 O1 145.94(8)
O58 Tb14 O1 74.18(6)
O18 Tb14 O1 117.26(8)
O79 Tb14 O1 68.0
O78 Tb14 O1 123.52(6)
O77 Tb14 O1 64.7
O57 Tb14 N1 97.05(6)
O58 Tb14 N1 76.04(6)
O18 Tb14 N1 74.40(6)
O79 Tb14 N1 129.09(8)
O78 Tb14 N1 157.96(8)
O77 Tb14 N1 100.60(7)
O1 Tb14 N1 64.7
O57 Tb14 Tb1 151.84(6)
O58 Tb14 Tb1 95.34(5)
O18 Tb14 Tb1 120.67(5)
O79 Tb14 Tb1 39.75(4)
O78 Tb14 Tb1 81.10(4)
O77 Tb14 Tb1 41.51(4)
O1 Tb14 Tb1 42.54(4)
N1 Tb14 Tb1 105.35(5)
O57 Tb14 Tb13 116.31(6)
O58 Tb14 Tb13 148.15(6)
O18 Tb14 Tb13 73.35(5)
O79 Tb14 Tb13 74.37(4)
O78 Tb14 Tb13 36.46(4)
O77 Tb14 Tb13 34.57(4)
O1 Tb14 Tb13 96.93(4)
N1 Tb14 Tb13 128.49(5)
Tb1 Tb14 Tb13 61.25(2)
O57 Tb14 Tb15 92.63(6)
O58 Tb14 Tb15 95.43(6)
O18 Tb14 Tb15 119.06(5)
O79 Tb14 Tb15 35.54(5)
O78 Tb14 Tb15 35.02(4)
O77 Tb14 Tb15 76.24(4)
O1 Tb14 Tb15 100.85(5)
N1 Tb14 Tb15 164.61(5)
Tb1 Tb14 Tb15 62.17(2)
Tb13 Tb14 Tb15 55.52(2)
O59 Tb15 O60 74.4
O59 Tb15 O38 126.89(8)
O60 Tb15 O38 80.32(6)
O59 Tb15 O78 84.07(7)
O60 Tb15 O78 105.25(8)
O38 Tb15 O78 148.25(8)
O59 Tb15 O79 130.20(9)
O60 Tb15 O79 73.80(6)
O38 Tb15 O79 83.50(7)
O78 Tb15 O79 68.79(6)
O59 Tb15 O80 144.96(9)
O60 Tb15 O80 138.68(9)
O38 Tb15 O80 79.27(5)
O78 Tb15 O80 76.4
O79 Tb15 O80 68.5
O59 Tb15 O21 79.97(6)
O60 Tb15 O21 154.12(8)
O38 Tb15 O21 118.99(8)
O78 Tb15 O21 68.2
O79 Tb15 O21 122.55(7)
O80 Tb15 O21 65.9
O59 Tb15 N11 75.30(6)
O60 Tb15 N11 110.93(6)
O38 Tb15 N11 71.43(6)
O78 Tb15 N11 130.98(9)
O79 Tb15 N11 152.80(8)
O80 Tb15 N11 95.92(7)
O21 Tb15 N11 64.75(5)
O59 Tb15 Tb13 106.98(6)
O60 Tb15 Tb13 144.01(6)
O38 Tb15 Tb13 120.35(4)
O78 Tb15 Tb13 41.32(4)
O79 Tb15 Tb13 79.47(4)
O80 Tb15 Tb13 41.31(4)
O21 Tb15 Tb13 43.13(4)
N11 Tb15 Tb13 103.90(5)
O59 Tb15 Tb1 158.64(6)
O60 Tb15 Tb1 104.38(6)
O38 Tb15 Tb1 72.75(5)
O78 Tb15 Tb1 75.62(5)
O79 Tb15 Tb1 34.76(4)
O80 Tb15 Tb1 34.92(4)
O21 Tb15 Tb1 98.20(4)
N11 Tb15 Tb1 123.42(5)
Tb13 Tb15 Tb1 61.16(2)
O59 Tb15 Tb14 103.59(7)
O60 Tb15 Tb14 82.52(6)
O38 Tb15 Tb14 118.53(6)
O78 Tb15 Tb14 35.28(5)
O79 Tb15 Tb14 35.06(4)
O80 Tb15 Tb14 76.40(4)
O21 Tb15 Tb14 100.42(5)
N11 Tb15 Tb14 165.17(5)
Tb13 Tb15 Tb14 61.95(2)
Tb1 Tb15 Tb14 55.55(3)
Tb4 Cl1 Tb10 143.27(13)
O1 C1 O2 124.7(11)
O1 C1 C2 119.9(15)
O2 C1 C2 115.2(16)
N1 C2 C1 107.8(12)
C4 C3 N1 119.5(15)
C9 C4 C5 117(2)
C9 C4 C3 124(2)
C5 C4 C3 119(2)
C4 C5 C6 121(2)
C7 C6 C5 118(3)
C8 C7 C6 121(2)
C7 C8 C9 119(2)
C7 C8 C10 125(2)
C9 C8 C10 117(2)
C4 C9 C8 124(2)
C8 C10 N2 111(2)
C11 N2 C10 123(4)
O3 C11 N2 135(7)
O3 C11 O4 115(3)
N2 C11 O4 104(5)
C11 O4 C12 124(3)
C14 C12 C15 112(3)
C14 C12 C13 113(2)
C15 C12 C13 120(3)
C14 C12 O4 102(2)
C15 C12 O4 99(2)
C13 C12 O4 108(3)
O6 C16 O5 122.4(13)
O6 C16 C17 119.4(15)
O5 C16 C17 118.2(14)
C16 C17 N3 110.4(13)
C19 C18 N3 113.3(15)
C20 C19 C24 120.0
C20 C19 C18 121.2(16)
C24 C19 C18 118.8(16)
C21 C20 C19 120.0
C22 C21 C20 120.0
C21 C22 C23 120.0
C24 C23 C22 120.0
C24 C23 C25 115(3)
C22 C23 C25 125(3)
C23 C24 C19 120.0
C23 C25 N4 118(5)
C26 N4 C25 137(6)
O7 C26 N4 149(8)
O7 C26 O8 120(5)
N4 C26 O8 91(5)
C26 O8 C27 118(3)
C30 C27 C29 112(3)
C30 C27 C28 129(4)
C29 C27 C28 109(3)
C30 C27 O8 84(3)
C29 C27 O8 105(3)
C28 C27 O8 113(4)
O10 C31 O9 122.1(14)
O10 C31 C32 120.1(14)
O9 C31 C32 117.8(14)
C31 C32 N5 110.7(12)
C34 C33 N5 113.2(14)
C39 C34 C35 117(2)
C39 C34 C33 122(2)
C35 C34 C33 121(3)
C34 C35 C36 122(3)
C37 C36 C35 115(3)
C36 C37 C38 126(3)
C37 C38 C39 116(3)
C37 C38 C40 129(4)
C39 C38 C40 115(3)
C34 C39 C38 123(3)
C38 C40 N6 118(3)
C41 N6 C40 113(3)
O12 C41 N6 121(3)
O12 C41 O11 114(3)
N6 C41 O11 125(3)
C41 O12 C42 120(3)
C44 C42 C43 116(5)
C44 C42 C45 132(8)
C43 C42 C45 95(6)
C44 C42 O12 120(7)
C43 C42 O12 83(4)
C45 C42 O12 98(5)
O13 C46 O14 123.5(13)
O13 C46 C47 119.2(13)
O14 C46 C47 117.2(14)
N7 C47 C46 110.3(12)
C49 C48 N7 116.7(15)
C54 C49 C50 117(2)
C54 C49 C48 122(2)
C50 C49 C48 122(2)
C51 C50 C49 123(3)
C50 C51 C52 119(3)
C53 C52 C51 124(3)
C52 C53 C54 115(3)
C52 C53 C55 125(3)
C54 C53 C55 119(3)
C49 C54 C53 122(2)
N8 C55 C53 118(2)
O15 C56 N8 127.0(9)
O15 C56 O16 122.7(8)
N8 C56 O16 109.6(8)
O16 C57 C60 110.8(15)
O16 C57 C58 108.6(19)
C60 C57 C58 117.9(19)
O16 C57 C59 109.4(16)
C60 C57 C59 107.3(19)
C58 C57 C59 102.3(17)
O17 C61 O18 123.1(12)
O17 C61 C62 119.0(14)
O18 C61 C62 117.9(15)
N9 C62 C61 109.6(12)
N9 C63 C64 119.2(13)
C65 C64 C69 120.0
C65 C64 C63 122.8(9)
C69 C64 C63 116.9(9)
C66 C65 C64 120.0
C65 C66 C67 120.0
C68 C67 C66 120.0
C67 C68 C69 120.0
C67 C68 C70 119.2
C69 C68 C70 118.3
C68 C69 C64 120.0
N10 C70 C68 99.3(5)
O20 C71 O19 118.0(8)
O20 C71 N10 124.4(11)
O19 C71 N10 115.1(9)
C75 C72 O20 116.2(6)
C75 C72 C74 111.9
O20 C72 C74 108.2(5)
C75 C72 C73 110.0
O20 C72 C73 96.7(6)
C74 C72 C73 113.1
O21 C76 O22 127.0(8)
O21 C76 C77 119.2(5)
O22 C76 C77 113.7(4)
N11 C77 C76 108.9(4)
N11 C78 C79 116.2(17)
C80 C79 C84 120.0
C80 C79 C78 118(2)
C84 C79 C78 122(2)
C79 C80 C81 120.0
C82 C81 C80 120.0
C81 C82 C83 120.0
C84 C83 C82 120.0
C84 C83 C85 109(2)
C82 C83 C85 130(2)
C83 C84 C79 120.0
C83 C85 N12 90(3)
O23 C86 N12 138(4)
O23 C86 O24 119(3)
N12 C86 O24 102.8(16)
O24 C87 C89 95(4)
O24 C87 C90 119(5)
C89 C87 C90 123(7)
O24 C87 C88 109(5)
C89 C87 C88 115(5)
C90 C87 C88 96(2)
O25 C91 O26 124.3(13)
O25 C91 C92 120.1(13)
O26 C91 C92 115.5(13)
N13 C92 C91 108.8(11)
C94 C93 N13 123.6(15)
C95 C94 C99 120.0
C95 C94 C93 117.7(9)
C99 C94 C93 121.8(9)
C94 C95 C96 120.0
C97 C96 C95 120.0
C96 C97 C98 120.0
C99 C98 C97 120.0
C99 C98 C100 115.0
C97 C98 C100 124.9
C98 C99 C94 120.0
C98 C100 N14 104.9(4)
O27 C101 O28 123.9(8)
O27 C101 N14 120.0(8)
O28 C101 N14 110.5(9)
O28 C102 C105 108.5(6)
O28 C102 C103 109.8(6)
C105 C102 C103 107.3
O28 C102 C104 104.2(6)
C105 C102 C104 117.9
C103 C102 C104 109.0
O30 C106 O29 121.6(9)
O30 C106 C107 119.6(4)
O29 C106 C107 118.8(6)
N15 C107 C106 108.7(5)
C109 C108 N15 115.5(10)
C108 C109 C110 129.1(11)
C108 C109 C114 110.7(11)
C110 C109 C114 120.0
C109 C110 C111 120.0
C112 C111 C110 120.0
C111 C112 C113 120.0
C114 C113 C112 120.0
C114 C113 C115 144.4
C112 C113 C115 85.7
C113 C114 C109 120.0
C113 C115 N16 78.8
C116 N16 C115 117.5
O31 C116 O32 113.4
O31 C116 N16 113.7
O32 C116 N16 112.1
C116 O32 C117 142.8
C118 C117 C119 130.9
C118 C117 O32 107.7
C119 C117 O32 119.8
C118 C117 C120 95.5
C119 C117 C120 104.6
O32 C117 C120 79.1
O34 C121 O33 125.2(11)
O34 C121 C122 117.7(6)
O33 C121 C122 117.0(8)
C121 C122 N17 108.9(8)
N17 C123 C124 127.8(18)
C125 C124 C129 120.0
C125 C124 C123 88.2(12)
C129 C124 C123 149.6(13)
C126 C125 C124 120.0
C125 C126 C127 120.0
C128 C127 C126 120.0
C127 C128 C129 120.0
C127 C128 C130 118.6
C129 C128 C130 121.1
C128 C129 C124 120.0
N18 C130 C128 163.8
C130 N18 C131 115.3
N18 C131 O35 127.3
N18 C131 O36 109.4
O35 C131 O36 123.2
C132 O36 C131 110.1
O36 C132 C135 106.9
O36 C132 C133 112.0
C135 C132 C133 120.8
O36 C132 C134 114.4
C135 C132 C134 105.8
C133 C132 C134 96.8
O37 C136 O38 123.6(9)
O37 C136 C137 117.5(8)
O38 C136 C137 118.1(7)
N19 C137 C136 109.1(7)
C139 C138 N19 115.2(15)
C140 C139 C144 120.0
C140 C139 C138 131.7(14)
C144 C139 C138 108.1(14)
C141 C140 C139 120.0
C142 C141 C140 120.0
C141 C142 C143 120.0
C144 C143 C142 120.0
C144 C143 C145 114.2
C142 C143 C145 122.9
C143 C144 C139 120.0
N20 C145 C143 131.0
C145 N20 C146 108.2
N20 C146 O40 91.0
N20 C146 O39 96.5
O40 C146 O39 110.4
C146 O40 C147 100.9
C150 C147 C148 50.8
C150 C147 C149 99.5
C148 C147 C149 53.1
C150 C147 O40 135.0
C148 C147 O40 125.6
C149 C147 O40 77.3
C152 C151 C156 120.0
C151 C152 C153 120.0
C154 C153 C152 120.0
C153 C154 C155 120.0
C156 C155 C154 120.0
C155 C156 C151 120.0
C155 C156 C157 116.1(15)
C151 C156 C157 123.8(15)
O41 C157 C158 127.9(15)
O41 C157 C156 117.8(16)
C158 C157 C156 114.4(19)
C157 C158 C159 122.5(18)
O42 C159 C158 121.1(16)
O42 C159 C160 116.5(17)
C158 C159 C160 122.4(18)
C161 C160 C165 120.0
C161 C160 C159 119.6(17)
C165 C160 C159 120.3(17)
C160 C161 C162 120.0
C163 C162 C161 120.0
C162 C163 C164 120.0
C163 C164 C165 120.0
C164 C165 C160 120.0
C167 C166 C171 120.0
C166 C167 C168 120.0
C169 C168 C167 120.0
C168 C169 C170 120.0
C169 C170 C171 120.0
C170 C171 C166 120.0
C170 C171 C172 117.0(17)
C166 C171 C172 122.8(17)
O43 C172 C173 118.4(17)
O43 C172 C171 118(2)
C173 C172 C171 124(2)
C174 C173 C172 125(2)
O44 C174 C173 128.8(19)
O44 C174 C175 113.6(17)
C173 C174 C175 117(2)
C176 C175 C180 120.0
C176 C175 C174 119.0(18)
C180 C175 C174 121.0(18)
C175 C176 C177 120.0
C176 C177 C178 120.0
C179 C178 C177 120.0
C178 C179 C180 120.0
C179 C180 C175 120.0
C182 C181 C186 120.0
C183 C182 C181 120.0
C182 C183 C184 120.0
C185 C184 C183 120.0
C184 C185 C186 120.0
C185 C186 C181 120.0
C185 C186 C187 116.1(13)
C181 C186 C187 123.8(13)
O45 C187 C188 125.4(15)
O45 C187 C186 116.8(14)
C188 C187 C186 117.8(16)
C187 C188 C189 125.0(15)
O46 C189 C188 121.3(14)
O46 C189 C190 119.7(14)
C188 C189 C190 119.0(15)
C191 C190 C195 120.0
C191 C190 C189 117.7(12)
C195 C190 C189 122.3(12)
C190 C191 C192 120.0
C191 C192 C193 120.0
C194 C193 C192 120.0
C195 C194 C193 120.0
C194 C195 C190 120.0
C197 C196 C201 120.0
C196 C197 C198 120.0
C199 C198 C197 120.0
C200 C199 C198 120.0
C201 C200 C199 120.0
C200 C201 C196 120.0
C200 C201 C202 123.5(14)
C196 C201 C202 116.5(14)
O47 C202 C203 123.9(16)
O47 C202 C201 116.5(15)
C203 C202 C201 119.5(17)
C202 C203 C204 121.2(17)
O48 C204 C203 126.1(15)
O48 C204 C205 122.3(17)
C203 C204 C205 111.5(19)
C206 C205 C210 120.0
C206 C205 C204 107(2)
C210 C205 C204 133(2)
C205 C206 C207 120.0
C206 C207 C208 120.0
C209 C208 C207 120.0
C210 C209 C208 120.0
C209 C210 C205 120.0
C216 C211 C212 123(3)
C213 C212 C211 118(3)
C212 C213 C214 119(3)
C213 C214 C215 124(3)
C216 C215 C214 117(3)
C211 C216 C215 118(2)
C211 C216 C217 123(2)
C215 C216 C217 118.6(19)
O49 C217 C218 122.3(15)
O49 C217 C216 117.2(17)
C218 C217 C216 120.2(19)
C217 C218 C219 122.9(17)
O50 C219 C218 124.6(15)
O50 C219 C220 116.7(15)
C218 C219 C220 118.4(16)
C221 C220 C225 120.0
C221 C220 C219 116.5(13)
C225 C220 C219 123.4(13)
C222 C221 C220 120.0
C221 C222 C223 120.0
C224 C223 C222 120.0
C223 C224 C225 120.0
C224 C225 C220 120.0
C231 C226 C227 124(2)
C228 C227 C226 116(2)
C229 C228 C227 122(3)
C228 C229 C230 122(3)
C229 C230 C231 122(2)
C226 C231 C230 115.0(18)
C226 C231 C232 124.8(18)
C230 C231 C232 120.1(18)
O51 C232 C233 123.9(15)
O51 C232 C231 116.8(15)
C233 C232 C231 119.3(17)
C234 C233 C232 121.4(17)
O52 C234 C233 125.6(16)
O52 C234 C35B 116.0(19)
C233 C234 C35B 118(2)
O52 C234 C35A 114(2)
C233 C234 C35A 116(2)
C35B C234 C35A 28.5(18)
C36A C35A C40A 120.0
C36A C35A C234 124(3)
C40A C35A C234 113(3)
C35A C36A C37A 120.0
C36A C37A C38A 120.0
C39A C38A C37A 120.0
C38A C39A C40A 120.0
C39A C40A C35A 120.0
C36B C35B C40B 120.0
C36B C35B C234 113(2)
C40B C35B C234 127(2)
C37B C36B C35B 120.0
C36B C37B C38B 120.0
C39B C38B C37B 120.0
C38B C39B C40B 120.0
C39B C40B C35B 120.0
C242 C241 C246 120.0
C243 C242 C241 120.0
C242 C243 C244 120.0
C245 C244 C243 120.0
C244 C245 C246 120.0
C245 C246 C241 120.0
C245 C246 C247 118.6
C241 C246 C247 121.3
O53 C247 C248 122.7(6)
O53 C247 C246 113.9(6)
C248 C247 C246 123.4
C249 C248 C247 123.1
O54 C249 C248 124.3(7)
O54 C249 C250 120.4(13)
C248 C249 C250 115.1(12)
C251 C250 C255 120.0
C251 C250 C249 114.5(17)
C255 C250 C249 125.1(17)
C252 C251 C250 120.0
C251 C252 C253 120.0
C254 C253 C252 120.0
C253 C254 C255 120.0
C254 C255 C250 120.0
C257 C256 C261 120.0
C258 C257 C256 120.0
C259 C258 C257 120.0
C258 C259 C260 120.0
C261 C260 C259 120.0
C260 C261 C256 120.0
C260 C261 C262 121.7(19)
C256 C261 C262 118.0(19)
O55 C262 C263 127(2)
O55 C262 C261 118(2)
C263 C262 C261 115(2)
C264 C263 C262 120(2)
O56 C264 C263 126(2)
O56 C264 C265 118.6(18)
C263 C264 C265 116(2)
C266 C265 C270 120.0
C266 C265 C264 116.4(17)
C270 C265 C264 123.6(17)
C265 C266 C267 120.0
C268 C267 C266 120.0
C269 C268 C267 120.0
C268 C269 C270 120.0
C269 C270 C265 120.0
C272 C271 C276 120.0
C273 C272 C271 120.0
C274 C273 C272 120.0
C273 C274 C275 120.0
C276 C275 C274 120.0
C275 C276 C271 120.0
C275 C276 C277 122.7
C271 C276 C277 117.1
O57 C277 C278 125.4(3)
O57 C277 C276 118.0(3)
C278 C277 C276 116.3
C279 C278 C277 122.3
O58 C279 C278 126.0(3)
O58 C279 C280 113.6(4)
C278 C279 C280 120.1
C285 C280 C281 118.4
C285 C280 C279 119.8
C281 C280 C279 121.8
C282 C281 C280 123.4
C281 C282 C283 118.5
C282 C283 C284 122.4
C283 C284 C285 116.3
C280 C285 C284 120.9
C287 C286 C291 120.0
C288 C287 C286 120.0
C287 C288 C289 120.0
C290 C289 C288 120.0
C289 C290 C291 120.0
C290 C291 C286 120.0
C290 C291 C292 119(2)
C286 C291 C292 121(2)
O59 C292 C293 120.6(18)
O59 C292 C291 116(2)
C293 C292 C291 123(2)
C294 C293 C292 122.6(19)
O60 C294 C293 129(2)
O60 C294 C295 118.0(16)
C293 C294 C295 112(2)
C296 C295 C300 120.0
C296 C295 C294 113.6(10)
C300 C295 C294 126.4(10)
C297 C296 C295 120.0
C296 C297 C298 120.0
C299 C298 C297 120.0
C298 C299 C300 120.0
C299 C300 C295 120.0
O81 C301 N21 115.2
O82 C304 N22 109.5
N23 C307 O83 138.9
C2 N1 C3 111.5(9)
C2 N1 Tb14 114.2(7)
C3 N1 Tb14 107.2(7)
C18 N3 C17 112.4(10)
C18 N3 Tb2 113.1(7)
C17 N3 Tb2 113.6(7)
C33 N5 C32 114.8(10)
C33 N5 Tb5 113.0(8)
C32 N5 Tb5 111.8(7)
C47 N7 C48 108.8(9)
C47 N7 Tb8 113.2(7)
C48 N7 Tb8 113.2(7)
C56 N8 C55 121.6(14)
C62 N9 C63 111.0(10)
C62 N9 Tb11 118.1(6)
C63 N9 Tb11 113.1(8)
C71 N10 C70 119.2(8)
C78 N11 C77 114.0(10)
C78 N11 Tb15 110.0(8)
C77 N11 Tb15 113.4(4)
C86 N12 C85 112(2)
C92 N13 C93 110.7(10)
C92 N13 Tb6 115.7(7)
C93 N13 Tb6 113.8(8)
C101 N14 C100 116.8(8)
C107 N15 C108 111.7(7)
C107 N15 Tb9 115.1(4)
C108 N15 Tb9 113.7(4)
C122 N17 C123 109.4(11)
C122 N17 Tb12 111.7(5)
C123 N17 Tb12 115.5(10)
C137 N19 C138 105.4(8)
C137 N19 Tb3 116.4(5)
C138 N19 Tb3 113.7(8)
C301 N21 C302 123.4
C301 N21 C303 100.3
C302 N21 C303 134.2
C305 N22 C304 112.5
C305 N22 C306 152.0
C304 N22 C306 93.9
C307 N23 C309 121.2
C307 N23 C308 104.6
C309 N23 C308 130.0
C1 O1 Tb14 123.6(7)
C1 O1 Tb1 141.4(7)
Tb14 O1 Tb1 94.93(7)
C1 O2 Tb2 133.3(7)
C16 O5 Tb2 123.9(8)
C16 O5 Tb4 138.9(7)
Tb2 O5 Tb4 93.98(6)
C16 O6 Tb5 135.6(8)
C31 O9 Tb7 138.0(7)
C31 O9 Tb5 123.0(8)
Tb7 O9 Tb5 94.28(6)
C31 O10 Tb8 135.7(8)
C46 O13 Tb10 141.9(7)
C46 O13 Tb8 122.9(7)
Tb10 O13 Tb8 94.05(6)
C46 O14 Tb11 133.2(8)
C56 O16 C57 123.3(11)
C61 O17 Tb11 124.3(7)
C61 O17 Tb13 138.7(7)
Tb11 O17 Tb13 93.50(6)
C61 O18 Tb14 134.3(7)
C71 O20 C72 131.7(10)
C76 O21 Tb15 125.1(5)
C76 O21 Tb13 137.7(6)
Tb15 O21 Tb13 94.14(6)
C76 O22 Tb12 132.5(5)
C86 O24 C87 119(2)
C91 O25 Tb6 123.2(7)
C91 O25 Tb4 142.4(7)
Tb6 O25 Tb4 93.76(6)
C91 O26 Tb3 131.4(7)
C101 O28 C102 124.3(10)
C106 O29 Tb7 137.0(5)
C106 O29 Tb9 122.9(6)
Tb7 O29 Tb9 94.00(6)
C106 O30 Tb6 135.9(4)
C121 O33 Tb12 124.5(7)
C121 O33 Tb10 140.3(7)
Tb12 O33 Tb10 94.04(6)
C121 O34 Tb9 133.7(6)
C136 O37 Tb3 125.2(6)
C136 O37 Tb1 138.2(5)
Tb3 O37 Tb1 93.32(6)
C136 O38 Tb15 135.9(5)
C157 O41 Tb2 132.0(8)
C159 O42 Tb2 134.9(9)
C172 O43 Tb3 140.0(10)
C174 O44 Tb3 133.7(9)
C187 O45 Tb5 135.4(8)
C189 O46 Tb5 138.4(8)
C202 O47 Tb6 136.3(8)
C204 O48 Tb6 138.1(8)
C217 O49 Tb8 137.6(8)
C219 O50 Tb8 136.3(8)
C232 O51 Tb9 137.5(8)
C234 O52 Tb9 137.5(9)
C247 O53 Tb11 135.7(5)
C249 O54 Tb11 138.0(6)
C262 O55 Tb12 136.7(11)
C264 O56 Tb12 136.4(10)
C277 O57 Tb14 137.6(3)
C279 O58 Tb14 135.0(3)
C292 O59 Tb15 138.5(11)
C294 O60 Tb15 134.2(10)
Tb1 O61 Tb4 106.16(6)
Tb1 O61 Tb2 109.69(6)
Tb4 O61 Tb2 97.91(6)
Tb3 O62 Tb1 98.88(7)
Tb3 O62 Tb2 108.52(7)
Tb1 O62 Tb2 107.41(6)
Tb2 O63 Tb4 100.21(6)
Tb2 O63 Tb3 109.11(7)
Tb4 O63 Tb3 109.19(7)
Tb4 O64 Tb1 105.84(6)
Tb4 O64 Tb3 110.36(6)
Tb1 O64 Tb3 98.24(6)
Tb4 O65 Tb7 106.50(7)
Tb4 O65 Tb5 109.57(6)
Tb7 O65 Tb5 96.31(6)
Tb4 O66 Tb6 101.47(7)
Tb4 O66 Tb5 110.36(6)
Tb6 O66 Tb5 107.68(7)
Tb5 O67 Tb6 109.99(7)
Tb5 O67 Tb7 98.67(6)
Tb6 O67 Tb7 107.06(7)
Tb7 O68 Tb4 107.73(6)
Tb7 O68 Tb6 108.09(6)
Tb4 O68 Tb6 98.47(6)
Tb7 O69A Tb8 108.40(6)
Tb7 O69A Tb10 107.98(7)
Tb8 O69A Tb10 97.52(6)
Tb9 O70 Tb8 109.56(8)
Tb9 O70 Tb7 97.95(6)
Tb8 O70 Tb7 106.26(6)
Tb10 O71 Tb8 101.26(7)
Tb10 O71 Tb9 109.58(6)
Tb8 O71 Tb9 107.80(7)
Tb10 O72 Tb7 107.27(7)
Tb10 O72 Tb9 110.81(6)
Tb7 O72 Tb9 96.93(6)
Tb10 O73 Tb13 107.25(6)
Tb10 O73 Tb11 110.70(6)
Tb13 O73 Tb11 97.30(6)
Tb12 O74 Tb11 108.09(7)
Tb12 O74 Tb10 100.31(7)
Tb11 O74 Tb10 108.93(7)
Tb11 O75 Tb12 109.43(8)
Tb11 O75 Tb13 98.29(7)
Tb12 O75 Tb13 107.71(7)
Tb13 O76 Tb10 106.42(6)
Tb13 O76 Tb12 107.98(6)
Tb10 O76 Tb12 98.12(6)
Tb13 O77 Tb1 107.46(6)
Tb13 O77 Tb14 109.05(6)
Tb1 O77 Tb14 96.78(6)
Tb15 O78 Tb14 109.70(7)
Tb15 O78 Tb13 98.17(6)
Tb14 O78 Tb13 107.51(6)
Tb1 O79 Tb14 100.20(7)
Tb1 O79 Tb15 109.75(7)
Tb14 O79 Tb15 109.40(7)
Tb1 O80 Tb13 106.99(6)
Tb1 O80 Tb15 108.94(6)
Tb13 O80 Tb15 96.97(6)

loop_
_geom_bond_atom_site_label_1
_geom_bond_atom_site_label_2
_geom_bond_distance
Tb1 O61 2.3064(17)
Tb1 O80 2.3431(18)
Tb1 O79 2.3451(15)
Tb1 O64 2.3721(16)
Tb1 O62 2.3943(16)
Tb1 O77 2.4093(17)
Tb1 O1 2.4497(17)
Tb1 O37 2.4876(16)
Tb1 Tb3 3.6070(15)
Tb1 Tb14 3.6097(14)
Tb1 Tb4 3.7623(12)
Tb1 Tb13 3.8083(13)
Tb2 O42 2.2793(18)
Tb2 O41 2.2862(17)
Tb2 O63 2.354(2)
Tb2 O2 2.371(2)
Tb2 O62 2.406(2)
Tb2 O61 2.4250(15)
Tb2 O5 2.4637(19)
Tb2 N3 2.560(2)
Tb2 Tb4 3.6383(12)
Tb2 Tb3 3.8634(14)
Tb3 O44 2.2662(18)
Tb3 O43 2.2665(17)
Tb3 O62 2.3534(19)
Tb3 O26 2.3807(19)
Tb3 O63 2.388(2)
Tb3 O64 2.3983(15)
Tb3 O37 2.472(2)
Tb3 N19 2.549(2)
Tb3 Tb4 3.8932(12)
Tb4 O64 2.3438(17)
Tb4 O66 2.3495(15)
Tb4 O65 2.3500(16)
Tb4 O63 2.3881(15)
Tb4 O61 2.3989(16)
Tb4 O68 2.4002(17)
Tb4 O5 2.5117(18)
Tb4 O25 2.5459(17)
Tb4 Cl1 3.052(4)
Tb4 Tb6 3.6398(12)
Tb5 O45 2.2726(18)
Tb5 O46 2.2876(16)
Tb5 O67 2.336(2)
Tb5 O6 2.368(2)
Tb5 O66 2.4008(19)
Tb5 O65 2.4230(15)
Tb5 O9 2.4817(19)
Tb5 N5 2.558(2)
Tb5 Tb7 3.5915(14)
Tb5 Tb6 3.8373(14)
Tb6 O48 2.2613(16)
Tb6 O47 2.2957(19)
Tb6 O67 2.3483(19)
Tb6 O66 2.352(2)
Tb6 O30 2.372(2)
Tb6 O68 2.4053(16)
Tb6 O25 2.4397(18)
Tb6 N13 2.507(2)
Tb6 Tb7 3.8172(15)
Tb7 O69A 2.2958(17)
Tb7 O68 2.3099(16)
Tb7 O72 2.3933(18)
Tb7 O65 2.3979(17)
Tb7 O67 2.3983(17)
Tb7 O70 2.4024(16)
Tb7 O29 2.4090(17)
Tb7 O9 2.4174(18)
Tb7 Tb9 3.5864(13)
Tb8 O49 2.2481(16)
Tb8 O50 2.3097(18)
Tb8 O71 2.357(2)
Tb8 O10 2.364(2)
Tb8 O70 2.381(2)
Tb8 O69A 2.4210(15)
Tb8 O13 2.4913(19)
Tb8 N7 2.570(2)
Tb8 Tb10 3.6442(12)
Tb8 Tb9 3.8658(15)
Tb9 O52 2.2745(18)
Tb9 O51 2.2881(17)
Tb9 O34 2.321(2)
Tb9 O70 2.351(2)
Tb9 O72 2.3977(15)
Tb9 O71 2.427(2)
Tb9 O29 2.494(2)
Tb9 N15 2.553(2)
Tb9 Tb10 3.9084(13)
Tb10 O73 2.3343(16)
Tb10 O72 2.3502(17)
Tb10 O71 2.3566(16)
Tb10 O74 2.3994(17)
Tb10 O76 2.4053(17)
Tb10 O69A 2.4254(17)
Tb10 O13 2.4896(17)
Tb10 O33 2.4973(18)
Tb10 Cl1 3.089(4)
Tb10 Tb12 3.6455(13)
Tb10 Tb13 3.7917(13)
Tb11 O53 2.2521(17)
Tb11 O54 2.2827(17)
Tb11 O75 2.340(2)
Tb11 O14 2.380(2)
Tb11 O74 2.388(2)
Tb11 O73 2.4017(16)
Tb11 O17 2.4561(19)
Tb11 N9 2.509(2)
Tb11 Tb13 3.5857(13)
Tb11 Tb12 3.8346(14)
Tb12 O56 2.2361(17)
Tb12 O55 2.2764(18)
Tb12 O74 2.349(2)
Tb12 O75 2.358(2)
Tb12 O22 2.414(2)
Tb12 O76 2.4205(16)
Tb12 O33 2.486(2)
Tb12 N17 2.556(2)
Tb12 Tb13 3.8425(12)
Tb13 O77 2.3136(17)
Tb13 O76 2.3291(17)
Tb13 O73 2.3748(16)
Tb13 O80 2.3945(16)
Tb13 O75 2.4007(16)
Tb13 O78 2.4018(16)
Tb13 O17 2.4668(17)
Tb13 O21 2.4678(17)
Tb13 Tb15 3.6003(12)
Tb14 O57 2.2653(16)
Tb14 O58 2.2996(18)
Tb14 O18 2.3449(19)
Tb14 O79 2.3600(19)
Tb14 O78 2.377(2)
Tb14 O77 2.4187(15)
Tb14 O1 2.4491(19)
Tb14 N1 2.538(2)
Tb14 Tb15 3.8752(14)
Tb15 O59 2.2712(17)
Tb15 O60 2.2775(18)
Tb15 O38 2.345(2)
Tb15 O78 2.3623(19)
Tb15 O79 2.388(2)
Tb15 O80 2.4137(15)
Tb15 O21 2.449(2)
Tb15 N11 2.557(2)
C1 O1 1.23(2)
C1 O2 1.29(2)
C1 C2 1.54(2)
C2 N1 1.492(15)
C3 C4 1.48(2)
C3 N1 1.516(16)
C4 C9 1.36(3)
C4 C5 1.36(3)
C5 C6 1.45(3)
C6 C7 1.42(3)
C7 C8 1.30(3)
C8 C9 1.43(3)
C8 C10 1.51(3)
C10 N2 1.56(3)
N2 C11 1.25(4)
C11 O3 1.15(8)
C11 O4 1.44(8)
O4 C12 1.54(3)
C12 C14 1.48(2)
C12 C15 1.49(2)
C12 C13 1.49(3)
C16 O6 1.233(17)
C16 O5 1.293(18)
C16 C17 1.48(2)
C17 N3 1.503(17)
C18 C19 1.49(2)
C18 N3 1.498(19)
C19 C20 1.3900
C19 C24 1.3900
C20 C21 1.3900
C21 C22 1.3900
C22 C23 1.3900
C23 C24 1.3900
C23 C25 1.44(6)
C25 N4 1.56(3)
N4 C26 1.21(4)
C26 O7 1.15(7)
C26 O8 1.46(8)
O8 C27 1.64(4)
C27 C30 1.64(3)
C27 C29 1.72(4)
C27 C28 1.75(5)
C31 O10 1.276(17)
C31 O9 1.286(17)
C31 C32 1.45(2)
C32 N5 1.512(16)
C33 C34 1.48(3)
C33 N5 1.497(17)
C34 C39 1.31(3)
C34 C35 1.36(3)
C35 C36 1.40(3)
C36 C37 1.28(3)
C37 C38 1.33(4)
C38 C39 1.39(4)
C38 C40 1.43(4)
C40 N6 1.64(4)
N6 C41 1.30(4)
C41 O12 1.27(3)
C41 O11 1.35(4)
O12 C42 1.66(6)
C42 C44 1.25(12)
C42 C43 1.60(7)
C42 C45 1.61(7)
C46 O13 1.246(17)
C46 O14 1.259(17)
C46 C47 1.53(2)
C47 N7 1.488(15)
C48 C49 1.44(2)
C48 N7 1.490(17)
C49 C54 1.36(2)
C49 C50 1.40(3)
C50 C51 1.34(3)
C51 C52 1.36(4)
C52 C53 1.36(4)
C53 C54 1.47(3)
C53 C55 1.60(3)
C55 N8 1.309(16)
C56 O15 1.264(11)
C56 N8 1.273(11)
C56 O16 1.387(11)
C57 O16 1.443(16)
C57 C60 1.583(17)
C57 C58 1.606(18)
C57 C59 1.629(18)
C61 O17 1.246(19)
C61 O18 1.297(17)
C61 C62 1.53(2)
C62 N9 1.451(17)
C63 N9 1.480(15)
C63 C64 1.49(2)
C64 C65 1.3900
C64 C69 1.3900
C65 C66 1.3900
C66 C67 1.3900
C67 C68 1.3900
C68 C69 1.3900
C68 C70 1.5571
C70 N10 1.481(15)
C71 O20 1.234(11)
C71 O19 1.235(13)
C71 N10 1.338(11)
C72 C75 1.4119
C72 O20 1.460(10)
C72 C74 1.4746
C72 C73 1.5851
C76 O21 1.223(11)
C76 O22 1.238(12)
C76 C77 1.5187
C77 N11 1.504(13)
C78 N11 1.492(18)
C78 C79 1.60(2)
C79 C80 1.3900
C79 C84 1.3900
C80 C81 1.3900
C81 C82 1.3900
C82 C83 1.3900
C83 C84 1.3900
C83 C85 1.62(5)
C85 N12 1.66(4)
C86 O23 1.19(2)
C86 N12 1.26(4)
C86 O24 1.43(5)
C87 O24 1.48(9)
C87 C89 1.51(2)
C87 C90 1.53(2)
C87 C88 1.53(2)
C91 O25 1.240(16)
C91 O26 1.275(16)
C91 C92 1.52(2)
C92 N13 1.480(16)
C93 C94 1.45(2)
C93 N13 1.492(16)
C94 C95 1.3900
C94 C99 1.3900
C95 C96 1.3900
C96 C97 1.3900
C97 C98 1.3900
C98 C99 1.3900
C98 C100 1.5280
C100 N14 1.532(11)
C101 O27 1.226(13)
C101 O28 1.279(12)
C101 N14 1.318(8)
C102 O28 1.459(8)
C102 C105 1.5444
C102 C103 1.5498
C102 C104 1.6588
C106 O30 1.254(11)
C106 O29 1.290(8)
C106 C107 1.4925
C107 N15 1.489(11)
C108 C109 1.371(18)
C108 N15 1.523(13)
C109 C110 1.3900
C109 C114 1.3900
C110 C111 1.3900
C111 C112 1.3900
C112 C113 1.3900
C113 C114 1.3900
C113 C115 1.5767
C115 N16 1.9249
N16 C116 1.2702
C116 O31 1.1468
C116 O32 1.1539
O32 C117 1.6740
C117 C118 1.2385
C117 C119 1.5050
C117 C120 1.9446
C121 O34 1.237(14)
C121 O33 1.253(12)
C121 C122 1.5077
C122 N17 1.514(15)
C123 N17 1.51(2)
C123 C124 1.59(3)
C124 C125 1.3900
C124 C129 1.3900
C125 C126 1.3900
C126 C127 1.3900
C127 C128 1.3900
C128 C129 1.3900
C128 C130 1.5277
C130 N18 1.2512
N18 C131 1.3387
C131 O35 1.5141
C131 O36 1.5795
O36 C132 1.4433
C132 C135 1.6182
C132 C133 1.6392
C132 C134 1.6594
C136 O37 1.257(13)
C136 O38 1.295(13)
C136 C137 1.5480
C137 N19 1.466(14)
C138 C139 1.53(2)
C138 N19 1.528(16)
C139 C140 1.3900
C139 C144 1.3900
C140 C141 1.3900
C141 C142 1.3900
C142 C143 1.3900
C143 C144 1.3900
C143 C145 1.5343
C145 N20 1.1622
N20 C146 1.4601
C146 O40 1.7684
C146 O39 1.8112
O40 C147 1.8826
C147 C150 1.4388
C147 C148 1.6809
C147 C149 1.8404
C151 C152 1.3900
C151 C156 1.3900
C152 C153 1.3900
C153 C154 1.3900
C154 C155 1.3900
C155 C156 1.3900
C156 C157 1.537(19)
C157 O41 1.30(2)
C157 C158 1.38(3)
C158 C159 1.41(2)
C159 O42 1.28(2)
C159 C160 1.45(2)
C160 C161 1.3900
C160 C165 1.3900
C161 C162 1.3900
C162 C163 1.3900
C163 C164 1.3900
C164 C165 1.3900
C166 C167 1.3900
C166 C171 1.3900
C167 C168 1.3900
C168 C169 1.3900
C169 C170 1.3900
C170 C171 1.3900
C171 C172 1.56(2)
C172 O43 1.28(2)
C172 C173 1.42(3)
C173 C174 1.34(3)
C174 O44 1.25(2)
C174 C175 1.60(2)
C175 C176 1.3900
C175 C180 1.3900
C176 C177 1.3900
C177 C178 1.3900
C178 C179 1.3900
C179 C180 1.3900
C181 C182 1.3900
C181 C186 1.3900
C182 C183 1.3900
C183 C184 1.3900
C184 C185 1.3900
C185 C186 1.3900
C186 C187 1.508(18)
C187 O45 1.277(18)
C187 C188 1.40(2)
C188 C189 1.42(2)
C189 O46 1.274(18)
C189 C190 1.490(18)
C190 C191 1.3900
C190 C195 1.3900
C191 C192 1.3900
C192 C193 1.3900
C193 C194 1.3900
C194 C195 1.3900
C196 C197 1.3900
C196 C201 1.3900
C197 C198 1.3900
C198 C199 1.3900
C199 C200 1.3900
C200 C201 1.3900
C201 C202 1.53(2)
C202 O47 1.281(19)
C202 C203 1.40(2)
C203 C204 1.44(2)
C204 O48 1.20(2)
C204 C205 1.49(2)
C205 C206 1.3900
C205 C210 1.3900
C206 C207 1.3900
C207 C208 1.3900
C208 C209 1.3900
C209 C210 1.3900
C211 C216 1.35(3)
C211 C212 1.42(3)
C212 C213 1.31(4)
C213 C214 1.33(4)
C214 C215 1.40(3)
C215 C216 1.35(3)
C216 C217 1.50(2)
C217 O49 1.33(2)
C217 C218 1.40(2)
C218 C219 1.44(2)
C219 O50 1.260(19)
C219 C220 1.526(19)
C220 C221 1.3900
C220 C225 1.3900
C221 C222 1.3900
C222 C223 1.3900
C223 C224 1.3900
C224 C225 1.3900
C226 C231 1.36(2)
C226 C227 1.42(3)
C227 C228 1.40(4)
C228 C229 1.27(3)
C229 C230 1.37(3)
C230 C231 1.40(3)
C231 C232 1.52(2)
C232 O51 1.273(19)
C232 C233 1.42(2)
C233 C234 1.41(3)
C234 O52 1.24(2)
C234 C35B 1.55(3)
C234 C35A 1.59(3)
C35A C36A 1.3900
C35A C40A 1.3900
C36A C37A 1.3900
C37A C38A 1.3900
C38A C39A 1.3900
C39A C40A 1.3900
C35B C36B 1.3900
C35B C40B 1.3900
C36B C37B 1.3900
C37B C38B 1.3900
C38B C39B 1.3900
C39B C40B 1.3900
C241 C242 1.3900
C241 C246 1.3900
C242 C243 1.3900
C243 C244 1.3900
C244 C245 1.3900
C245 C246 1.3900
C246 C247 1.4790
C247 O53 1.328(10)
C247 C248 1.4133
C248 C249 1.4034
C249 O54 1.177(16)
C249 C250 1.59(2)
C250 C251 1.3900
C250 C255 1.3900
C251 C252 1.3900
C252 C253 1.3900
C253 C254 1.3900
C254 C255 1.3900
C256 C257 1.3900
C256 C261 1.3900
C257 C258 1.3900
C258 C259 1.3900
C259 C260 1.3900
C260 C261 1.3900
C261 C262 1.58(3)
C262 O55 1.21(3)
C262 C263 1.42(3)
C263 C264 1.42(3)
C264 O56 1.27(2)
C264 C265 1.50(2)
C265 C266 1.3900
C265 C270 1.3900
C266 C267 1.3900
C267 C268 1.3900
C268 C269 1.3900
C269 C270 1.3900
C271 C272 1.3900
C271 C276 1.3900
C272 C273 1.3900
C273 C274 1.3900
C274 C275 1.3900
C275 C276 1.3900
C276 C277 1.5282
C277 O57 1.287(6)
C277 C278 1.3830
C278 C279 1.3789
C279 O58 1.311(7)
C279 C280 1.4941
C280 C285 1.3940
C280 C281 1.4091
C281 C282 1.3694
C282 C283 1.3868
C283 C284 1.4347
C284 C285 1.4531
C286 C287 1.3900
C286 C291 1.3900
C287 C288 1.3900
C288 C289 1.3900
C289 C290 1.3900
C290 C291 1.3900
C291 C292 1.54(2)
C292 O59 1.27(2)
C292 C293 1.43(3)
C293 C294 1.39(3)
C294 O60 1.19(3)
C294 C295 1.59(2)
C295 C296 1.3900
C295 C300 1.3900
C296 C297 1.3900
C297 C298 1.3900
C298 C299 1.3900
C299 C300 1.3900
C301 O81 1.3292
C301 N21 1.4448
C302 N21 1.4630
C303 N21 1.6614
C304 O82 1.3297
C304 N22 1.5106
C305 N22 1.3633
C306 N22 1.9005
C307 N23 1.2156
C307 O83 1.4893
C308 N23 1.5107
C309 N23 1.3938
